data_7010419
loop_
_publ_author_name
'Hambley, Trevor W.'
'Lindoy, Leonard F.'
'Reimers, Jeffrey R.'
'Turner, Peter'
'Wei, Gang'
'Widmer-Cooper, Asaph N.'

_publ_section_title
;
 Macrocyclic ligand design. X-Ray, DFT and solution studies of the
 effect of N-methylation and N-benzylation of
 1,4,10,13-tetraoxa-7,16-diazacyclooctadecane on its affinity for
 selected transition and post-transition metal ions
;
_journal_issue 5
_journal_name_full 'Journal of the Chemical Society, Dalton Transactions'
_journal_page_first 614
_journal_paper_doi 10.1039/b008789k
_journal_year 2001
_chemical_formula_sum 'C14 H30 Ag F6 N2 O4 P'
_chemical_formula_weight 543.23
_space_group_IT_number 14
_symmetry_cell_setting monoclinic
_symmetry_Int_Tables_number 14
_symmetry_space_group_name_Hall '-P 2ybc'
_symmetry_space_group_name_H-M 'P 1 21/c 1'
_audit_creation_date 19100-10-23
_audit_creation_method 'by teXsan v1.8'
_audit_update_record
;
?
;
_cell_angle_alpha 90
_cell_angle_beta 98.895(2)
_cell_angle_gamma 90
_cell_formula_units_Z 4
_cell_length_a 14.258(2)
_cell_length_b 12.203(1)
_cell_length_c 12.622(1)
_cell_measurement_reflns_used 4702
_cell_measurement_temperature 273.2
_cell_measurement_theta_max 27.587
_cell_measurement_theta_min 2.208
_cell_volume 2169.7(4)
_computing_cell_refinement 'MSC/AFC Diffractometer Control'
_computing_data_collection 'MSC/AFC Diffractometer Control'
_computing_data_reduction 'teXsan (MSC, 1992-1997)'
_computing_publication_material 'teXsan (MSC, 1992-1997)'
_computing_structure_refinement 'teXsan (MSC, 1992-1997)'
_computing_structure_solution
;
SHELXS86 (Sheldrick, 1985)
;
_diffrn_ambient_temperature 294(2)
_diffrn_measurement_device_type 'Bruker SMART 1000 CCD'
_diffrn_measurement_method \w
_diffrn_orient_matrix_UB_11 0.00000
_diffrn_orient_matrix_UB_12 0.00000
_diffrn_orient_matrix_UB_13 0.00000
_diffrn_orient_matrix_UB_21 0.00000
_diffrn_orient_matrix_UB_22 0.00000
_diffrn_orient_matrix_UB_23 0.00000
_diffrn_orient_matrix_UB_31 0.00000
_diffrn_orient_matrix_UB_32 0.00000
_diffrn_orient_matrix_UB_33 0.00000
_diffrn_radiation_monochromator graphite
_diffrn_radiation_source 'sealed tube'
_diffrn_radiation_type MoK\a
_diffrn_radiation_wavelength 0.71069
_diffrn_reflns_av_R_equivalents 0.02675
_diffrn_reflns_av_sigmaI/netI 0.060
_diffrn_reflns_limit_h_max 18
_diffrn_reflns_limit_h_min -18
_diffrn_reflns_limit_k_max 16
_diffrn_reflns_limit_k_min -15
_diffrn_reflns_limit_l_max 16
_diffrn_reflns_limit_l_min -16
_diffrn_reflns_number 22958
_diffrn_reflns_reduction_process 'Lp corrections applied'
_diffrn_reflns_theta_max 27.99
_diffrn_reflns_theta_min 1.45
_diffrn_standards_decay_% 0.00
_diffrn_standards_number 261
_exptl_absorpt_coefficient_mu 1.072
_exptl_absorpt_correction_T_max 1.000
_exptl_absorpt_correction_T_min 0.829
_exptl_absorpt_correction_type empirical
_exptl_absorpt_process_details
;
SADABS (Sheldrick, 1996)
;
_exptl_crystal_colour colourless
_exptl_crystal_density_diffrn 1.663
_exptl_crystal_density_meas ?
_exptl_crystal_description prismatic
_exptl_crystal_F_000 1104.00
_exptl_crystal_size_max 0.32
_exptl_crystal_size_mid 0.30
_exptl_crystal_size_min 0.20
_refine_diff_density_max 0.52
_refine_diff_density_min -0.40
_refine_ls_extinction_method none
_refine_ls_goodness_of_fit_all 1.560
_refine_ls_goodness_of_fit_ref 1.560
_refine_ls_hydrogen_treatment noref
_refine_ls_matrix_type full
_refine_ls_number_constraints 0
_refine_ls_number_parameters 289
_refine_ls_number_reflns 3333
_refine_ls_number_restraints 0
_refine_ls_R_factor_all 0.0318
_refine_ls_R_factor_gt 0.0318
_refine_ls_shift/su_max 0.0100
_refine_ls_shift/su_mean 0.0010
_refine_ls_structure_factor_coef F
_refine_ls_weighting_details 'w =3D 1/[\s^2^(Fo)]'
_refine_ls_weighting_scheme sigma
_refine_ls_wR_factor_all 0.0259
_refine_ls_wR_factor_ref 0.0259
_reflns_number_gt 3333
_reflns_number_total 5337
_reflns_threshold_expression I>2.50\s(I)
_cod_data_source_file b008789k.txt
_cod_data_source_block '[Ag(2)]PF6.cif'
_cod_original_sg_symbol_H-M 'P 21/c     '
_cod_original_formula_sum 'C14 H30 Ag F6 N2 O4 P '
_cod_database_code 7010419

loop_
_symmetry_equiv_pos_as_xyz
'   +x,   +y,   +z'
'   -x,1/2+y,1/2-z'
'   -x,   -y,   -z'
'   +x,1/2-y,1/2+z'

loop_
_atom_site_label
_atom_site_fract_x
_atom_site_fract_y
_atom_site_fract_z
_atom_site_U_iso_or_equiv
_atom_site_occupancy
_atom_site_refinement_flags
_atom_site_adp_type
_atom_site_calc_flag
_atom_site_calc_attached_atom
Ag(1) 0.73696(2) 0.23889(2) 0.91232(2) 0.05532(8) 1.000 . Uani d ?
P 0.21822(8) 0.20509(8) 0.2473(1) 0.0680(4) 1.000 . Uani d ?
F(1) 0.1992(9) 0.2354(6) 0.3622(5) 0.141(3) 0.600 . Uani d ?
F(2) 0.2861(4) 0.3043(4) 0.2543(8) 0.121(2) 0.600 . Uani d ?
F(3) 0.225(1) 0.1864(9) 0.1293(7) 0.199(5) 0.600 . Uani d ?
F(4) 0.1370(7) 0.1202(7) 0.241(1) 0.200(5) 0.600 . Uani d ?
F(5) 0.2861(2) 0.1070(3) 0.2766(3) 0.160(2) 1.000 . Uani d ?
F(6) 0.1474(3) 0.3008(3) 0.2152(3) 0.177(2) 1.000 . Uani d ?
F(7) 0.2937(8) 0.236(1) 0.349(1) 0.153(4) 0.400 . Uani d ?
F(8) 0.2989(6) 0.236(1) 0.177(1) 0.139(5) 0.400 . Uani d ?
F(9) 0.164(1) 0.159(2) 0.150(1) 0.194(7) 0.400 . Uani d ?
F(10) 0.1540(9) 0.154(2) 0.317(1) 0.159(7) 0.400 . Uani d ?
O(1) 0.7992(2) 0.4353(2) 0.9034(2) 0.0704(9) 1.000 . Uani d ?
O(2) 0.6194(2) 0.4047(2) 0.9570(2) 0.0705(9) 1.000 . Uani d ?
O(3) 0.6397(2) 0.0772(2) 0.9986(2) 0.0742(9) 1.000 . Uani d ?
O(4) 0.8290(2) 0.1290(2) 1.0803(2) 0.0731(9) 1.000 . Uani d ?
N(1) 0.5899(2) 0.2143(2) 0.8069(2) 0.0557(9) 1.000 . Uani d ?
N(2) 0.8976(2) 0.2292(3) 0.8935(2) 0.065(1) 1.000 . Uani d ?
C(1) 0.9316(3) 0.3376(4) 0.8633(4) 0.093(2) 1.000 . Uani d ?
C(2) 0.8993(3) 0.4301(3) 0.9261(4) 0.093(2) 1.000 . Uani d ?
C(3) 0.7582(4) 0.5127(3) 0.9671(3) 0.086(2) 1.000 . Uani d ?
C(4) 0.6551(4) 0.5092(3) 0.9312(3) 0.082(2) 1.000 . Uani d ?
C(5) 0.5305(3) 0.3777(3) 0.8959(4) 0.081(2) 1.000 . Uani d ?
C(6) 0.5380(3) 0.3208(4) 0.7925(3) 0.075(1) 1.000 . Uani d ?
C(7) 0.5298(3) 0.1314(3) 0.8496(3) 0.074(1) 1.000 . Uani d ?
C(8) 0.5847(3) 0.0384(3) 0.9020(4) 0.084(2) 1.000 . Uani d ?
C(9) 0.7058(4) -0.0034(4) 1.0465(5) 0.120(2) 1.000 . Uani d ?
C(10) 0.7743(4) 0.0418(4) 1.1201(4) 0.117(2) 1.000 . Uani d ?
C(11) 0.9140(3) 0.0950(3) 1.0442(4) 0.088(2) 1.000 . Uani d ?
C(12) 0.9559(3) 0.1909(4) 0.9939(3) 0.085(2) 1.000 . Uani d ?
C(13) 0.6104(3) 0.1766(4) 0.7011(3) 0.087(2) 1.000 . Uani d ?
C(14) 0.9066(3) 0.1519(4) 0.8050(4) 0.101(2) 1.000 . Uani d ?
H(1) 0.9990 0.3369 0.8745 0.112 1.000 . Uiso c ?
H(2) 0.9088 0.3498 0.7894 0.112 1.000 . Uiso c ?
H(3) 0.9258 0.4969 0.9060 0.112 1.000 . Uiso c ?
H(4) 0.9187 0.4177 1.0005 0.112 1.000 . Uiso c ?
H(5) 0.7723 0.4935 1.0408 0.103 1.000 . Uiso c ?
H(6) 0.7820 0.5840 0.9569 0.103 1.000 . Uiso c ?
H(7) 0.6423 0.5202 0.8558 0.098 1.000 . Uiso c ?
H(8) 0.6253 0.5652 0.9662 0.098 1.000 . Uiso c ?
H(9) 0.4974 0.3310 0.9377 0.097 1.000 . Uiso c ?
H(10) 0.4954 0.4435 0.8801 0.097 1.000 . Uiso c ?
H(11) 0.5705 0.3677 0.7503 0.090 1.000 . Uiso c ?
H(12) 0.4757 0.3073 0.7559 0.090 1.000 . Uiso c ?
H(13) 0.4971 0.1658 0.9007 0.088 1.000 . Uiso c ?
H(14) 0.4852 0.1040 0.7920 0.088 1.000 . Uiso c ?
H(15) 0.6254 0.0098 0.8559 0.101 1.000 . Uiso c ?
H(16) 0.5426 -0.0175 0.9180 0.101 1.000 . Uiso c ?
H(17) 0.6726 -0.0570 1.0808 0.144 1.000 . Uiso c ?
H(18) 0.7347 -0.0373 0.9920 0.144 1.000 . Uiso c ?
H(19) 0.8171 -0.0147 1.1475 0.140 1.000 . Uiso c ?
H(20) 0.7448 0.0709 1.1765 0.140 1.000 . Uiso c ?
H(21) 0.9578 0.0691 1.1033 0.106 1.000 . Uiso c ?
H(22) 0.9002 0.0380 0.9929 0.106 1.000 . Uiso c ?
H(23) 1.0166 0.1703 0.9784 0.102 1.000 . Uiso c ?
H(24) 0.9627 0.2498 1.0438 0.102 1.000 . Uiso c ?
H(25) 0.6435 0.1089 0.7095 0.104 1.000 . Uiso c ?
H(26) 0.5525 0.1672 0.6535 0.104 1.000 . Uiso c ?
H(27) 0.6484 0.2297 0.6726 0.104 1.000 . Uiso c ?
H(28) 0.8878 0.0807 0.8237 0.122 1.000 . Uiso c ?
H(29) 0.8671 0.1755 0.7415 0.122 1.000 . Uiso c ?
H(30) 0.9707 0.1501 0.7930 0.122 1.000 . Uiso c ?

loop_
_atom_site_aniso_label
_atom_site_aniso_U_11
_atom_site_aniso_U_22
_atom_site_aniso_U_33
_atom_site_aniso_U_12
_atom_site_aniso_U_13
_atom_site_aniso_U_23
Ag(1) 0.0405(1) 0.0513(2) 0.0723(2) 0.0006(1) 0.0029(1) 0.0032(2)
P 0.0668(7) 0.0605(6) 0.0769(8) -0.0012(6) 0.0116(6) -0.0047(6)
F(1) 0.21(1) 0.140(5) 0.083(4) -0.003(6) 0.071(5) -0.007(4)
F(2) 0.121(5) 0.100(4) 0.146(6) -0.053(3) 0.029(5) -0.007(4)
F(3) 0.33(2) 0.191(9) 0.088(5) 0.10(1) 0.08(1) -0.043(5)
F(4) 0.166(7) 0.102(5) 0.33(2) -0.082(5) 0.03(1) -0.042(9)
F(5) 0.131(3) 0.148(3) 0.209(4) 0.072(2) 0.056(2) 0.060(3)
F(6) 0.200(4) 0.127(3) 0.211(4) 0.077(3) 0.055(3) 0.034(3)
F(7) 0.135(8) 0.21(1) 0.100(7) -0.011(8) -0.033(6) -0.059(8)
F(8) 0.074(5) 0.20(1) 0.15(1) -0.004(6) 0.030(6) 0.09(1)
F(9) 0.12(1) 0.32(2) 0.11(1) -0.04(1) -0.07(1) -0.05(1)
F(10) 0.080(8) 0.23(2) 0.20(2) 0.07(1) 0.10(1) 0.12(1)
O(1) 0.062(2) 0.058(2) 0.088(2) -0.005(1) 0.002(1) -0.011(1)
O(2) 0.086(2) 0.064(2) 0.064(2) 0.009(1) 0.020(2) 0.005(1)
O(3) 0.065(2) 0.063(2) 0.092(2) 0.001(1) 0.004(2) 0.023(2)
O(4) 0.064(2) 0.063(2) 0.088(2) 0.008(1) -0.001(1) 0.016(1)
N(1) 0.050(2) 0.071(2) 0.045(2) -0.011(1) 0.006(1) -0.005(1)
N(2) 0.043(2) 0.079(2) 0.071(2) 0.010(2) 0.007(1) 0.008(2)
C(1) 0.044(2) 0.113(4) 0.124(4) -0.005(3) 0.018(3) 0.027(3)
C(2) 0.064(3) 0.074(3) 0.134(4) -0.024(2) -0.007(3) 0.015(3)
C(3) 0.128(4) 0.051(2) 0.076(3) -0.009(3) 0.008(3) -0.011(2)
C(4) 0.115(4) 0.054(2) 0.083(3) 0.022(3) 0.036(3) 0.001(2)
C(5) 0.071(3) 0.085(3) 0.092(3) 0.024(2) 0.030(3) 0.013(3)
C(6) 0.051(2) 0.104(3) 0.068(3) 0.008(2) 0.001(2) 0.020(2)
C(7) 0.062(3) 0.092(3) 0.065(3) -0.027(2) 0.006(2) -0.005(2)
C(8) 0.096(4) 0.065(3) 0.098(4) -0.026(2) 0.035(3) -0.010(3)
C(9) 0.108(4) 0.079(3) 0.166(6) -0.011(3) -0.002(4) 0.057(4)
C(10) 0.133(5) 0.087(3) 0.114(4) -0.029(3) -0.036(4) 0.052(3)
C(11) 0.089(3) 0.084(3) 0.086(3) 0.034(3) -0.003(3) 0.015(3)
C(12) 0.047(2) 0.116(4) 0.088(3) 0.022(2) -0.001(2) 0.013(3)
C(13) 0.093(3) 0.109(3) 0.061(3) -0.032(3) 0.020(2) -0.017(2)
C(14) 0.086(3) 0.127(4) 0.096(4) 0.030(3) 0.030(3) -0.001(3)

loop_
_atom_type_symbol
_atom_type_oxidation_number
_atom_type_number_in_cell
_atom_type_scat_dispersion_real
_atom_type_scat_dispersion_imag
_atom_type_scat_source
C 0 56 0.002 0.002
;International Tables for Crystallography
(1992, Vol. C, Tables 4.2.6.8 and 6.1.1.1)
;
H 0 120 0.000 0.000
;International Tables for Crystallography
(1992, Vol. C, Table 6.1.1.2)
;
N 0 8 0.004 0.003
;International Tables for Crystallography
(1992, Vol. C, Tables 4.2.6.8 and 6.1.1.1)
;
O 0 16 0.008 0.006
;International Tables for Crystallography
(1992, Vol. C, Tables 4.2.6.8 and 6.1.1.1)
;
Ag 0 4 -1.085 1.101
;International Tables for Crystallography
(1992, Vol. C, Tables 4.2.6.8 and 6.1.1.1)
;
F 0 24 0.014 0.010
;International Tables for Crystallography
(1992, Vol. C, Tables 4.2.6.8 and 6.1.1.1)
;
P 0 4 0.090 0.095
;International Tables for Crystallography
(1992, Vol. C, Tables 4.2.6.8 and 6.1.1.1)
;

loop_
_geom_angle_atom_site_label_1
_geom_angle_atom_site_label_2
_geom_angle_atom_site_label_3
_geom_angle
_geom_angle_site_symmetry_1
_geom_angle_site_symmetry_2
_geom_angle_site_symmetry_3
_geom_angle_publ_flag
O(1) Ag(1) O(2) 63.00(8) . . . yes
O(1) Ag(1) O(3) 153.19(8) . . . yes
O(1) Ag(1) O(4) 111.88(7) . . . yes
O(1) Ag(1) N(1) 112.54(9) . . . yes
O(1) Ag(1) N(2) 72.1(1) . . . yes
O(2) Ag(1) O(3) 94.96(8) . . . yes
O(2) Ag(1) O(4) 116.58(8) . . . yes
O(2) Ag(1) N(1) 71.73(9) . . . yes
O(2) Ag(1) N(2) 134.19(9) . . . yes
O(3) Ag(1) O(4) 62.55(8) . . . yes
O(3) Ag(1) N(1) 70.52(9) . . . yes
O(3) Ag(1) N(2) 124.64(9) . . . yes
O(4) Ag(1) N(1) 132.70(9) . . . yes
O(4) Ag(1) N(2) 71.8(1) . . . yes
N(1) Ag(1) N(2) 138.2(1) . . . yes
F(1) P F(2) 87.6(5) . . . yes
F(1) P F(3) 171.6(7) . . . yes
F(1) P F(4) 88.3(8) . . . yes
F(1) P F(5) 98.9(4) . . . yes
F(1) P F(6) 82.2(4) . . . yes
F(1) P F(7) 52.1(6) . . . yes
F(1) P F(8) 134.6(7) . . . yes
F(1) P F(9) 136.7(8) . . . yes
F(1) P F(10) 48.9(8) . . . yes
F(2) P F(3) 92.4(7) . . . yes
F(2) P F(4) 170.3(4) . . . yes
F(2) P F(5) 103.3(3) . . . yes
F(2) P F(6) 78.6(3) . . . yes
F(2) P F(7) 55.0(6) . . . yes
F(2) P F(8) 49.6(7) . . . yes
F(2) P F(9) 126.5(8) . . . yes
F(2) P F(10) 136.5(8) . . . yes
F(3) P F(4) 90.4(9) . . . yes
F(3) P F(5) 89.3(5) . . . yes
F(3) P F(6) 89.5(6) . . . yes
F(3) P F(7) 133.7(8) . . . yes
F(3) P F(8) 48.4(8) . . . yes
F(3) P F(9) 39.0(9) . . . yes
F(3) P F(10) 130.3(9) . . . yes
F(4) P F(5) 86.0(4) . . . yes
F(4) P F(6) 92.2(4) . . . yes
F(4) P F(7) 127.6(8) . . . yes
F(4) P F(8) 136.4(9) . . . yes
F(4) P F(9) 53(1) . . . yes
F(4) P F(10) 40(1) . . . yes
F(5) P F(6) 177.8(2) . . . yes
F(5) P F(7) 70.8(5) . . . yes
F(5) P F(8) 80.5(6) . . . yes
F(5) P F(9) 97.8(8) . . . yes
F(5) P F(10) 87.4(7) . . . yes
F(6) P F(7) 111.3(5) . . . yes
F(6) P F(8) 100.1(6) . . . yes
F(6) P F(9) 80.2(8) . . . yes
F(6) P F(10) 92.0(7) . . . yes
F(7) P F(8) 86.4(7) . . . yes
F(7) P F(9) 167.8(9) . . . yes
F(7) P F(10) 91.3(8) . . . yes
F(8) P F(9) 87.5(8) . . . yes
F(8) P F(10) 167.8(9) . . . yes
F(9) P F(10) 92.5(9) . . . yes
P F(1) F(2) 45.9(3) . . . yes
P F(1) F(4) 45.6(4) . . . yes
P F(1) F(5) 40.4(3) . . . yes
P F(1) F(6) 48.8(2) . . . yes
P F(1) F(7) 64.9(7) . . . yes
P F(1) F(10) 63.1(9) . . . yes
F(2) F(1) F(4) 91.1(5) . . . yes
F(2) F(1) F(5) 64.8(3) . . . yes
F(2) F(1) F(6) 55.7(3) . . . yes
F(2) F(1) F(7) 41.7(6) . . . yes
F(2) F(1) F(10) 109(1) . . . yes
F(4) F(1) F(5) 55.4(3) . . . yes
F(4) F(1) F(6) 64.0(4) . . . yes
F(4) F(1) F(7) 102.6(8) . . . yes
F(4) F(1) F(10) 18(1) . . . yes
F(5) F(1) F(6) 89.1(3) . . . yes
F(5) F(1) F(7) 50.1(6) . . . yes
F(5) F(1) F(10) 62.7(8) . . . yes
F(6) F(1) F(7) 96.3(7) . . . yes
F(6) F(1) F(10) 79.2(9) . . . yes
F(7) F(1) F(10) 113(1) . . . yes
P F(2) F(1) 46.5(3) . . . yes
P F(2) F(3) 43.5(4) . . . yes
P F(2) F(5) 38.4(2) . . . yes
P F(2) F(6) 51.0(2) . . . yes
P F(2) F(7) 64.0(6) . . . yes
P F(2) F(8) 67.4(6) . . . yes
P F(2) F(9) 26.0(4) . . . yes
P F(2) H(17) 127.0 . . 2_656 no
F(1) F(2) F(3) 89.7(5) . . . yes
F(1) F(2) F(5) 61.8(3) . . . yes
F(1) F(2) F(6) 59.6(4) . . . yes
F(1) F(2) F(7) 39.5(6) . . . yes
F(1) F(2) F(8) 112.2(7) . . . yes
F(1) F(2) F(9) 70.1(4) . . . yes
F(1) F(2) H(17) 80.4 . . 2_656 no
F(3) F(2) F(5) 55.3(3) . . . yes
F(3) F(2) F(6) 62.2(5) . . . yes
F(3) F(2) F(7) 100.7(6) . . . yes
F(3) F(2) F(8) 31.3(6) . . . yes
F(3) F(2) F(9) 20.9(6) . . . yes
F(3) F(2) H(17) 168.7 . . 2_656 no
F(5) F(2) F(6) 89.4(2) . . . yes
F(5) F(2) F(7) 48.2(5) . . . yes
F(5) F(2) F(8) 57.0(8) . . . yes
F(5) F(2) F(9) 52.4(4) . . . yes
F(5) F(2) H(17) 122.8 . . 2_656 no
F(6) F(2) F(7) 98.0(6) . . . yes
F(6) F(2) F(8) 92.9(5) . . . yes
F(6) F(2) F(9) 46.3(4) . . . yes
F(6) F(2) H(17) 107.6 . . 2_656 no
F(7) F(2) F(8) 104.0(9) . . . yes
F(7) F(2) F(9) 89.2(6) . . . yes
F(7) F(2) H(17) 75.1 . . 2_656 no
F(8) F(2) F(9) 51.1(6) . . . yes
F(8) F(2) H(17) 159.5 . . 2_656 no
F(9) F(2) H(17) 148.0 . . 2_656 no
P F(3) F(2) 44.2(4) . . . yes
P F(3) F(4) 45.2(5) . . . yes
P F(3) F(5) 45.8(3) . . . yes
P F(3) F(6) 45.8(4) . . . yes
P F(3) F(8) 68.9(8) . . . yes
P F(3) F(9) 67(1) . . . yes
P F(3) F(10) 24.7(5) . . . yes
P F(3) H(18) 139.6 . . 3_656 no
F(2) F(3) F(4) 89.0(5) . . . yes
F(2) F(3) F(5) 67.3(4) . . . yes
F(2) F(3) F(6) 53.2(3) . . . yes
F(2) F(3) F(8) 32.3(7) . . . yes
F(2) F(3) F(9) 107(1) . . . yes
F(2) F(3) F(10) 68.6(5) . . . yes
F(2) F(3) H(18) 143.6 . . 3_656 no
F(4) F(3) F(5) 58.2(4) . . . yes
F(4) F(3) F(6) 61.9(5) . . . yes
F(4) F(3) F(8) 112.5(9) . . . yes
F(4) F(3) F(9) 26.0(9) . . . yes
F(4) F(3) F(10) 20.5(5) . . . yes
F(4) F(3) H(18) 109.7 . . 3_656 no
F(5) F(3) F(6) 91.6(4) . . . yes
F(5) F(3) F(8) 67.0(9) . . . yes
F(5) F(3) F(9) 83(1) . . . yes
F(5) F(3) F(10) 49.1(4) . . . yes
F(5) F(3) H(18) 95.7 . . 3_656 no
F(6) F(3) F(8) 84.8(8) . . . yes
F(6) F(3) F(9) 64(1) . . . yes
F(6) F(3) F(10) 51.6(5) . . . yes
F(6) F(3) H(18) 163.1 . . 3_656 no
F(8) F(3) F(9) 136(1) . . . yes
F(8) F(3) F(10) 92.7(9) . . . yes
F(8) F(3) H(18) 112.0 . . 3_656 no
F(9) F(3) F(10) 44(1) . . . yes
F(9) F(3) H(18) 102.2 . . 3_656 no
F(10) F(3) H(18) 125.1 . . 3_656 no
P F(4) F(1) 46.1(5) . . . yes
P F(4) F(3) 44.4(5) . . . yes
P F(4) F(5) 47.0(3) . . . yes
P F(4) F(6) 44.1(2) . . . yes
P F(4) F(9) 60.0(8) . . . yes
P F(4) F(10) 68(1) . . . yes
P F(4) H(28) 135.6 . . 3_656 no
F(1) F(4) F(3) 90.2(5) . . . yes
F(1) F(4) F(5) 67.1(5) . . . yes
F(1) F(4) F(6) 55.5(3) . . . yes
F(1) F(4) F(9) 103.5(9) . . . yes
F(1) F(4) F(10) 23(1) . . . yes
F(1) F(4) H(28) 149.2 . . 3_656 no
F(3) F(4) F(5) 60.4(5) . . . yes
F(3) F(4) F(6) 58.8(5) . . . yes
F(3) F(4) F(9) 18.9(7) . . . yes
F(3) F(4) F(10) 112(1) . . . yes
F(3) F(4) H(28) 102.1 . . 3_656 no
F(5) F(4) F(6) 91.1(4) . . . yes
F(5) F(4) F(9) 78.4(8) . . . yes
F(5) F(4) F(10) 75.6(9) . . . yes
F(5) F(4) H(28) 94.5 . . 3_656 no
F(6) F(4) F(9) 59.7(9) . . . yes
F(6) F(4) F(10) 75(1) . . . yes
F(6) F(4) H(28) 153.6 . . 3_656 no
F(9) F(4) F(10) 126(2) . . . yes
F(9) F(4) H(28) 96.2 . . 3_656 no
F(10) F(4) H(28) 131.9 . . 3_656 no
P F(5) F(1) 40.8(2) . . . yes
P F(5) F(2) 38.3(2) . . . yes
P F(5) F(3) 44.9(4) . . . yes
P F(5) F(4) 47.0(3) . . . yes
P F(5) F(7) 55.6(4) . . . yes
P F(5) F(8) 50.9(3) . . . yes
P F(5) F(9) 39.6(5) . . . yes
P F(5) F(10) 45.4(6) . . . yes
P F(5) H(15) 127.2 . . 3_656 no
F(1) F(5) F(2) 53.3(3) . . . yes
F(1) F(5) F(3) 85.6(4) . . . yes
F(1) F(5) F(4) 57.5(5) . . . yes
F(1) F(5) F(7) 35.7(5) . . . yes
F(1) F(5) F(8) 82.8(5) . . . yes
F(1) F(5) F(9) 74.6(5) . . . yes
F(1) F(5) F(10) 32.4(6) . . . yes
F(1) F(5) H(15) 167.8 . . 3_656 no
F(2) F(5) F(3) 57.4(4) . . . yes
F(2) F(5) F(4) 85.2(3) . . . yes
F(2) F(5) F(7) 36.4(5) . . . yes
F(2) F(5) F(8) 33.0(5) . . . yes
F(2) F(5) F(9) 69.7(6) . . . yes
F(2) F(5) F(10) 76.9(6) . . . yes
F(2) F(5) H(15) 116.8 . . 3_656 no
F(3) F(5) F(4) 61.4(7) . . . yes
F(3) F(5) F(7) 91.6(5) . . . yes
F(3) F(5) F(8) 35.5(5) . . . yes
F(3) F(5) F(9) 25.9(6) . . . yes
F(3) F(5) F(10) 80.1(7) . . . yes
F(3) F(5) H(15) 82.4 . . 3_656 no
F(4) F(5) F(7) 91.1(5) . . . yes
F(4) F(5) F(8) 89.6(4) . . . yes
F(4) F(5) F(9) 35.8(6) . . . yes
F(4) F(5) F(10) 28.5(7) . . . yes
F(4) F(5) H(15) 117.9 . . 3_656 no
F(7) F(5) F(8) 68.8(6) . . . yes
F(7) F(5) F(9) 95.2(6) . . . yes
F(7) F(5) F(10) 68.1(7) . . . yes
F(7) F(5) H(15) 141.7 . . 3_656 no
F(8) F(5) F(9) 58.7(5) . . . yes
F(8) F(5) F(10) 96.3(6) . . . yes
F(8) F(5) H(15) 85.9 . . 3_656 no
F(9) F(5) F(10) 58.4(6) . . . yes
F(9) F(5) H(15) 95.5 . . 3_656 no
F(10) F(5) H(15) 145.9 . . 3_656 no
P F(6) F(1) 49.0(3) . . . yes
P F(6) F(2) 50.4(2) . . . yes
P F(6) F(3) 44.6(3) . . . yes
P F(6) F(4) 43.7(3) . . . yes
P F(6) F(7) 34.7(3) . . . yes
P F(6) F(8) 40.6(4) . . . yes
P F(6) F(9) 47.8(4) . . . yes
P F(6) F(10) 43.0(4) . . . yes
F(1) F(6) F(2) 64.7(5) . . . yes
F(1) F(6) F(3) 93.6(4) . . . yes
F(1) F(6) F(4) 60.5(5) . . . yes
F(1) F(6) F(7) 32.0(5) . . . yes
F(1) F(6) F(8) 81.0(5) . . . yes
F(1) F(6) F(9) 89.4(5) . . . yes
F(1) F(6) F(10) 34.5(5) . . . yes
F(2) F(6) F(3) 64.6(5) . . . yes
F(2) F(6) F(4) 94.1(3) . . . yes
F(2) F(6) F(7) 33.5(4) . . . yes
F(2) F(6) F(8) 33.0(4) . . . yes
F(2) F(6) F(9) 86.8(5) . . . yes
F(2) F(6) F(10) 85.4(4) . . . yes
F(3) F(6) F(4) 59.3(5) . . . yes
F(3) F(6) F(7) 73.2(4) . . . yes
F(3) F(6) F(8) 31.9(6) . . . yes
F(3) F(6) F(9) 27.4(6) . . . yes
F(3) F(6) F(10) 77.9(6) . . . yes
F(4) F(6) F(7) 70.7(4) . . . yes
F(4) F(6) F(8) 77.6(5) . . . yes
F(4) F(6) F(9) 37.0(7) . . . yes
F(4) F(6) F(10) 27.1(7) . . . yes
F(7) F(6) F(8) 51.4(5) . . . yes
F(7) F(6) F(9) 82.4(5) . . . yes
F(7) F(6) F(10) 54.1(4) . . . yes
F(8) F(6) F(9) 56.9(6) . . . yes
F(8) F(6) F(10) 83.7(6) . . . yes
F(9) F(6) F(10) 61.8(7) . . . yes
P F(7) F(1) 62.9(5) . . . yes
P F(7) F(2) 61.0(5) . . . yes
P F(7) F(5) 53.6(4) . . . yes
P F(7) F(6) 34.0(3) . . . yes
P F(7) F(8) 47.1(4) . . . yes
P F(7) F(10) 42.8(6) . . . yes
P F(7) H(17) 123.6 . . 2_656 no
F(1) F(7) F(2) 98.8(8) . . . yes
F(1) F(7) F(5) 94.2(7) . . . yes
F(1) F(7) F(6) 51.7(5) . . . yes
F(1) F(7) F(8) 107.7(7) . . . yes
F(1) F(7) F(10) 32.0(7) . . . yes
F(1) F(7) H(17) 95.4 . . 2_656 no
F(2) F(7) F(5) 95.3(7) . . . yes
F(2) F(7) F(6) 48.5(4) . . . yes
F(2) F(7) F(8) 36.0(6) . . . yes
F(2) F(7) F(10) 99.2(8) . . . yes
F(2) F(7) H(17) 73.7 . . 2_656 no
F(5) F(7) F(6) 87.6(4) . . . yes
F(5) F(7) F(8) 60.3(6) . . . yes
F(5) F(7) F(10) 62.2(6) . . . yes
F(5) F(7) H(17) 166.4 . . 2_656 no
F(6) F(7) F(8) 60.1(4) . . . yes
F(6) F(7) F(10) 53.8(6) . . . yes
F(6) F(7) H(17) 90.8 . . 2_656 no
F(8) F(7) F(10) 89.2(7) . . . yes
F(8) F(7) H(17) 107.3 . . 2_656 no
F(10) F(7) H(17) 126.5 . . 2_656 no
P F(8) F(2) 62.9(7) . . . yes
P F(8) F(3) 62.7(7) . . . yes
P F(8) F(5) 48.6(5) . . . yes
P F(8) F(6) 39.3(3) . . . yes
P F(8) F(7) 46.6(5) . . . yes
P F(8) F(9) 43.5(5) . . . yes
P F(8) H(12) 118.4 . . 4_554 no
F(2) F(8) F(3) 116(1) . . . yes
F(2) F(8) F(5) 89.9(9) . . . yes
F(2) F(8) F(6) 54.1(5) . . . yes
F(2) F(8) F(7) 40.0(7) . . . yes
F(2) F(8) F(9) 99.9(8) . . . yes
F(2) F(8) H(12) 94.7 . . 4_554 no
F(3) F(8) F(5) 77.5(9) . . . yes
F(3) F(8) F(6) 63.2(8) . . . yes
F(3) F(8) F(7) 108(1) . . . yes
F(3) F(8) F(9) 19.1(8) . . . yes
F(3) F(8) H(12) 139.7 . . 4_554 no
F(5) F(8) F(6) 87.9(5) . . . yes
F(5) F(8) F(7) 50.9(5) . . . yes
F(5) F(8) F(9) 66.2(6) . . . yes
F(5) F(8) H(12) 77.6 . . 4_554 no
F(6) F(8) F(7) 68.4(5) . . . yes
F(6) F(8) F(9) 50.2(6) . . . yes
F(6) F(8) H(12) 145.9 . . 4_554 no
F(7) F(8) F(9) 89.6(7) . . . yes
F(7) F(8) H(12) 78.6 . . 4_554 no
F(9) F(8) H(12) 140.6 . . 4_554 no
P F(9) F(2) 27.6(5) . . . yes
P F(9) F(3) 74(1) . . . yes
P F(9) F(4) 66.5(8) . . . yes
P F(9) F(5) 42.6(4) . . . yes
P F(9) F(6) 52.1(6) . . . yes
P F(9) F(8) 49.0(7) . . . yes
P F(9) F(10) 44.5(6) . . . yes
F(2) F(9) F(3) 52(1) . . . yes
F(2) F(9) F(4) 93.5(9) . . . yes
F(2) F(9) F(5) 57.9(4) . . . yes
F(2) F(9) F(6) 46.9(4) . . . yes
F(2) F(9) F(8) 29.0(5) . . . yes
F(2) F(9) F(10) 70.8(7) . . . yes
F(3) F(9) F(4) 135(2) . . . yes
F(3) F(9) F(5) 71(1) . . . yes
F(3) F(9) F(6) 89(2) . . . yes
F(3) F(9) F(8) 24.9(9) . . . yes
F(3) F(9) F(10) 117(1) . . . yes
F(4) F(9) F(5) 65.7(7) . . . yes
F(4) F(9) F(6) 83(1) . . . yes
F(4) F(9) F(8) 113(1) . . . yes
F(4) F(9) F(10) 23.1(8) . . . yes
F(5) F(9) F(6) 94.6(6) . . . yes
F(5) F(9) F(8) 55.1(6) . . . yes
F(5) F(9) F(10) 57.0(5) . . . yes
F(6) F(9) F(8) 73.0(8) . . . yes
F(6) F(9) F(10) 65.0(8) . . . yes
F(8) F(9) F(10) 92.8(8) . . . yes
P F(10) F(1) 68.0(9) . . . yes
P F(10) F(3) 25.1(5) . . . yes
P F(10) F(4) 72(1) . . . yes
P F(10) F(5) 47.2(4) . . . yes
P F(10) F(6) 45.0(6) . . . yes
P F(10) F(7) 45.9(5) . . . yes
P F(10) F(9) 43.0(7) . . . yes
P F(10) H(1) 145.1 . . 4_454 no
F(1) F(10) F(3) 93(1) . . . yes
F(1) F(10) F(4) 139(2) . . . yes
F(1) F(10) F(5) 84.9(9) . . . yes
F(1) F(10) F(6) 66.2(9) . . . yes
F(1) F(10) F(7) 35.3(7) . . . yes
F(1) F(10) F(9) 108(1) . . . yes
F(1) F(10) H(1) 104.6 . . 4_454 no
F(3) F(10) F(4) 47(1) . . . yes
F(3) F(10) F(5) 50.8(5) . . . yes
F(3) F(10) F(6) 50.6(5) . . . yes
F(3) F(10) F(7) 69.6(6) . . . yes
F(3) F(10) F(9) 18.9(6) . . . yes
F(3) F(10) H(1) 136.2 . . 4_454 no
F(4) F(10) F(5) 76(1) . . . yes
F(4) F(10) F(6) 78(1) . . . yes
F(4) F(10) F(7) 115(1) . . . yes
F(4) F(10) F(9) 31(1) . . . yes
F(4) F(10) H(1) 101.6 . . 4_454 no
F(5) F(10) F(6) 92.2(7) . . . yes
F(5) F(10) F(7) 49.7(5) . . . yes
F(5) F(10) F(9) 64.5(7) . . . yes
F(5) F(10) H(1) 166.6 . . 4_454 no
F(6) F(10) F(7) 72.1(7) . . . yes
F(6) F(10) F(9) 53.2(7) . . . yes
F(6) F(10) H(1) 100.3 . . 4_454 no
F(7) F(10) F(9) 88.3(8) . . . yes
F(7) F(10) H(1) 139.5 . . 4_454 no
F(9) F(10) H(1) 119.6 . . 4_454 no
Ag(1) O(1) C(1) 80.3(1) . . . yes
Ag(1) O(1) C(2) 107.1(2) . . . yes
Ag(1) O(1) C(3) 114.9(2) . . . yes
Ag(1) O(1) C(4) 92.1(1) . . . yes
Ag(1) O(1) H(2) 83.5 . . . no
Ag(1) O(1) H(3) 133.2 . . . no
Ag(1) O(1) H(4) 98.3 . . . no
Ag(1) O(1) H(5) 100.6 . . . no
Ag(1) O(1) H(6) 141.8 . . . no
Ag(1) O(1) H(7) 95.6 . . . no
C(1) O(1) C(2) 37.0(2) . . . yes
C(1) O(1) C(3) 150.6(3) . . . yes
C(1) O(1) C(4) 171.3(2) . . . yes
C(1) O(1) H(2) 22.2 . . . no
C(1) O(1) H(3) 55.1 . . . no
C(1) O(1) H(4) 55.1 . . . no
C(1) O(1) H(5) 130.2 . . . no
C(1) O(1) H(6) 133.5 . . . no
C(1) O(1) H(7) 153.2 . . . no
C(2) O(1) C(3) 113.9(3) . . . yes
C(2) O(1) C(4) 151.3(3) . . . yes
C(2) O(1) H(2) 53.0 . . . no
C(2) O(1) H(3) 27.3 . . . no
C(2) O(1) H(4) 27.3 . . . no
C(2) O(1) H(5) 99.6 . . . no
C(2) O(1) H(6) 98.5 . . . no
C(2) O(1) H(7) 157.3 . . . no
C(3) O(1) C(4) 37.4(2) . . . yes
C(3) O(1) H(2) 161.1 . . . no
C(3) O(1) H(3) 101.2 . . . no
C(3) O(1) H(4) 96.5 . . . no
C(3) O(1) H(5) 27.0 . . . no
C(3) O(1) H(6) 27.0 . . . no
C(3) O(1) H(7) 54.5 . . . no
C(4) O(1) H(2) 153.3 . . . no
C(4) O(1) H(3) 133.3 . . . no
C(4) O(1) H(4) 131.0 . . . no
C(4) O(1) H(5) 55.1 . . . no
C(4) O(1) H(6) 55.1 . . . no
C(4) O(1) H(7) 22.7 . . . no
H(2) O(1) H(3) 60.9 . . . no
H(2) O(1) H(4) 75.7 . . . no
H(2) O(1) H(5) 151.6 . . . no
H(2) O(1) H(6) 134.6 . . . no
H(2) O(1) H(7) 131.3 . . . no
H(3) O(1) H(4) 46.8 . . . no
H(3) O(1) H(5) 98.7 . . . no
H(3) O(1) H(6) 78.6 . . . no
H(3) O(1) H(7) 130.3 . . . no
H(4) O(1) H(5) 75.9 . . . no
H(4) O(1) H(6) 91.7 . . . no
H(4) O(1) H(7) 151.0 . . . no
H(5) O(1) H(6) 46.5 . . . no
H(5) O(1) H(7) 76.6 . . . no
H(6) O(1) H(7) 62.4 . . . no
Ag(1) O(2) C(3) 83.6(1) . . . yes
Ag(1) O(2) C(4) 111.1(3) . . . yes
Ag(1) O(2) C(5) 103.9(2) . . . yes
Ag(1) O(2) C(6) 75.0(1) . . . yes
Ag(1) O(2) H(5) 83.5 . . . no
Ag(1) O(2) H(7) 103.1 . . . no
Ag(1) O(2) H(8) 136.6 . . . no
Ag(1) O(2) H(9) 101.4 . . . no
Ag(1) O(2) H(10) 128.0 . . . no
Ag(1) O(2) H(11) 75.3 . . . no
C(3) O(2) C(4) 35.9(2) . . . yes
C(3) O(2) C(5) 146.0(3) . . . yes
C(3) O(2) C(6) 124.3(2) . . . yes
C(3) O(2) H(5) 22.2 . . . no
C(3) O(2) H(7) 54.0 . . . no
C(3) O(2) H(8) 54.0 . . . no
C(3) O(2) H(9) 172.7 . . . no
C(3) O(2) H(10) 125.5 . . . no
C(3) O(2) H(11) 103.9 . . . no
C(4) O(2) C(5) 113.8(3) . . . yes
C(4) O(2) C(6) 108.6(2) . . . yes
C(4) O(2) H(5) 52.8 . . . no
C(4) O(2) H(7) 27.1 . . . no
C(4) O(2) H(8) 27.1 . . . no
C(4) O(2) H(9) 136.8 . . . no
C(4) O(2) H(10) 89.8 . . . no
C(4) O(2) H(11) 88.6 . . . no
C(5) O(2) C(6) 34.1(2) . . . yes
C(5) O(2) H(5) 166.6 . . . no
C(5) O(2) H(7) 92.1 . . . no
C(5) O(2) H(8) 106.9 . . . no
C(5) O(2) H(9) 27.7 . . . no
C(5) O(2) H(10) 27.7 . . . no
C(5) O(2) H(11) 49.0 . . . no
C(6) O(2) H(5) 143.6 . . . no
C(6) O(2) H(7) 81.5 . . . no
C(6) O(2) H(8) 118.6 . . . no
C(6) O(2) H(9) 53.1 . . . no
C(6) O(2) H(10) 53.1 . . . no
C(6) O(2) H(11) 21.1 . . . no
H(5) O(2) H(7) 75.1 . . . no
H(5) O(2) H(8) 61.3 . . . no
H(5) O(2) H(9) 162.6 . . . no
H(5) O(2) H(10) 140.2 . . . no
H(5) O(2) H(11) 124.7 . . . no
H(7) O(2) H(8) 46.5 . . . no
H(7) O(2) H(9) 119.1 . . . no
H(7) O(2) H(10) 74.3 . . . no
H(7) O(2) H(11) 61.5 . . . no
H(8) O(2) H(9) 119.9 . . . no
H(8) O(2) H(10) 79.2 . . . no
H(8) O(2) H(11) 103.4 . . . no
H(9) O(2) H(10) 47.2 . . . no
H(9) O(2) H(11) 72.6 . . . no
H(10) O(2) H(11) 57.6 . . . no
Ag(1) O(3) C(7) 78.1(1) . . . yes
Ag(1) O(3) C(8) 98.3(2) . . . yes
Ag(1) O(3) C(9) 108.9(3) . . . yes
Ag(1) O(3) C(10) 88.8(2) . . . yes
Ag(1) O(3) H(13) 85.0 . . . no
Ag(1) O(3) H(15) 85.6 . . . no
Ag(1) O(3) H(16) 125.4 . . . no
Ag(1) O(3) H(17) 136.1 . . . no
Ag(1) O(3) H(18) 95.8 . . . no
Ag(1) O(3) H(20) 96.3 . . . no
C(7) O(3) C(8) 36.7(2) . . . yes
C(7) O(3) C(9) 147.8(3) . . . yes
C(7) O(3) C(10) 165.7(2) . . . yes
C(7) O(3) H(13) 22.6 . . . no
C(7) O(3) H(15) 54.6 . . . no
C(7) O(3) H(16) 54.6 . . . no
C(7) O(3) H(17) 137.4 . . . no
C(7) O(3) H(18) 123.2 . . . no
C(7) O(3) H(20) 163.8 . . . no
C(8) O(3) C(9) 111.9(3) . . . yes
C(8) O(3) C(10) 143.0(3) . . . yes
C(8) O(3) H(13) 54.1 . . . no
C(8) O(3) H(15) 27.1 . . . no
C(8) O(3) H(16) 27.1 . . . no
C(8) O(3) H(17) 103.3 . . . no
C(8) O(3) H(18) 91.1 . . . no
C(8) O(3) H(20) 158.8 . . . no
C(9) O(3) C(10) 33.2(2) . . . yes
C(9) O(3) H(13) 162.5 . . . no
C(9) O(3) H(15) 93.9 . . . no
C(9) O(3) H(16) 100.4 . . . no
C(9) O(3) H(17) 27.3 . . . no
C(9) O(3) H(18) 27.3 . . . no
C(9) O(3) H(20) 48.3 . . . no
C(10) O(3) H(13) 162.8 . . . no
C(10) O(3) H(15) 119.3 . . . no
C(10) O(3) H(16) 133.1 . . . no
C(10) O(3) H(17) 52.0 . . . no
C(10) O(3) H(18) 52.0 . . . no
C(10) O(3) H(20) 22.3 . . . no
H(13) O(3) H(15) 76.2 . . . no
H(13) O(3) H(16) 62.4 . . . no
H(13) O(3) H(17) 138.2 . . . no
H(13) O(3) H(18) 144.7 . . . no
H(13) O(3) H(20) 143.0 . . . no
H(15) O(3) H(16) 46.6 . . . no
H(15) O(3) H(17) 96.8 . . . no
H(15) O(3) H(18) 68.7 . . . no
H(15) O(3) H(20) 140.8 . . . no
H(16) O(3) H(17) 82.8 . . . no
H(16) O(3) H(18) 89.7 . . . no
H(16) O(3) H(20) 136.4 . . . no
H(17) O(3) H(18) 46.7 . . . no
H(17) O(3) H(20) 55.7 . . . no
H(18) O(3) H(20) 72.2 . . . no
Ag(1) O(4) C(9) 86.6(1) . . . yes
Ag(1) O(4) C(10) 114.7(2) . . . yes
Ag(1) O(4) C(11) 103.3(2) . . . yes
Ag(1) O(4) C(12) 78.0(1) . . . yes
Ag(1) O(4) H(2) 143.3 . . 4 no
Ag(1) O(4) H(18) 83.9 . . . no
Ag(1) O(4) H(19) 136.5 . . . no
Ag(1) O(4) H(20) 113.5 . . . no
Ag(1) O(4) H(21) 129.7 . . . no
Ag(1) O(4) H(22) 94.1 . . . no
Ag(1) O(4) H(24) 81.6 . . . no
C(9) O(4) C(10) 31.1(2) . . . yes
C(9) O(4) C(11) 112.8(3) . . . yes
C(9) O(4) C(12) 136.8(2) . . . yes
C(9) O(4) H(2) 115.2 . . 4 no
C(9) O(4) H(18) 21.5 . . . no
C(9) O(4) H(19) 50.3 . . . no
C(9) O(4) H(20) 50.3 . . . no
C(9) O(4) H(21) 115.0 . . . no
C(9) O(4) H(22) 87.0 . . . no
C(9) O(4) H(24) 158.2 . . . no
C(10) O(4) C(11) 115.2(3) . . . yes
C(10) O(4) C(12) 151.5(3) . . . yes
C(10) O(4) H(2) 84.3 . . 4 no
C(10) O(4) H(18) 45.9 . . . no
C(10) O(4) H(19) 27.3 . . . no
C(10) O(4) H(20) 27.4 . . . no
C(10) O(4) H(21) 102.5 . . . no
C(10) O(4) H(22) 97.6 . . . no
C(10) O(4) H(24) 163.1 . . . no
C(11) O(4) C(12) 36.7(2) . . . yes
C(11) O(4) H(2) 95.1 . . 4 no
C(11) O(4) H(18) 92.6 . . . no
C(11) O(4) H(19) 90.7 . . . no
C(11) O(4) H(20) 136.4 . . . no
C(11) O(4) H(21) 27.2 . . . no
C(11) O(4) H(22) 27.2 . . . no
C(11) O(4) H(24) 53.3 . . . no
C(12) O(4) H(2) 100.4 . . 4 no
C(12) O(4) H(18) 115.7 . . . no
C(12) O(4) H(19) 127.1 . . . no
C(12) O(4) H(20) 168.2 . . . no
C(12) O(4) H(21) 54.8 . . . no
C(12) O(4) H(22) 54.8 . . . no
C(12) O(4) H(24) 22.2 . . . no
H(2) O(4) H(18) 127.1 4 . . no
H(2) O(4) H(19) 73.6 4 . . no
H(2) O(4) H(20) 68.8 4 . . no
H(2) O(4) H(21) 69.5 4 . . no
H(2) O(4) H(22) 115.2 4 . . no
H(2) O(4) H(24) 84.6 4 . . no
H(18) O(4) H(19) 54.1 . . . no
H(18) O(4) H(20) 70.0 . . . no
H(18) O(4) H(21) 100.6 . . . no
H(18) O(4) H(22) 66.0 . . . no
H(18) O(4) H(24) 137.8 . . . no
H(19) O(4) H(20) 46.5 . . . no
H(19) O(4) H(21) 75.1 . . . no
H(19) O(4) H(22) 79.9 . . . no
H(19) O(4) H(24) 136.2 . . . no
H(20) O(4) H(21) 115.0 . . . no
H(20) O(4) H(22) 124.3 . . . no
H(20) O(4) H(24) 151.5 . . . no
H(21) O(4) H(22) 46.7 . . . no
H(21) O(4) H(24) 61.6 . . . no
H(22) O(4) H(24) 75.8 . . . no
Ag(1) N(1) C(5) 88.8(1) . . . yes
Ag(1) N(1) C(6) 110.1(2) . . . yes
Ag(1) N(1) C(7) 113.6(2) . . . yes
Ag(1) N(1) C(8) 85.7(1) . . . yes
Ag(1) N(1) C(13) 105.6(2) . . . yes
Ag(1) N(1) H(9) 93.7 . . . no
Ag(1) N(1) H(11) 98.4 . . . no
Ag(1) N(1) H(12) 136.6 . . . no
Ag(1) N(1) H(13) 108.7 . . . no
Ag(1) N(1) H(14) 137.4 . . . no
Ag(1) N(1) H(15) 82.1 . . . no
Ag(1) N(1) H(25) 92.1 . . . no
Ag(1) N(1) H(26) 132.0 . . . no
Ag(1) N(1) H(27) 90.9 . . . no
C(5) N(1) C(6) 33.3(2) . . . yes
C(5) N(1) C(7) 97.3(2) . . . yes
C(5) N(1) C(8) 116.0(2) . . . yes
C(5) N(1) C(13) 141.2(2) . . . yes
C(5) N(1) H(9) 20.8 . . . no
C(5) N(1) H(11) 51.6 . . . no
C(5) N(1) H(12) 51.6 . . . no
C(5) N(1) H(13) 70.6 . . . no
C(5) N(1) H(14) 106.3 . . . no
C(5) N(1) H(15) 136.5 . . . no
C(5) N(1) H(25) 166.6 . . . no
C(5) N(1) H(26) 127.1 . . . no
C(5) N(1) H(27) 121.2 . . . no
C(6) N(1) C(7) 109.6(3) . . . yes
C(6) N(1) C(8) 139.9(3) . . . yes
C(6) N(1) C(13) 108.9(3) . . . yes
C(6) N(1) H(9) 47.9 . . . no
C(6) N(1) H(11) 26.7 . . . no
C(6) N(1) H(12) 26.7 . . . no
C(6) N(1) H(13) 88.2 . . . no
C(6) N(1) H(14) 103.1 . . . no
C(6) N(1) H(15) 159.8 . . . no
C(6) N(1) H(25) 135.4 . . . no
C(6) N(1) H(26) 94.6 . . . no
C(6) N(1) H(27) 94.5 . . . no
C(7) N(1) C(8) 33.4(2) . . . yes
C(7) N(1) C(13) 108.8(3) . . . yes
C(7) N(1) H(9) 76.8 . . . no
C(7) N(1) H(11) 135.4 . . . no
C(7) N(1) H(12) 91.0 . . . no
C(7) N(1) H(13) 26.8 . . . no
C(7) N(1) H(14) 26.8 . . . no
C(7) N(1) H(15) 50.2 . . . no
C(7) N(1) H(25) 94.7 . . . no
C(7) N(1) H(26) 94.2 . . . no
C(7) N(1) H(27) 135.2 . . . no
C(8) N(1) C(13) 101.1(2) . . . yes
C(8) N(1) H(9) 96.2 . . . no
C(8) N(1) H(11) 166.4 . . . no
C(8) N(1) H(12) 124.4 . . . no
C(8) N(1) H(13) 51.7 . . . no
C(8) N(1) H(14) 51.7 . . . no
C(8) N(1) H(15) 21.4 . . . no
C(8) N(1) H(25) 77.5 . . . no
C(8) N(1) H(26) 101.3 . . . no
C(8) N(1) H(27) 122.6 . . . no
C(13) N(1) H(9) 154.8 . . . no
C(13) N(1) H(11) 90.3 . . . no
C(13) N(1) H(12) 98.7 . . . no
C(13) N(1) H(13) 133.1 . . . no
C(13) N(1) H(14) 87.4 . . . no
C(13) N(1) H(15) 81.8 . . . no
C(13) N(1) H(25) 26.5 . . . no
C(13) N(1) H(26) 26.5 . . . no
C(13) N(1) H(27) 26.5 . . . no
H(9) N(1) H(11) 70.7 . . . no
H(9) N(1) H(12) 56.2 . . . no
H(9) N(1) H(13) 50.0 . . . no
H(9) N(1) H(14) 89.1 . . . no
H(9) N(1) H(15) 117.4 . . . no
H(9) N(1) H(25) 171.0 . . . no
H(9) N(1) H(26) 131.6 . . . no
H(9) N(1) H(27) 141.1 . . . no
H(11) N(1) H(12) 45.5 . . . no
H(11) N(1) H(13) 114.9 . . . no
H(11) N(1) H(14) 122.4 . . . no
H(11) N(1) H(15) 171.9 . . . no
H(11) N(1) H(25) 115.1 . . . no
H(11) N(1) H(26) 85.6 . . . no
H(11) N(1) H(27) 70.4 . . . no
H(12) N(1) H(13) 77.2 . . . no
H(12) N(1) H(14) 78.1 . . . no
H(12) N(1) H(15) 137.5 . . . no
H(12) N(1) H(25) 122.2 . . . no
H(12) N(1) H(26) 76.9 . . . no
H(12) N(1) H(27) 95.7 . . . no
H(13) N(1) H(14) 45.7 . . . no
H(13) N(1) H(15) 72.4 . . . no
H(13) N(1) H(25) 121.5 . . . no
H(13) N(1) H(26) 112.7 . . . no
H(13) N(1) H(27) 158.0 . . . no
H(14) N(1) H(15) 59.4 . . . no
H(14) N(1) H(25) 82.0 . . . no
H(14) N(1) H(26) 68.5 . . . no
H(14) N(1) H(27) 112.7 . . . no
H(15) N(1) H(25) 56.8 . . . no
H(15) N(1) H(26) 88.1 . . . no
H(15) N(1) H(27) 101.5 . . . no
H(25) N(1) H(26) 45.4 . . . no
H(25) N(1) H(27) 45.4 . . . no
H(26) N(1) H(27) 45.4 . . . no
Ag(1) N(2) C(1) 110.2(2) . . . yes
Ag(1) N(2) C(2) 85.3(1) . . . yes
Ag(1) N(2) C(11) 86.2(1) . . . yes
Ag(1) N(2) C(12) 111.0(2) . . . yes
Ag(1) N(2) C(14) 108.0(2) . . . yes
Ag(1) N(2) H(1) 135.8 . . . no
Ag(1) N(2) H(2) 102.0 . . . no
Ag(1) N(2) H(4) 86.6 . . . no
Ag(1) N(2) H(22) 86.5 . . . no
Ag(1) N(2) H(23) 136.7 . . . no
Ag(1) N(2) H(24) 102.5 . . . no
Ag(1) N(2) H(28) 95.0 . . . no
Ag(1) N(2) H(29) 92.4 . . . no
Ag(1) N(2) H(30) 134.4 . . . no
C(1) N(2) C(2) 33.4(2) . . . yes
C(1) N(2) C(11) 142.0(3) . . . yes
C(1) N(2) C(12) 109.9(3) . . . yes
C(1) N(2) C(14) 107.7(3) . . . yes
C(1) N(2) H(1) 26.8 . . . no
C(1) N(2) H(2) 26.8 . . . no
C(1) N(2) H(4) 48.9 . . . no
C(1) N(2) H(22) 158.4 . . . no
C(1) N(2) H(23) 100.1 . . . no
C(1) N(2) H(24) 90.6 . . . no
C(1) N(2) H(28) 134.2 . . . no
C(1) N(2) H(29) 94.4 . . . no
C(1) N(2) H(30) 92.5 . . . no
C(2) N(2) C(11) 121.6(2) . . . yes
C(2) N(2) C(12) 100.4(3) . . . yes
C(2) N(2) C(14) 138.8(3) . . . yes
C(2) N(2) H(1) 51.8 . . . no
C(2) N(2) H(2) 51.8 . . . no
C(2) N(2) H(4) 20.9 . . . no
C(2) N(2) H(22) 142.4 . . . no
C(2) N(2) H(23) 106.3 . . . no
C(2) N(2) H(24) 74.2 . . . no
C(2) N(2) H(28) 163.7 . . . no
C(2) N(2) H(29) 118.3 . . . no
C(2) N(2) H(30) 125.9 . . . no
C(11) N(2) C(12) 33.4(2) . . . yes
C(11) N(2) C(14) 98.5(3) . . . yes
C(11) N(2) H(1) 122.7 . . . no
C(11) N(2) H(2) 168.2 . . . no
C(11) N(2) H(4) 101.0 . . . no
C(11) N(2) H(22) 21.0 . . . no
C(11) N(2) H(23) 51.8 . . . no
C(11) N(2) H(24) 51.8 . . . no
C(11) N(2) H(28) 74.6 . . . no
C(11) N(2) H(29) 119.7 . . . no
C(11) N(2) H(30) 99.7 . . . no
C(12) N(2) C(14) 110.0(3) . . . yes
C(12) N(2) H(1) 89.4 . . . no
C(12) N(2) H(2) 134.8 . . . no
C(12) N(2) H(4) 80.4 . . . no
C(12) N(2) H(22) 49.5 . . . no
C(12) N(2) H(23) 26.9 . . . no
C(12) N(2) H(24) 26.9 . . . no
C(12) N(2) H(28) 94.7 . . . no
C(12) N(2) H(29) 136.4 . . . no
C(12) N(2) H(30) 96.4 . . . no
C(14) N(2) H(1) 100.3 . . . no
C(14) N(2) H(2) 87.0 . . . no
C(14) N(2) H(4) 156.4 . . . no
C(14) N(2) H(22) 78.5 . . . no
C(14) N(2) H(23) 90.6 . . . no
C(14) N(2) H(24) 135.6 . . . no
C(14) N(2) H(28) 26.5 . . . no
C(14) N(2) H(29) 26.5 . . . no
C(14) N(2) H(30) 26.5 . . . no
H(1) N(2) H(2) 45.7 . . . no
H(1) N(2) H(4) 57.6 . . . no
H(1) N(2) H(22) 132.8 . . . no
H(1) N(2) H(23) 74.3 . . . no
H(1) N(2) H(24) 78.0 . . . no
H(1) N(2) H(28) 122.9 . . . no
H(1) N(2) H(29) 98.9 . . . no
H(1) N(2) H(30) 77.5 . . . no
H(2) N(2) H(4) 71.5 . . . no
H(2) N(2) H(22) 164.9 . . . no
H(2) N(2) H(23) 118.1 . . . no
H(2) N(2) H(24) 117.4 . . . no
H(2) N(2) H(28) 112.6 . . . no
H(2) N(2) H(29) 68.9 . . . no
H(2) N(2) H(30) 80.6 . . . no
H(4) N(2) H(22) 121.9 . . . no
H(4) N(2) H(23) 91.1 . . . no
H(4) N(2) H(24) 53.8 . . . no
H(4) N(2) H(28) 175.1 . . . no
H(4) N(2) H(29) 139.2 . . . no
H(4) N(2) H(30) 135.0 . . . no
H(22) N(2) H(23) 58.6 . . . no
H(22) N(2) H(24) 71.9 . . . no
H(22) N(2) H(28) 53.7 . . . no
H(22) N(2) H(29) 98.6 . . . no
H(22) N(2) H(30) 84.5 . . . no
H(23) N(2) H(24) 45.8 . . . no
H(23) N(2) H(28) 84.6 . . . no
H(23) N(2) H(29) 115.8 . . . no
H(23) N(2) H(30) 71.6 . . . no
H(24) N(2) H(28) 121.4 . . . no
H(24) N(2) H(29) 161.6 . . . no
H(24) N(2) H(30) 116.7 . . . no
H(28) N(2) H(29) 45.4 . . . no
H(28) N(2) H(30) 45.4 . . . no
H(29) N(2) H(30) 45.4 . . . no
O(1) C(1) N(2) 95.2(2) . . . yes
O(1) C(1) C(2) 34.8(2) . . . yes
O(1) C(1) C(12) 105.2(2) . . . yes
O(1) C(1) C(14) 117.4(2) . . . yes
O(1) C(1) H(1) 143.1 . . . no
O(1) C(1) H(2) 88.2 . . . no
O(1) C(1) H(3) 52.3 . . . no
O(1) C(1) H(4) 52.3 . . . no
O(1) C(1) H(23) 125.3 . . . no
O(1) C(1) H(24) 93.2 . . . no
O(1) C(1) H(29) 107.0 . . . no
O(1) C(1) H(30) 139.1 . . . no
N(2) C(1) C(2) 113.5(4) . . . yes
N(2) C(1) C(12) 35.1(2) . . . yes
N(2) C(1) C(14) 36.2(2) . . . yes
N(2) C(1) H(1) 108.5 . . . no
N(2) C(1) H(2) 108.5 . . . no
N(2) C(1) H(3) 139.7 . . . no
N(2) C(1) H(4) 97.7 . . . no
N(2) C(1) H(23) 47.0 . . . no
N(2) C(1) H(24) 53.1 . . . no
N(2) C(1) H(29) 50.8 . . . no
N(2) C(1) H(30) 52.0 . . . no
C(2) C(1) C(12) 102.7(3) . . . yes
C(2) C(1) C(14) 146.7(3) . . . yes
C(2) C(1) H(1) 108.5 . . . no
C(2) C(1) H(2) 108.5 . . . no
C(2) C(1) H(3) 26.2 . . . no
C(2) C(1) H(4) 26.2 . . . no
C(2) C(1) H(23) 116.0 . . . no
C(2) C(1) H(24) 82.3 . . . no
C(2) C(1) H(29) 141.6 . . . no
C(2) C(1) H(30) 165.1 . . . no
C(12) C(1) C(14) 60.5(2) . . . yes
C(12) C(1) H(1) 81.7 . . . no
C(12) C(1) H(2) 140.7 . . . no
C(12) C(1) H(3) 122.4 . . . no
C(12) C(1) H(4) 78.2 . . . no
C(12) C(1) H(23) 20.6 . . . no
C(12) C(1) H(24) 22.2 . . . no
C(12) C(1) H(29) 80.7 . . . no
C(12) C(1) H(30) 63.7 . . . no
C(14) C(1) H(1) 97.8 . . . no
C(14) C(1) H(2) 80.5 . . . no
C(14) C(1) H(3) 169.2 . . . no
C(14) C(1) H(4) 133.8 . . . no
C(14) C(1) H(23) 58.6 . . . no
C(14) C(1) H(24) 82.6 . . . no
C(14) C(1) H(29) 21.6 . . . no
C(14) C(1) H(30) 21.9 . . . no
H(1) C(1) H(2) 109.5 . . . no
H(1) C(1) H(3) 93.0 . . . no
H(1) C(1) H(4) 95.8 . . . no
H(1) C(1) H(23) 63.2 . . . no
H(1) C(1) H(24) 80.0 . . . no
H(1) C(1) H(29) 109.9 . . . no
H(1) C(1) H(30) 76.8 . . . no
H(2) C(1) H(3) 95.2 . . . no
H(2) C(1) H(4) 134.7 . . . no
H(2) C(1) H(23) 135.0 . . . no
H(2) C(1) H(24) 161.5 . . . no
H(2) C(1) H(29) 60.0 . . . no
H(2) C(1) H(30) 81.9 . . . no
H(3) C(1) H(4) 45.1 . . . no
H(3) C(1) H(23) 128.3 . . . no
H(3) C(1) H(24) 100.3 . . . no
H(3) C(1) H(29) 150.3 . . . no
H(3) C(1) H(30) 167.6 . . . no
H(4) C(1) H(23) 89.8 . . . no
H(4) C(1) H(24) 56.8 . . . no
H(4) C(1) H(29) 143.9 . . . no
H(4) C(1) H(30) 141.8 . . . no
H(23) C(1) H(24) 34.6 . . . no
H(23) C(1) H(29) 80.1 . . . no
H(23) C(1) H(30) 53.1 . . . no
H(24) C(1) H(29) 102.1 . . . no
H(24) C(1) H(30) 85.1 . . . no
H(29) C(1) H(30) 35.2 . . . no
O(1) C(2) N(2) 91.6(2) . . . yes
O(1) C(2) C(1) 108.2(3) . . . yes
O(1) C(2) C(3) 33.2(2) . . . yes
O(1) C(2) H(1) 134.8 . . . no
O(1) C(2) H(2) 92.8 . . . no
O(1) C(2) H(3) 109.8 . . . no
O(1) C(2) H(4) 109.8 . . . no
O(1) C(2) H(5) 48.1 . . . no
O(1) C(2) H(6) 48.8 . . . no
O(1) C(2) H(24) 112.7 . . . no
N(2) C(2) C(1) 33.1(2) . . . yes
N(2) C(2) C(3) 117.9(2) . . . yes
N(2) C(2) H(1) 51.4 . . . no
N(2) C(2) H(2) 51.4 . . . no
N(2) C(2) H(3) 142.8 . . . no
N(2) C(2) H(4) 90.0 . . . no
N(2) C(2) H(5) 113.3 . . . no
N(2) C(2) H(6) 138.8 . . . no
N(2) C(2) H(24) 44.7 . . . no
C(1) C(2) C(3) 141.0(3) . . . yes
C(1) C(2) H(1) 26.7 . . . no
C(1) C(2) H(2) 26.7 . . . no
C(1) C(2) H(3) 109.8 . . . no
C(1) C(2) H(4) 109.8 . . . no
C(1) C(2) H(5) 144.9 . . . no
C(1) C(2) H(6) 152.8 . . . no
C(1) C(2) H(24) 64.9 . . . no
C(3) C(2) H(1) 167.7 . . . no
C(3) C(2) H(2) 124.5 . . . no
C(3) C(2) H(3) 94.5 . . . no
C(3) C(2) H(4) 88.8 . . . no
C(3) C(2) H(5) 21.4 . . . no
C(3) C(2) H(6) 21.6 . . . no
C(3) C(2) H(24) 116.3 . . . no
H(1) C(2) H(2) 45.5 . . . no
H(1) C(2) H(3) 93.9 . . . no
H(1) C(2) H(4) 96.7 . . . no
H(1) C(2) H(5) 159.6 . . . no
H(1) C(2) H(6) 165.6 . . . no
H(1) C(2) H(24) 61.8 . . . no
H(2) C(2) H(3) 96.1 . . . no
H(2) C(2) H(4) 136.4 . . . no
H(2) C(2) H(5) 140.2 . . . no
H(2) C(2) H(6) 128.0 . . . no
H(2) C(2) H(24) 90.8 . . . no
H(3) C(2) H(4) 109.5 . . . no
H(3) C(2) H(5) 103.5 . . . no
H(3) C(2) H(6) 73.1 . . . no
H(3) C(2) H(24) 136.5 . . . no
H(4) C(2) H(5) 67.6 . . . no
H(4) C(2) H(6) 93.6 . . . no
H(4) C(2) H(24) 46.5 . . . no
H(5) C(2) H(6) 34.8 . . . no
H(5) C(2) H(24) 97.9 . . . no
H(6) C(2) H(24) 132.2 . . . no
O(1) C(3) O(2) 90.7(2) . . . yes
O(1) C(3) C(2) 32.9(2) . . . yes
O(1) C(3) C(4) 106.5(3) . . . yes
O(1) C(3) H(3) 46.7 . . . no
O(1) C(3) H(4) 49.7 . . . no
O(1) C(3) H(5) 110.2 . . . no
O(1) C(3) H(6) 110.2 . . . no
O(1) C(3) H(7) 90.0 . . . no
O(1) C(3) H(8) 132.9 . . . no
O(2) C(3) C(2) 118.7(2) . . . yes
O(2) C(3) C(4) 34.8(2) . . . yes
O(2) C(3) H(3) 137.2 . . . no
O(2) C(3) H(4) 118.6 . . . no
O(2) C(3) H(5) 87.9 . . . no
O(2) C(3) H(6) 144.8 . . . no
O(2) C(3) H(7) 52.7 . . . no
O(2) C(3) H(8) 52.7 . . . no
C(2) C(3) C(4) 139.4(3) . . . yes
C(2) C(3) H(3) 21.1 . . . no
C(2) C(3) H(4) 21.9 . . . no
C(2) C(3) H(5) 92.9 . . . no
C(2) C(3) H(6) 91.6 . . . no
C(2) C(3) H(7) 120.1 . . . no
C(2) C(3) H(8) 165.5 . . . no
C(4) C(3) H(3) 144.9 . . . no
C(4) C(3) H(4) 150.4 . . . no
C(4) C(3) H(5) 110.2 . . . no
C(4) C(3) H(6) 110.2 . . . no
C(4) C(3) H(7) 26.6 . . . no
C(4) C(3) H(8) 26.6 . . . no
H(3) C(3) H(4) 34.9 . . . no
H(3) C(3) H(5) 101.8 . . . no
H(3) C(3) H(6) 70.6 . . . no
H(3) C(3) H(7) 119.2 . . . no
H(3) C(3) H(8) 157.8 . . . no
H(4) C(3) H(5) 71.1 . . . no
H(4) C(3) H(6) 96.3 . . . no
H(4) C(3) H(7) 139.7 . . . no
H(4) C(3) H(8) 167.3 . . . no
H(5) C(3) H(6) 109.5 . . . no
H(5) C(3) H(7) 136.6 . . . no
H(5) C(3) H(8) 98.2 . . . no
H(6) C(3) H(7) 97.8 . . . no
H(6) C(3) H(8) 93.6 . . . no
H(7) C(3) H(8) 45.7 . . . no
O(1) C(4) O(2) 92.4(2) . . . yes
O(1) C(4) C(3) 36.1(2) . . . yes
O(1) C(4) C(5) 111.2(2) . . . yes
O(1) C(4) H(5) 53.5 . . . no
O(1) C(4) H(6) 53.5 . . . no
O(1) C(4) H(7) 86.7 . . . no
O(1) C(4) H(8) 145.3 . . . no
O(1) C(4) H(10) 130.8 . . . no
O(2) C(4) C(3) 109.3(3) . . . yes
O(2) C(4) C(5) 32.9(2) . . . yes
O(2) C(4) H(5) 92.6 . . . no
O(2) C(4) H(6) 135.5 . . . no
O(2) C(4) H(7) 109.5 . . . no
O(2) C(4) H(8) 109.5 . . . no
O(2) C(4) H(10) 53.7 . . . no
C(3) C(4) C(5) 139.3(3) . . . yes
C(3) C(4) H(5) 26.4 . . . no
C(3) C(4) H(6) 26.4 . . . no
C(3) C(4) H(7) 109.5 . . . no
C(3) C(4) H(8) 109.5 . . . no
C(3) C(4) H(10) 162.1 . . . no
C(5) C(4) H(5) 125.5 . . . no
C(5) C(4) H(6) 164.4 . . . no
C(5) C(4) H(7) 83.4 . . . no
C(5) C(4) H(8) 101.3 . . . no
C(5) C(4) H(10) 22.9 . . . no
H(5) C(4) H(6) 45.5 . . . no
H(5) C(4) H(7) 135.7 . . . no
H(5) C(4) H(8) 97.7 . . . no
H(5) C(4) H(10) 143.6 . . . no
H(6) C(4) H(7) 97.3 . . . no
H(6) C(4) H(8) 93.2 . . . no
H(6) C(4) H(10) 170.7 . . . no
H(7) C(4) H(8) 109.5 . . . no
H(7) C(4) H(10) 75.5 . . . no
H(8) C(4) H(10) 83.7 . . . no
O(2) C(5) N(1) 95.4(2) . . . yes
O(2) C(5) C(4) 33.3(2) . . . yes
O(2) C(5) C(6) 113.8(4) . . . yes
O(2) C(5) H(7) 52.8 . . . no
O(2) C(5) H(8) 43.4 . . . no
O(2) C(5) H(9) 108.4 . . . no
O(2) C(5) H(10) 108.4 . . . no
O(2) C(5) H(11) 98.9 . . . no
O(2) C(5) H(12) 140.4 . . . no
O(2) C(5) H(13) 111.4 . . . no
N(1) C(5) C(4) 109.0(2) . . . yes
N(1) C(5) C(6) 33.2(2) . . . yes
N(1) C(5) H(7) 101.3 . . . no
N(1) C(5) H(8) 128.9 . . . no
N(1) C(5) H(9) 90.2 . . . no
N(1) C(5) H(10) 141.5 . . . no
N(1) C(5) H(11) 51.4 . . . no
N(1) C(5) H(12) 51.4 . . . no
N(1) C(5) H(13) 45.7 . . . no
C(4) C(5) C(6) 108.9(3) . . . yes
C(4) C(5) H(7) 22.5 . . . no
C(4) C(5) H(8) 19.9 . . . no
C(4) C(5) H(9) 136.0 . . . no
C(4) C(5) H(10) 79.8 . . . no
C(4) C(5) H(11) 84.4 . . . no
C(4) C(5) H(12) 129.0 . . . no
C(4) C(5) H(13) 142.1 . . . no
C(6) C(5) H(7) 90.7 . . . no
C(6) C(5) H(8) 124.9 . . . no
C(6) C(5) H(9) 108.4 . . . no
C(6) C(5) H(10) 108.4 . . . no
C(6) C(5) H(11) 26.6 . . . no
C(6) C(5) H(12) 26.6 . . . no
C(6) C(5) H(13) 66.5 . . . no
H(7) C(5) H(8) 34.2 . . . no
H(7) C(5) H(9) 158.4 . . . no
H(7) C(5) H(10) 72.3 . . . no
H(7) C(5) H(11) 64.6 . . . no
H(7) C(5) H(12) 107.3 . . . no
H(7) C(5) H(13) 145.4 . . . no
H(8) C(5) H(9) 125.7 . . . no
H(8) C(5) H(10) 65.1 . . . no
H(8) C(5) H(11) 98.7 . . . no
H(8) C(5) H(12) 138.4 . . . no
H(8) C(5) H(13) 153.7 . . . no
H(9) C(5) H(10) 109.5 . . . no
H(9) C(5) H(11) 135.0 . . . no
H(9) C(5) H(12) 94.2 . . . no
H(9) C(5) H(13) 44.9 . . . no
H(10) C(5) H(11) 94.2 . . . no
H(10) C(5) H(12) 93.2 . . . no
H(10) C(5) H(13) 138.1 . . . no
H(11) C(5) H(12) 45.4 . . . no
H(11) C(5) H(13) 92.2 . . . no
H(12) C(5) H(13) 63.5 . . . no
O(2) C(6) N(1) 95.8(2) . . . yes
O(2) C(6) C(5) 32.1(2) . . . yes
O(2) C(6) C(7) 100.6(2) . . . yes
O(2) C(6) C(13) 121.9(2) . . . yes
O(2) C(6) H(9) 50.5 . . . no
O(2) C(6) H(10) 50.5 . . . no
O(2) C(6) H(11) 90.9 . . . no
O(2) C(6) H(12) 140.5 . . . no
O(2) C(6) H(13) 88.4 . . . no
O(2) C(6) H(26) 143.1 . . . no
O(2) C(6) H(27) 115.1 . . . no
N(1) C(6) C(5) 113.5(3) . . . yes
N(1) C(6) C(7) 35.0(2) . . . yes
N(1) C(6) C(13) 35.4(2) . . . yes
N(1) C(6) H(9) 98.7 . . . no
N(1) C(6) H(10) 140.2 . . . no
N(1) C(6) H(11) 108.4 . . . no
N(1) C(6) H(12) 108.4 . . . no
N(1) C(6) H(13) 54.4 . . . no
N(1) C(6) H(26) 50.5 . . . no
N(1) C(6) H(27) 50.5 . . . no
C(5) C(6) C(7) 99.8(3) . . . yes
C(5) C(6) C(13) 147.8(3) . . . yes
C(5) C(6) H(9) 26.7 . . . no
C(5) C(6) H(10) 26.7 . . . no
C(5) C(6) H(11) 108.4 . . . no
C(5) C(6) H(12) 108.4 . . . no
C(5) C(6) H(13) 79.5 . . . no
C(5) C(6) H(26) 161.4 . . . no
C(5) C(6) H(27) 147.0 . . . no
C(7) C(6) C(13) 59.6(2) . . . yes
C(7) C(6) H(9) 75.8 . . . no
C(7) C(6) H(10) 120.9 . . . no
C(7) C(6) H(11) 142.1 . . . no
C(7) C(6) H(12) 84.0 . . . no
C(7) C(6) H(13) 22.4 . . . no
C(7) C(6) H(26) 61.7 . . . no
C(7) C(6) H(27) 80.0 . . . no
C(13) C(6) H(9) 133.2 . . . no
C(13) C(6) H(10) 172.2 . . . no
C(13) C(6) H(11) 83.6 . . . no
C(13) C(6) H(12) 94.5 . . . no
C(13) C(6) H(13) 82.0 . . . no
C(13) C(6) H(26) 21.5 . . . no
C(13) C(6) H(27) 21.5 . . . no
H(9) C(6) H(10) 45.4 . . . no
H(9) C(6) H(11) 135.1 . . . no
H(9) C(6) H(12) 94.3 . . . no
H(9) C(6) H(13) 54.1 . . . no
H(9) C(6) H(26) 136.5 . . . no
H(9) C(6) H(27) 147.6 . . . no
H(10) C(6) H(11) 94.3 . . . no
H(10) C(6) H(12) 93.3 . . . no
H(10) C(6) H(13) 98.6 . . . no
H(10) C(6) H(26) 166.3 . . . no
H(10) C(6) H(27) 154.3 . . . no
H(11) C(6) H(12) 109.5 . . . no
H(11) C(6) H(13) 162.6 . . . no
H(11) C(6) H(26) 87.6 . . . no
H(11) C(6) H(27) 62.5 . . . no
H(12) C(6) H(13) 81.5 . . . no
H(12) C(6) H(26) 73.3 . . . no
H(12) C(6) H(27) 104.4 . . . no
H(13) C(6) H(26) 82.6 . . . no
H(13) C(6) H(27) 102.2 . . . no
H(26) C(6) H(27) 34.8 . . . no
O(3) C(7) N(1) 97.6(2) . . . yes
O(3) C(7) C(6) 116.7(2) . . . yes
O(3) C(7) C(8) 35.2(2) . . . yes
O(3) C(7) C(13) 110.4(2) . . . yes
O(3) C(7) H(9) 93.4 . . . no
O(3) C(7) H(12) 137.3 . . . no
O(3) C(7) H(13) 85.3 . . . no
O(3) C(7) H(14) 143.0 . . . no
O(3) C(7) H(15) 52.8 . . . no
O(3) C(7) H(16) 52.8 . . . no
O(3) C(7) H(25) 96.1 . . . no
O(3) C(7) H(26) 130.4 . . . no
N(1) C(7) C(6) 35.3(2) . . . yes
N(1) C(7) C(8) 113.2(3) . . . yes
N(1) C(7) C(13) 35.6(2) . . . yes
N(1) C(7) H(9) 71.6 . . . no
N(1) C(7) H(12) 52.9 . . . no
N(1) C(7) H(13) 108.5 . . . no
N(1) C(7) H(14) 108.5 . . . no
N(1) C(7) H(15) 95.3 . . . no
N(1) C(7) H(16) 139.2 . . . no
N(1) C(7) H(25) 50.6 . . . no
N(1) C(7) H(26) 50.9 . . . no
C(6) C(7) C(8) 144.9(3) . . . yes
C(6) C(7) C(13) 60.0(2) . . . yes
C(6) C(7) H(9) 45.2 . . . no
C(6) C(7) H(12) 22.1 . . . no
C(6) C(7) H(13) 80.3 . . . no
C(6) C(7) H(14) 99.5 . . . no
C(6) C(7) H(15) 130.6 . . . no
C(6) C(7) H(16) 169.5 . . . no
C(6) C(7) H(25) 80.5 . . . no
C(6) C(7) H(26) 62.3 . . . no
C(8) C(7) C(13) 104.0(3) . . . yes
C(8) C(7) H(9) 127.7 . . . no
C(8) C(7) H(12) 166.1 . . . no
C(8) C(7) H(13) 108.5 . . . no
C(8) C(7) H(14) 108.5 . . . no
C(8) C(7) H(15) 26.4 . . . no
C(8) C(7) H(16) 26.4 . . . no
C(8) C(7) H(25) 83.1 . . . no
C(8) C(7) H(26) 115.1 . . . no
C(13) C(7) H(9) 104.0 . . . no
C(13) C(7) H(12) 65.6 . . . no
C(13) C(7) H(13) 140.4 . . . no
C(13) C(7) H(14) 80.1 . . . no
C(13) C(7) H(15) 78.3 . . . no
C(13) C(7) H(16) 121.3 . . . no
C(13) C(7) H(25) 21.5 . . . no
C(13) C(7) H(26) 21.6 . . . no
H(9) C(7) H(12) 51.3 . . . no
H(9) C(7) H(13) 37.1 . . . no
H(9) C(7) H(14) 119.2 . . . no
H(9) C(7) H(15) 142.7 . . . no
H(9) C(7) H(16) 129.7 . . . no
H(9) C(7) H(25) 122.2 . . . no
H(9) C(7) H(26) 107.0 . . . no
H(12) C(7) H(13) 78.1 . . . no
H(12) C(7) H(14) 79.6 . . . no
H(12) C(7) H(15) 143.8 . . . no
H(12) C(7) H(16) 167.4 . . . no
H(12) C(7) H(25) 87.0 . . . no
H(12) C(7) H(26) 58.6 . . . no
H(13) C(7) H(14) 109.5 . . . no
H(13) C(7) H(15) 134.6 . . . no
H(13) C(7) H(16) 97.4 . . . no
H(13) C(7) H(25) 159.2 . . . no
H(13) C(7) H(26) 136.3 . . . no
H(14) C(7) H(15) 98.0 . . . no
H(14) C(7) H(16) 90.9 . . . no
H(14) C(7) H(25) 81.7 . . . no
H(14) C(7) H(26) 59.6 . . . no
H(15) C(7) H(16) 45.5 . . . no
H(15) C(7) H(25) 57.0 . . . no
H(15) C(7) H(26) 88.7 . . . no
H(16) C(7) H(25) 99.9 . . . no
H(16) C(7) H(26) 123.3 . . . no
H(25) C(7) H(26) 34.9 . . . no
O(3) C(8) N(1) 94.2(2) . . . yes
O(3) C(8) C(7) 108.1(3) . . . yes
O(3) C(8) C(9) 34.1(2) . . . yes
O(3) C(8) H(13) 90.5 . . . no
O(3) C(8) H(14) 134.5 . . . no
O(3) C(8) H(15) 109.8 . . . no
O(3) C(8) H(16) 109.8 . . . no
O(3) C(8) H(17) 45.4 . . . no
O(3) C(8) H(18) 53.2 . . . no
N(1) C(8) C(7) 33.5(2) . . . yes
N(1) C(8) C(9) 119.3(2) . . . yes
N(1) C(8) H(13) 51.9 . . . no
N(1) C(8) H(14) 51.9 . . . no
N(1) C(8) H(15) 87.3 . . . no
N(1) C(8) H(16) 142.7 . . . no
N(1) C(8) H(17) 138.1 . . . no
N(1) C(8) H(18) 117.7 . . . no
C(7) C(8) C(9) 141.7(3) . . . yes
C(7) C(8) H(13) 26.9 . . . no
C(7) C(8) H(14) 26.9 . . . no
C(7) C(8) H(15) 109.8 . . . no
C(7) C(8) H(16) 109.8 . . . no
C(7) C(8) H(17) 149.3 . . . no
C(7) C(8) H(18) 149.8 . . . no
C(9) C(8) H(13) 123.8 . . . no
C(9) C(8) H(14) 168.5 . . . no
C(9) C(8) H(15) 87.2 . . . no
C(9) C(8) H(16) 95.2 . . . no
C(9) C(8) H(17) 20.6 . . . no
C(9) C(8) H(18) 22.7 . . . no
H(13) C(8) H(14) 45.8 . . . no
H(13) C(8) H(15) 136.3 . . . no
H(13) C(8) H(16) 98.4 . . . no
H(13) C(8) H(17) 124.0 . . . no
H(13) C(8) H(18) 143.3 . . . no
H(14) C(8) H(15) 99.0 . . . no
H(14) C(8) H(16) 91.8 . . . no
H(14) C(8) H(17) 162.5 . . . no
H(14) C(8) H(18) 162.5 . . . no
H(15) C(8) H(16) 109.5 . . . no
H(15) C(8) H(17) 96.1 . . . no
H(15) C(8) H(18) 64.7 . . . no
H(16) C(8) H(17) 74.8 . . . no
H(16) C(8) H(18) 99.6 . . . no
H(17) C(8) H(18) 34.9 . . . no
O(3) C(9) O(4) 91.6(3) . . . yes
O(3) C(9) C(8) 34.0(2) . . . yes
O(3) C(9) C(10) 111.6(4) . . . yes
O(3) C(9) H(15) 51.4 . . . no
O(3) C(9) H(16) 47.3 . . . no
O(3) C(9) H(17) 109.0 . . . no
O(3) C(9) H(18) 108.9 . . . no
O(3) C(9) H(19) 140.2 . . . no
O(3) C(9) H(20) 97.1 . . . no
O(4) C(9) C(8) 115.0(2) . . . yes
O(4) C(9) C(10) 33.5(3) . . . yes
O(4) C(9) H(15) 110.1 . . . no
O(4) C(9) H(16) 135.6 . . . no
O(4) C(9) H(17) 142.5 . . . no
O(4) C(9) H(18) 91.9 . . . no
O(4) C(9) H(19) 53.5 . . . no
O(4) C(9) H(20) 53.5 . . . no
C(8) C(9) C(10) 143.4(4) . . . yes
C(8) C(9) H(15) 22.3 . . . no
C(8) C(9) H(16) 21.1 . . . no
C(8) C(9) H(17) 98.3 . . . no
C(8) C(9) H(18) 83.2 . . . no
C(8) C(9) H(19) 167.8 . . . no
C(8) C(9) H(20) 130.6 . . . no
C(10) C(9) H(15) 143.6 . . . no
C(10) C(9) H(16) 157.6 . . . no
C(10) C(9) H(17) 109.0 . . . no
C(10) C(9) H(18) 108.9 . . . no
C(10) C(9) H(19) 28.7 . . . no
C(10) C(9) H(20) 28.7 . . . no
H(15) C(9) H(16) 35.1 . . . no
H(15) C(9) H(17) 107.2 . . . no
H(15) C(9) H(18) 61.2 . . . no
H(15) C(9) H(19) 150.2 . . . no
H(15) C(9) H(20) 146.7 . . . no
H(16) C(9) H(17) 77.3 . . . no
H(16) C(9) H(18) 88.1 . . . no
H(16) C(9) H(19) 170.9 . . . no
H(16) C(9) H(20) 133.1 . . . no
H(17) C(9) H(18) 109.5 . . . no
H(17) C(9) H(19) 93.9 . . . no
H(17) C(9) H(20) 92.0 . . . no
H(18) C(9) H(19) 92.5 . . . no
H(18) C(9) H(20) 137.6 . . . no
H(19) C(9) H(20) 48.7 . . . no
O(3) C(10) O(4) 93.9(3) . . . yes
O(3) C(10) C(9) 35.2(2) . . . yes
O(3) C(10) C(11) 109.7(2) . . . yes
O(3) C(10) H(17) 54.5 . . . no
O(3) C(10) H(18) 54.5 . . . no
O(3) C(10) H(19) 143.2 . . . no
O(3) C(10) H(20) 90.5 . . . no
O(3) C(10) H(21) 130.3 . . . no
O(3) C(10) H(22) 100.2 . . . no
O(4) C(10) C(9) 115.4(4) . . . yes
O(4) C(10) C(11) 32.0(2) . . . yes
O(4) C(10) H(17) 143.7 . . . no
O(4) C(10) H(18) 100.5 . . . no
O(4) C(10) H(19) 108.0 . . . no
O(4) C(10) H(20) 108.0 . . . no
O(4) C(10) H(21) 45.5 . . . no
O(4) C(10) H(22) 48.6 . . . no
C(9) C(10) C(11) 112.8(4) . . . yes
C(9) C(10) H(17) 28.3 . . . no
C(9) C(10) H(18) 28.3 . . . no
C(9) C(10) H(19) 108.0 . . . no
C(9) C(10) H(20) 108.0 . . . no
C(9) C(10) H(21) 127.3 . . . no
C(9) C(10) H(22) 93.6 . . . no
C(11) C(10) H(17) 135.2 . . . no
C(11) C(10) H(18) 87.4 . . . no
C(11) C(10) H(19) 79.5 . . . no
C(11) C(10) H(20) 132.9 . . . no
C(11) C(10) H(21) 20.7 . . . no
C(11) C(10) H(22) 21.5 . . . no
H(17) C(10) H(18) 48.4 . . . no
H(17) C(10) H(19) 93.2 . . . no
H(17) C(10) H(20) 91.4 . . . no
H(17) C(10) H(21) 141.0 . . . no
H(17) C(10) H(22) 113.8 . . . no
H(18) C(10) H(19) 91.8 . . . no
H(18) C(10) H(20) 136.2 . . . no
H(18) C(10) H(21) 99.3 . . . no
H(18) C(10) H(22) 66.7 . . . no
H(19) C(10) H(20) 109.5 . . . no
H(19) C(10) H(21) 62.5 . . . no
H(19) C(10) H(22) 75.2 . . . no
H(20) C(10) H(21) 124.4 . . . no
H(20) C(10) H(22) 154.4 . . . no
H(21) C(10) H(22) 34.2 . . . no
O(4) C(11) N(2) 93.9(2) . . . yes
O(4) C(11) C(10) 32.8(2) . . . yes
O(4) C(11) C(12) 108.8(3) . . . yes
O(4) C(11) H(19) 53.7 . . . no
O(4) C(11) H(21) 109.6 . . . no
O(4) C(11) H(22) 109.6 . . . no
O(4) C(11) H(23) 135.2 . . . no
O(4) C(11) H(24) 92.2 . . . no
N(2) C(11) C(10) 119.4(2) . . . yes
N(2) C(11) C(12) 32.9(2) . . . yes
N(2) C(11) H(19) 140.7 . . . no
N(2) C(11) H(21) 142.2 . . . no
N(2) C(11) H(22) 88.6 . . . no
N(2) C(11) H(23) 51.2 . . . no
N(2) C(11) H(24) 51.2 . . . no
C(10) C(11) C(12) 141.3(3) . . . yes
C(10) C(11) H(19) 22.5 . . . no
C(10) C(11) H(21) 94.7 . . . no
C(10) C(11) H(22) 88.8 . . . no
C(10) C(11) H(23) 167.9 . . . no
C(10) C(11) H(24) 123.8 . . . no
C(12) C(11) H(19) 161.8 . . . no
C(12) C(11) H(21) 109.6 . . . no
C(12) C(11) H(22) 109.6 . . . no
C(12) C(11) H(23) 26.6 . . . no
C(12) C(11) H(24) 26.6 . . . no
H(19) C(11) H(21) 75.9 . . . no
H(19) C(11) H(22) 83.6 . . . no
H(19) C(11) H(23) 168.1 . . . no
H(19) C(11) H(24) 137.8 . . . no
H(21) C(11) H(22) 109.5 . . . no
H(21) C(11) H(23) 92.6 . . . no
H(21) C(11) H(24) 97.4 . . . no
H(22) C(11) H(23) 98.0 . . . no
H(22) C(11) H(24) 136.0 . . . no
H(23) C(11) H(24) 45.3 . . . no
O(4) C(12) N(2) 97.3(2) . . . yes
O(4) C(12) C(1) 120.6(2) . . . yes
O(4) C(12) C(11) 34.5(2) . . . yes
O(4) C(12) C(14) 105.3(2) . . . yes
O(4) C(12) H(1) 142.0 . . . no
O(4) C(12) H(21) 52.0 . . . no
O(4) C(12) H(22) 52.0 . . . no
O(4) C(12) H(23) 142.5 . . . no
O(4) C(12) H(24) 86.8 . . . no
O(4) C(12) H(28) 90.1 . . . no
O(4) C(12) H(30) 124.3 . . . no
N(2) C(12) C(1) 35.1(2) . . . yes
N(2) C(12) C(11) 113.7(3) . . . yes
N(2) C(12) C(14) 35.0(2) . . . yes
N(2) C(12) H(1) 53.9 . . . no
N(2) C(12) H(21) 139.6 . . . no
N(2) C(12) H(22) 96.8 . . . no
N(2) C(12) H(23) 108.4 . . . no
N(2) C(12) H(24) 108.4 . . . no
N(2) C(12) H(28) 50.6 . . . no
N(2) C(12) H(30) 49.5 . . . no
C(1) C(12) C(11) 147.2(3) . . . yes
C(1) C(12) C(14) 59.1(2) . . . yes
C(1) C(12) H(1) 22.4 . . . no
C(1) C(12) H(21) 172.6 . . . no
C(1) C(12) H(22) 131.4 . . . no
C(1) C(12) H(23) 95.4 . . . no
C(1) C(12) H(24) 83.2 . . . no
C(1) C(12) H(28) 79.8 . . . no
C(1) C(12) H(30) 60.5 . . . no
C(11) C(12) C(14) 100.9(3) . . . yes
C(11) C(12) H(1) 166.9 . . . no
C(11) C(12) H(21) 26.2 . . . no
C(11) C(12) H(22) 26.2 . . . no
C(11) C(12) H(23) 108.4 . . . no
C(11) C(12) H(24) 108.4 . . . no
C(11) C(12) H(28) 79.8 . . . no
C(11) C(12) H(30) 111.0 . . . no
C(14) C(12) H(1) 66.7 . . . no
C(14) C(12) H(21) 119.8 . . . no
C(14) C(12) H(22) 76.1 . . . no
C(14) C(12) H(23) 83.1 . . . no
C(14) C(12) H(24) 141.6 . . . no
C(14) C(12) H(28) 21.5 . . . no
C(14) C(12) H(30) 21.2 . . . no
H(1) C(12) H(21) 165.0 . . . no
H(1) C(12) H(22) 142.5 . . . no
H(1) C(12) H(23) 75.2 . . . no
H(1) C(12) H(24) 81.4 . . . no
H(1) C(12) H(28) 88.0 . . . no
H(1) C(12) H(30) 58.9 . . . no
H(21) C(12) H(22) 45.0 . . . no
H(21) C(12) H(23) 91.7 . . . no
H(21) C(12) H(24) 96.5 . . . no
H(21) C(12) H(28) 98.5 . . . no
H(21) C(12) H(30) 121.6 . . . no
H(22) C(12) H(23) 97.1 . . . no
H(22) C(12) H(24) 134.4 . . . no
H(22) C(12) H(28) 54.6 . . . no
H(22) C(12) H(30) 84.8 . . . no
H(23) C(12) H(24) 109.5 . . . no
H(23) C(12) H(28) 85.9 . . . no
H(23) C(12) H(30) 62.5 . . . no
H(24) C(12) H(28) 158.2 . . . no
H(24) C(12) H(30) 140.2 . . . no
H(28) C(12) H(30) 34.6 . . . no
N(1) C(13) C(6) 35.7(2) . . . yes
N(1) C(13) C(7) 35.6(2) . . . yes
N(1) C(13) H(11) 53.4 . . . no
N(1) C(13) H(12) 48.0 . . . no
N(1) C(13) H(14) 55.0 . . . no
N(1) C(13) H(25) 109.5 . . . no
N(1) C(13) H(26) 109.5 . . . no
N(1) C(13) H(27) 109.5 . . . no
C(6) C(13) C(7) 60.4(2) . . . yes
C(6) C(13) H(11) 22.2 . . . no
C(6) C(13) H(12) 20.8 . . . no
C(6) C(13) H(14) 69.0 . . . no
C(6) C(13) H(25) 145.1 . . . no
C(6) C(13) H(26) 89.8 . . . no
C(6) C(13) H(27) 89.7 . . . no
C(7) C(13) H(11) 82.3 . . . no
C(7) C(13) H(12) 59.1 . . . no
C(7) C(13) H(14) 22.6 . . . no
C(7) C(13) H(25) 90.1 . . . no
C(7) C(13) H(26) 89.6 . . . no
C(7) C(13) H(27) 145.0 . . . no
H(11) C(13) H(12) 34.7 . . . no
H(11) C(13) H(14) 90.6 . . . no
H(11) C(13) H(25) 155.8 . . . no
H(11) C(13) H(26) 93.5 . . . no
H(11) C(13) H(27) 67.9 . . . no
H(12) C(13) H(14) 59.0 . . . no
H(12) C(13) H(25) 148.9 . . . no
H(12) C(13) H(26) 69.3 . . . no
H(12) C(13) H(27) 99.6 . . . no
H(14) C(13) H(25) 91.0 . . . no
H(14) C(13) H(26) 68.0 . . . no
H(14) C(13) H(27) 158.4 . . . no
H(25) C(13) H(26) 109.5 . . . no
H(25) C(13) H(27) 109.5 . . . no
H(26) C(13) H(27) 109.5 . . . no
N(2) C(14) C(1) 36.1(2) . . . yes
N(2) C(14) C(12) 35.0(2) . . . yes
N(2) C(14) H(1) 46.8 . . . no
N(2) C(14) H(2) 55.3 . . . no
N(2) C(14) H(23) 53.0 . . . no
N(2) C(14) H(28) 109.5 . . . no
N(2) C(14) H(29) 109.5 . . . no
N(2) C(14) H(30) 109.5 . . . no
C(1) C(14) C(12) 60.4(2) . . . yes
C(1) C(14) H(1) 20.5 . . . no
C(1) C(14) H(2) 22.7 . . . no
C(1) C(14) H(23) 66.6 . . . no
C(1) C(14) H(28) 145.5 . . . no
C(1) C(14) H(29) 90.8 . . . no
C(1) C(14) H(30) 88.3 . . . no
C(12) C(14) H(1) 57.5 . . . no
C(12) C(14) H(2) 83.0 . . . no
C(12) C(14) H(23) 22.2 . . . no
C(12) C(14) H(28) 89.1 . . . no
C(12) C(14) H(29) 144.4 . . . no
C(12) C(14) H(30) 91.3 . . . no
H(1) C(14) H(2) 34.8 . . . no
H(1) C(14) H(23) 55.2 . . . no
H(1) C(14) H(28) 145.9 . . . no
H(1) C(14) H(29) 102.6 . . . no
H(1) C(14) H(30) 68.7 . . . no
H(2) C(14) H(23) 88.1 . . . no
H(2) C(14) H(28) 159.9 . . . no
H(2) C(14) H(29) 69.1 . . . no
H(2) C(14) H(30) 89.2 . . . no
H(23) C(14) H(28) 91.5 . . . no
H(23) C(14) H(29) 157.2 . . . no
H(23) C(14) H(30) 69.7 . . . no
H(28) C(14) H(29) 109.5 . . . no
H(28) C(14) H(30) 109.5 . . . no
H(29) C(14) H(30) 109.5 . . . no

loop_
_geom_bond_atom_site_label_1
_geom_bond_atom_site_label_2
_geom_bond_distance
_geom_bond_site_symmetry_1
_geom_bond_site_symmetry_2
_geom_bond_publ_flag
Ag(1) O(1) 2.564(2) . . yes
Ag(1) O(2) 2.741(3) . . yes
Ag(1) O(3) 2.733(3) . . yes
Ag(1) O(4) 2.674(2) . . yes
Ag(1) N(1) 2.323(2) . . yes
Ag(1) N(2) 2.342(3) . . yes
P F(1) 1.561(8) . . yes
P F(2) 1.544(6) . . yes
P F(3) 1.524(9) . . yes
P F(4) 1.546(9) . . yes
P F(5) 1.548(3) . . yes
P F(6) 1.556(4) . . yes
P F(7) 1.59(1) . . yes
P F(8) 1.60(1) . . yes
P F(9) 1.46(2) . . yes
P F(10) 1.50(2) . . yes
F(1) F(2) 2.15(1) . . yes
F(1) F(4) 2.16(2) . . yes
F(1) F(5) 2.36(1) . . yes
F(1) F(6) 2.049(8) . . yes
F(1) F(7) 1.38(2) . . yes
F(1) F(10) 1.27(2) . . yes
F(2) F(3) 2.21(1) . . yes
F(2) F(5) 2.424(6) . . yes
F(2) F(6) 1.962(7) . . yes
F(2) F(7) 1.45(2) . . yes
F(2) F(8) 1.32(2) . . yes
F(2) F(9) 2.68(2) . . yes
F(2) H(17) 2.68 . 2_656 no
F(3) F(4) 2.18(2) . . yes
F(3) F(5) 2.16(1) . . yes
F(3) F(6) 2.17(1) . . yes
F(3) F(8) 1.28(2) . . yes
F(3) F(9) 1.00(2) . . yes
F(3) F(10) 2.75(2) . . yes
F(3) H(18) 2.50 . 3_656 no
F(4) F(5) 2.11(1) . . yes
F(4) F(6) 2.235(9) . . yes
F(4) F(9) 1.35(2) . . yes
F(4) F(10) 1.04(3) . . yes
F(4) H(28) 2.59 . 3_656 no
F(5) F(7) 1.82(1) . . yes
F(5) F(8) 2.03(2) . . yes
F(5) F(9) 2.27(1) . . yes
F(5) F(10) 2.11(2) . . yes
F(5) H(15) 2.66 . 3_656 no
F(6) F(7) 2.59(1) . . yes
F(6) F(8) 2.42(1) . . yes
F(6) F(9) 1.94(2) . . yes
F(6) F(10) 2.20(2) . . yes
F(7) F(8) 2.18(2) . . yes
F(7) F(10) 2.21(2) . . yes
F(7) H(17) 2.69 . 2_656 no
F(8) F(9) 2.12(2) . . yes
F(8) H(12) 2.62 . 4_554 no
F(9) F(10) 2.14(2) . . yes
F(10) H(1) 2.43 . 4_454 no
O(1) C(1) 2.353(5) . . yes
O(1) C(2) 1.413(5) . . yes
O(1) C(3) 1.423(5) . . yes
O(1) C(4) 2.319(6) . . yes
O(1) H(2) 2.51 . . no
O(1) H(3) 1.95 . . no
O(1) H(4) 1.95 . . no
O(1) H(5) 1.97 . . no
O(1) H(6) 1.97 . . no
O(1) H(7) 2.45 . . no
O(2) C(3) 2.365(6) . . yes
O(2) C(4) 1.431(5) . . yes
O(2) C(5) 1.417(5) . . yes
O(2) C(6) 2.441(4) . . yes
O(2) H(5) 2.52 . . no
O(2) H(7) 1.96 . . no
O(2) H(8) 1.96 . . no
O(2) H(9) 1.94 . . no
O(2) H(10) 1.94 . . no
O(2) H(11) 2.63 . . no
O(3) C(7) 2.349(4) . . yes
O(3) C(8) 1.425(5) . . yes
O(3) C(9) 1.430(5) . . yes
O(3) C(10) 2.305(6) . . yes
O(3) H(13) 2.46 . . no
O(3) H(15) 1.96 . . no
O(3) H(16) 1.96 . . no
O(3) H(17) 1.96 . . no
O(3) H(18) 1.96 . . no
O(3) H(20) 2.50 . . no
O(4) C(9) 2.376(6) . . yes
O(4) C(10) 1.454(6) . . yes
O(4) C(11) 1.421(6) . . yes
O(4) C(12) 2.376(5) . . yes
O(4) H(2) 2.72 . 4 no
O(4) H(18) 2.59 . . no
O(4) H(19) 1.97 . . no
O(4) H(20) 1.97 . . no
O(4) H(21) 1.96 . . no
O(4) H(22) 1.96 . . no
O(4) H(24) 2.51 . . no
N(1) C(5) 2.500(5) . . yes
N(1) C(6) 1.492(5) . . yes
N(1) C(7) 1.480(5) . . yes
N(1) C(8) 2.467(5) . . yes
N(1) C(13) 1.484(5) . . yes
N(1) H(9) 2.68 . . no
N(1) H(11) 2.01 . . no
N(1) H(12) 2.01 . . no
N(1) H(13) 2.00 . . no
N(1) H(14) 2.00 . . no
N(1) H(15) 2.60 . . no
N(1) H(25) 2.01 . . no
N(1) H(26) 2.01 . . no
N(1) H(27) 2.01 . . no
N(2) C(1) 1.480(6) . . yes
N(2) C(2) 2.485(5) . . yes
N(2) C(11) 2.494(5) . . yes
N(2) C(12) 1.480(5) . . yes
N(2) C(14) 1.483(6) . . yes
N(2) H(1) 2.00 . . no
N(2) H(2) 2.00 . . no
N(2) H(4) 2.66 . . no
N(2) H(22) 2.65 . . no
N(2) H(23) 1.99 . . no
N(2) H(24) 1.99 . . no
N(2) H(28) 2.01 . . no
N(2) H(29) 2.01 . . no
N(2) H(30) 2.01 . . no
C(1) C(2) 1.492(7) . . yes
C(1) C(12) 2.422(7) . . yes
C(1) C(14) 2.392(7) . . yes
C(1) H(1) 0.95 . . no
C(1) H(2) 0.95 . . no
C(1) H(3) 2.02 . . no
C(1) H(4) 2.02 . . no
C(1) H(23) 2.68 . . no
C(1) H(24) 2.50 . . no
C(1) H(29) 2.59 . . no
C(1) H(30) 2.55 . . no
C(2) C(3) 2.378(7) . . yes
C(2) H(1) 2.01 . . no
C(2) H(2) 2.01 . . no
C(2) H(3) 0.95 . . no
C(2) H(4) 0.95 . . no
C(2) H(5) 2.60 . . no
C(2) H(6) 2.58 . . no
C(2) H(24) 2.73 . . no
C(3) C(4) 1.470(7) . . yes
C(3) H(3) 2.63 . . no
C(3) H(4) 2.54 . . no
C(3) H(5) 0.95 . . no
C(3) H(6) 0.95 . . no
C(3) H(7) 2.00 . . no
C(3) H(8) 2.00 . . no
C(4) C(5) 2.385(6) . . yes
C(4) H(5) 2.01 . . no
C(4) H(6) 2.01 . . no
C(4) H(7) 0.95 . . no
C(4) H(8) 0.95 . . no
C(4) H(10) 2.41 . . no
C(5) C(6) 1.496(6) . . yes
C(5) H(7) 2.46 . . no
C(5) H(8) 2.74 . . no
C(5) H(9) 0.95 . . no
C(5) H(10) 0.95 . . no
C(5) H(11) 2.01 . . no
C(5) H(12) 2.01 . . no
C(5) H(13) 2.63 . . no
C(6) C(7) 2.430(6) . . yes
C(6) C(13) 2.421(6) . . yes
C(6) H(9) 2.01 . . no
C(6) H(10) 2.01 . . no
C(6) H(11) 0.95 . . no
C(6) H(12) 0.95 . . no
C(6) H(13) 2.46 . . no
C(6) H(26) 2.60 . . no
C(6) H(27) 2.60 . . no
C(7) C(8) 1.476(6) . . yes
C(7) C(13) 2.410(6) . . yes
C(7) H(9) 2.75 . . no
C(7) H(12) 2.51 . . no
C(7) H(13) 0.95 . . no
C(7) H(14) 0.95 . . no
C(7) H(15) 2.01 . . no
C(7) H(16) 2.01 . . no
C(7) H(25) 2.59 . . no
C(7) H(26) 2.58 . . no
C(8) C(9) 2.365(7) . . yes
C(8) H(13) 1.99 . . no
C(8) H(14) 1.99 . . no
C(8) H(15) 0.95 . . no
C(8) H(16) 0.95 . . no
C(8) H(17) 2.67 . . no
C(8) H(18) 2.44 . . no
C(9) C(10) 1.357(7) . . yes
C(9) H(15) 2.51 . . no
C(9) H(16) 2.63 . . no
C(9) H(17) 0.95 . . no
C(9) H(18) 0.95 . . no
C(9) H(19) 1.88 . . no
C(9) H(20) 1.88 . . no
C(10) C(11) 2.428(8) . . yes
C(10) H(17) 1.89 . . no
C(10) H(18) 1.89 . . no
C(10) H(19) 0.95 . . no
C(10) H(20) 0.95 . . no
C(10) H(21) 2.68 . . no
C(10) H(22) 2.59 . . no
C(11) C(12) 1.500(6) . . yes
C(11) H(19) 2.44 . . no
C(11) H(21) 0.95 . . no
C(11) H(22) 0.95 . . no
C(11) H(23) 2.01 . . no
C(11) H(24) 2.01 . . no
C(12) C(14) 2.426(6) . . yes
C(12) H(1) 2.47 . . no
C(12) H(21) 2.03 . . no
C(12) H(22) 2.03 . . no
C(12) H(23) 0.95 . . no
C(12) H(24) 0.95 . . no
C(12) H(28) 2.59 . . no
C(12) H(30) 2.62 . . no
C(13) H(11) 2.50 . . no
C(13) H(12) 2.67 . . no
C(13) H(14) 2.43 . . no
C(13) H(25) 0.95 . . no
C(13) H(26) 0.95 . . no
C(13) H(27) 0.95 . . no
C(14) H(1) 2.69 . . no
C(14) H(2) 2.42 . . no
C(14) H(23) 2.50 . . no
C(14) H(28) 0.95 . . no
C(14) H(29) 0.95 . . no
C(14) H(30) 0.95 . . no

loop_
_geom_contact_atom_site_label_1
_geom_contact_atom_site_label_2
_geom_contact_distance
_geom_contact_site_symmetry_1
_geom_contact_site_symmetry_2
_geom_contact_publ_flag
F(1) C(3) 3.463(8) . 2_646 no
F(1) F(3) 3.47(1) . 4 no
F(1) C(9) 3.583(9) . 2_656 no
F(2) C(9) 3.43(1) . 2_656 no
F(2) C(4) 3.460(9) . 3_666 no
F(2) C(10) 3.475(9) . 2_656 no
F(2) C(3) 3.557(9) . 3_666 no
F(2) C(7) 3.585(7) . 4_554 no
F(3) C(9) 3.40(1) . 3_656 no
F(4) C(14) 3.41(1) . 3_656 no
F(4) C(1) 3.55(1) . 4_454 no
F(5) C(5) 3.580(5) . 4_554 no
F(5) C(3) 3.581(6) . 2_646 no
F(5) C(8) 3.592(6) . 3_656 no
F(7) C(9) 3.44(1) . 2_656 no
F(8) C(4) 3.50(2) . 3_666 no
F(8) C(6) 3.56(1) . 4_554 no
F(8) C(3) 3.60(2) . 3_666 no
F(9) C(12) 3.32(1) . 1_454 no
F(10) C(3) 3.30(2) . 2_646 no
F(10) C(1) 3.31(1) . 4_454 no
O(1) C(10) 3.550(6) . 4_554 no
O(2) C(13) 3.257(5) . 4 no

loop_
_geom_torsion_atom_site_label_1
_geom_torsion_atom_site_label_2
_geom_torsion_atom_site_label_3
_geom_torsion_atom_site_label_4
_geom_torsion_site_symmetry_1
_geom_torsion_site_symmetry_2
_geom_torsion_site_symmetry_3
_geom_torsion_site_symmetry_4
_geom_torsion
_geom_torsion_publ_flag
Ag(1) O(1) C(1) N(2) . . . . -11.7(2) no
Ag(1) O(1) C(1) C(2) . . . . -136.4(4) no
Ag(1) O(1) C(1) C(12) . . . . -45.9(2) no
Ag(1) O(1) C(1) C(14) . . . . 18.4(2) no
Ag(1) O(1) C(2) N(2) . . . . 16.2(2) no
Ag(1) O(1) C(2) C(1) . . . . 45.4(4) no
Ag(1) O(1) C(2) C(3) . . . . -128.2(3) no
Ag(1) O(1) C(3) O(2) . . . . -25.8(2) no
Ag(1) O(1) C(3) C(2) . . . . 124.1(3) no
Ag(1) O(1) C(3) C(4) . . . . -57.3(3) no
Ag(1) O(1) C(4) O(2) . . . . 10.0(2) no
Ag(1) O(1) C(4) C(3) . . . . 130.2(3) no
Ag(1) O(1) C(4) C(5) . . . . -17.8(2) no
Ag(1) O(2) C(3) O(1) . . . . 21.8(2) no
Ag(1) O(2) C(3) C(2) . . . . 3.8(2) no
Ag(1) O(2) C(3) C(4) . . . . 140.5(4) no
Ag(1) O(2) C(4) O(1) . . . . -10.0(2) no
Ag(1) O(2) C(4) C(3) . . . . -42.6(4) no
Ag(1) O(2) C(4) C(5) . . . . 116.9(3) no
Ag(1) O(2) C(5) N(1) . . . . -4.0(2) no
Ag(1) O(2) C(5) C(4) . . . . -121.0(3) no
Ag(1) O(2) C(5) C(6) . . . . -32.6(4) no
Ag(1) O(2) C(6) N(1) . . . . 20.7(2) no
Ag(1) O(2) C(6) C(5) . . . . 147.2(4) no
Ag(1) O(2) C(6) C(7) . . . . 55.7(1) no
Ag(1) O(2) C(6) C(13) . . . . -4.9(2) no
Ag(1) O(3) C(7) N(1) . . . . 2.2(2) no
Ag(1) O(3) C(7) C(6) . . . . -29.2(2) no
Ag(1) O(3) C(7) C(8) . . . . 122.1(4) no
Ag(1) O(3) C(7) C(13) . . . . 36.6(2) no
Ag(1) O(3) C(8) N(1) . . . . -25.8(2) no
Ag(1) O(3) C(8) C(7) . . . . -57.0(4) no
Ag(1) O(3) C(8) C(9) . . . . 114.3(3) no
Ag(1) O(3) C(9) O(4) . . . . 28.0(3) no
Ag(1) O(3) C(9) C(8) . . . . -107.6(4) no
Ag(1) O(3) C(9) C(10) . . . . 55.7(5) no
Ag(1) O(3) C(10) O(4) . . . . 1.8(2) no
Ag(1) O(3) C(10) C(9) . . . . -128.6(5) no
Ag(1) O(3) C(10) C(11) . . . . -26.7(2) no
Ag(1) O(4) C(9) O(3) . . . . -27.0(3) no
Ag(1) O(4) C(9) C(8) . . . . -1.5(3) no
Ag(1) O(4) C(9) C(10) . . . . -155.5(5) no
Ag(1) O(4) C(10) O(3) . . . . -2.0(3) no
Ag(1) O(4) C(10) C(9) . . . . 27.1(5) no
Ag(1) O(4) C(10) C(11) . . . . 119.8(3) no
Ag(1) O(4) C(11) N(2) . . . . 17.4(2) no
Ag(1) O(4) C(11) C(10) . . . . -125.9(3) no
Ag(1) O(4) C(11) C(12) . . . . 47.4(3) no
Ag(1) O(4) C(12) N(2) . . . . -11.0(2) no
Ag(1) O(4) C(12) C(1) . . . . 17.0(2) no
Ag(1) O(4) C(12) C(11) . . . . -132.9(3) no
Ag(1) O(4) C(12) C(14) . . . . -45.8(2) no
Ag(1) N(1) C(5) O(2) . . . . 4.6(2) no
Ag(1) N(1) C(5) C(4) . . . . 35.7(2) no
Ag(1) N(1) C(5) C(6) . . . . 131.3(3) no
Ag(1) N(1) C(6) O(2) . . . . -25.4(2) no
Ag(1) N(1) C(6) C(5) . . . . -53.1(4) no
Ag(1) N(1) C(6) C(7) . . . . -125.7(3) no
Ag(1) N(1) C(6) C(13) . . . . 115.3(3) no
Ag(1) N(1) C(7) O(3) . . . . -2.7(2) no
Ag(1) N(1) C(7) C(6) . . . . 123.7(3) no
Ag(1) N(1) C(7) C(8) . . . . -35.7(4) no
Ag(1) N(1) C(7) C(13) . . . . -117.3(3) no
Ag(1) N(1) C(8) O(3) . . . . 30.6(2) no
Ag(1) N(1) C(8) C(7) . . . . 147.6(4) no
Ag(1) N(1) C(8) C(9) . . . . 6.2(3) no
Ag(1) N(1) C(13) C(6) . . . . -118.2(3) no
Ag(1) N(1) C(13) C(7) . . . . 122.3(3) no
Ag(1) N(2) C(1) O(1) . . . . 13.4(2) no
Ag(1) N(2) C(1) C(2) . . . . 44.2(4) no
Ag(1) N(2) C(1) C(12) . . . . 122.6(3) no
Ag(1) N(2) C(1) C(14) . . . . -117.6(3) no
Ag(1) N(2) C(2) O(1) . . . . -17.0(2) no
Ag(1) N(2) C(2) C(1) . . . . -139.0(4) no
Ag(1) N(2) C(2) C(3) . . . . 4.1(2) no
Ag(1) N(2) C(11) O(4) . . . . -19.4(2) no
Ag(1) N(2) C(11) C(10) . . . . 2.4(2) no
Ag(1) N(2) C(11) C(12) . . . . -138.8(4) no
Ag(1) N(2) C(12) O(4) . . . . 13.1(3) no
Ag(1) N(2) C(12) C(1) . . . . -122.2(3) no
Ag(1) N(2) C(12) C(11) . . . . 44.8(4) no
Ag(1) N(2) C(12) C(14) . . . . 119.4(3) no
Ag(1) N(2) C(14) C(1) . . . . 119.0(3) no
Ag(1) N(2) C(14) C(12) . . . . -121.2(3) no
P F(1) F(2) F(3) . . . . 5.8(5) no
P F(1) F(2) F(5) . . . . -44.2(2) no
P F(1) F(2) F(6) . . . . 63.3(3) no
P F(1) F(2) F(7) . . . . -101.6(9) no
P F(1) F(2) F(8) . . . . -16.5(7) no
P F(1) F(2) F(9) . . . . 13.0(5) no
P F(1) F(4) F(3) . . . . -5.8(5) no
P F(1) F(4) F(5) . . . . 51.7(3) no
P F(1) F(4) F(6) . . . . -56.7(3) no
P F(1) F(4) F(9) . . . . -19.3(9) no
P F(1) F(4) F(10) . . . . 160(3) no
P F(1) F(5) F(2) . . . . 50.6(3) no
P F(1) F(5) F(3) . . . . -1.4(5) no
P F(1) F(5) F(4) . . . . -59.9(5) no
P F(1) F(5) F(7) . . . . 97.6(8) no
P F(1) F(5) F(8) . . . . 34.2(4) no
P F(1) F(5) F(9) . . . . -25.2(6) no
P F(1) F(5) F(10) . . . . -80(1) no
P F(1) F(6) F(2) . . . . -58.5(4) no
P F(1) F(6) F(3) . . . . 1.2(5) no
P F(1) F(6) F(4) . . . . 52.6(4) no
P F(1) F(6) F(7) . . . . -48.4(6) no
P F(1) F(6) F(8) . . . . -28.3(4) no
P F(1) F(6) F(9) . . . . 28.2(5) no
P F(1) F(6) F(10) . . . . 63.6(8) no
P F(1) F(7) F(2) . . . . 50.9(6) no
P F(1) F(7) F(5) . . . . -45.1(4) no
P F(1) F(7) F(6) . . . . 38.4(4) no
P F(1) F(7) F(8) . . . . 15.1(6) no
P F(1) F(7) F(10) . . . . -42(1) no
P F(1) F(10) F(3) . . . . -4.7(4) no
P F(1) F(10) F(4) . . . . -16(2) no
P F(1) F(10) F(5) . . . . 45.6(4) no
P F(1) F(10) F(6) . . . . -49.1(4) no
P F(1) F(10) F(7) . . . . 43(1) no
P F(1) F(10) F(9) . . . . -15.5(7) no
P F(2) F(1) F(4) . . . . -6.2(3) no
P F(2) F(1) F(5) . . . . 44.2(2) no
P F(2) F(1) F(6) . . . . -63.3(3) no
P F(2) F(1) F(7) . . . . 101.6(9) no
P F(2) F(1) F(10) . . . . -1.6(9) no
P F(2) F(3) F(4) . . . . 6.6(3) no
P F(2) F(3) F(5) . . . . -49.1(3) no
P F(2) F(3) F(6) . . . . 61.4(5) no
P F(2) F(3) F(8) . . . . -131(2) no
P F(2) F(3) F(9) . . . . 26(1) no
P F(2) F(3) F(10) . . . . 4.1(5) no
P F(2) F(5) F(1) . . . . -54.5(4) no
P F(2) F(5) F(3) . . . . 56.8(6) no
P F(2) F(5) F(4) . . . . -2.0(6) no
P F(2) F(5) F(7) . . . . -100.4(8) no
P F(2) F(5) F(8) . . . . 94.7(6) no
P F(2) F(5) F(9) . . . . 31.2(5) no
P F(2) F(5) F(10) . . . . -29.7(6) no
P F(2) F(6) F(1) . . . . 56.5(3) no
P F(2) F(6) F(3) . . . . -51.0(4) no
P F(2) F(6) F(4) . . . . 2.0(5) no
P F(2) F(6) F(7) . . . . 46.9(6) no
P F(2) F(6) F(8) . . . . -57.7(8) no
P F(2) F(6) F(9) . . . . -34.3(6) no
P F(2) F(6) F(10) . . . . 27.7(6) no
P F(2) F(7) F(1) . . . . -52.2(6) no
P F(2) F(7) F(5) . . . . 42.8(4) no
P F(2) F(7) F(6) . . . . -39.1(4) no
P F(2) F(7) F(8) . . . . 55.8(6) no
P F(2) F(7) F(10) . . . . -19.8(6) no
P F(2) F(8) F(3) . . . . 34(1) no
P F(2) F(8) F(5) . . . . -42.1(3) no
P F(2) F(8) F(6) . . . . 45.3(3) no
P F(2) F(8) F(7) . . . . -53.7(6) no
P F(2) F(8) F(9) . . . . 23.6(6) no
P F(2) F(9) F(3) . . . . -137(2) no
P F(2) F(9) F(4) . . . . 11.1(5) no
P F(2) F(9) F(5) . . . . -47.3(7) no
P F(2) F(9) F(6) . . . . 88.5(9) no
P F(2) F(9) F(8) . . . . -122(1) no
P F(2) F(9) F(10) . . . . 15.2(7) no
P F(3) F(2) F(1) . . . . -6.1(5) no
P F(3) F(2) F(5) . . . . 49.1(3) no
P F(3) F(2) F(6) . . . . -61.4(5) no
P F(3) F(2) F(7) . . . . 32.1(7) no
P F(3) F(2) F(8) . . . . 131(2) no
P F(3) F(2) F(9) . . . . -26(1) no
P F(3) F(4) F(1) . . . . 6.0(5) no
P F(3) F(4) F(5) . . . . -57.3(4) no
P F(3) F(4) F(6) . . . . 54.4(4) no
P F(3) F(4) F(9) . . . . 141(3) no
P F(3) F(4) F(10) . . . . 0(1) no
P F(3) F(5) F(1) . . . . 1.2(5) no
P F(3) F(5) F(2) . . . . -47.3(3) no
P F(3) F(5) F(4) . . . . 56.4(5) no
P F(3) F(5) F(7) . . . . -34.0(6) no
P F(3) F(5) F(8) . . . . -82.4(9) no
P F(3) F(5) F(9) . . . . 64(1) no
P F(3) F(5) F(10) . . . . 33.4(7) no
P F(3) F(6) F(1) . . . . -1.2(5) no
P F(3) F(6) F(2) . . . . 58.5(5) no
P F(3) F(6) F(4) . . . . -53.5(5) no
P F(3) F(6) F(7) . . . . 23.7(4) no
P F(3) F(6) F(8) . . . . 65.4(9) no
P F(3) F(6) F(9) . . . . -83(1) no
P F(3) F(6) F(10) . . . . -32.2(5) no
P F(3) F(8) F(2) . . . . -34(1) no
P F(3) F(8) F(5) . . . . 49.6(3) no
P F(3) F(8) F(6) . . . . -44.3(3) no
P F(3) F(8) F(7) . . . . 8.6(7) no
P F(3) F(8) F(9) . . . . -2(2) no
P F(3) F(9) F(2) . . . . 19.1(9) no
P F(3) F(9) F(4) . . . . -29(2) no
P F(3) F(9) F(5) . . . . -44.6(4) no
P F(3) F(9) F(6) . . . . 50.6(4) no
P F(3) F(9) F(8) . . . . 2(2) no
P F(3) F(9) F(10) . . . . -10(1) no
P F(3) F(10) F(1) . . . . 10.2(8) no
P F(3) F(10) F(4) . . . . -179.9946 no
P F(3) F(10) F(5) . . . . -71.1(9) no
P F(3) F(10) F(6) . . . . 66(1) no
P F(3) F(10) F(7) . . . . -17.0(8) no
P F(3) F(10) F(9) . . . . 157(3) no
P F(4) F(1) F(2) . . . . 6.3(3) no
P F(4) F(1) F(5) . . . . -51.7(3) no
P F(4) F(1) F(6) . . . . 56.7(3) no
P F(4) F(1) F(7) . . . . -34.2(7) no
P F(4) F(1) F(10) . . . . -160(3) no
P F(4) F(3) F(2) . . . . -6.4(3) no
P F(4) F(3) F(5) . . . . 57.3(4) no
P F(4) F(3) F(6) . . . . -54.4(4) no
P F(4) F(3) F(8) . . . . 16.3(9) no
P F(4) F(3) F(9) . . . . -141(3) no
P F(4) F(3) F(10) . . . . 0(1) no
P F(4) F(5) F(1) . . . . 50.6(3) no
P F(4) F(5) F(2) . . . . 1.7(5) no
P F(4) F(5) F(3) . . . . -53.5(5) no
P F(4) F(5) F(7) . . . . 37.7(6) no
P F(4) F(5) F(8) . . . . -31.0(7) no
P F(4) F(5) F(9) . . . . -59.6(9) no
P F(4) F(5) F(10) . . . . 73(1) no
P F(4) F(6) F(1) . . . . -60.1(6) no
P F(4) F(6) F(2) . . . . -2.3(6) no
P F(4) F(6) F(3) . . . . 54.8(6) no
P F(4) F(6) F(7) . . . . -26.6(5) no
P F(4) F(6) F(8) . . . . 26.5(5) no
P F(4) F(6) F(9) . . . . 76.8(9) no
P F(4) F(6) F(10) . . . . -73.8(9) no
P F(4) F(9) F(2) . . . . -5.6(2) no
P F(4) F(9) F(3) . . . . 30(2) no
P F(4) F(9) F(5) . . . . 46.7(4) no
P F(4) F(9) F(6) . . . . -51.4(4) no
P F(4) F(9) F(8) . . . . 17.0(8) no
P F(4) F(9) F(10) . . . . -16(2) no
P F(4) F(10) F(1) . . . . 16(2) no
P F(4) F(10) F(3) . . . . 0.0(9) no
P F(4) F(10) F(5) . . . . -49.1(3) no
P F(4) F(10) F(6) . . . . 46.2(4) no
P F(4) F(10) F(7) . . . . -17.6(9) no
P F(4) F(10) F(9) . . . . 15(2) no
P F(5) F(1) F(2) . . . . -50.6(3) no
P F(5) F(1) F(4) . . . . 59.9(5) no
P F(5) F(1) F(6) . . . . 1.4(2) no
P F(5) F(1) F(7) . . . . -97.6(8) no
P F(5) F(1) F(10) . . . . 80(1) no
P F(5) F(2) F(1) . . . . 54.5(4) no
P F(5) F(2) F(3) . . . . -56.8(6) no
P F(5) F(2) F(6) . . . . -0.9(2) no
P F(5) F(2) F(7) . . . . 100.4(8) no
P F(5) F(2) F(8) . . . . -94.7(6) no
P F(5) F(2) F(9) . . . . -31.2(5) no
P F(5) F(3) F(2) . . . . 47.3(3) no
P F(5) F(3) F(4) . . . . -56.4(5) no
P F(5) F(3) F(6) . . . . -1.3(1) no
P F(5) F(3) F(8) . . . . 82.4(9) no
P F(5) F(3) F(9) . . . . -64(1) no
P F(5) F(3) F(10) . . . . -33.4(7) no
P F(5) F(4) F(1) . . . . -50.6(3) no
P F(5) F(4) F(3) . . . . 53.5(5) no
P F(5) F(4) F(6) . . . . 0.8(2) no
P F(5) F(4) F(9) . . . . 59.6(9) no
P F(5) F(4) F(10) . . . . -73(1) no
P F(5) F(7) F(1) . . . . 51.6(5) no
P F(5) F(7) F(2) . . . . -47.6(5) no
P F(5) F(7) F(6) . . . . 0.3(1) no
P F(5) F(7) F(8) . . . . -56.4(3) no
P F(5) F(7) F(10) . . . . 50.1(6) no
P F(5) F(8) F(2) . . . . 52.7(5) no
P F(5) F(8) F(3) . . . . -64.4(8) no
P F(5) F(8) F(6) . . . . -1.3(1) no
P F(5) F(8) F(7) . . . . 62.3(5) no
P F(5) F(8) F(9) . . . . -48.2(6) no
P F(5) F(9) F(2) . . . . 30.2(5) no
P F(5) F(9) F(3) . . . . 87(1) no
P F(5) F(9) F(4) . . . . -81.1(9) no
P F(5) F(9) F(6) . . . . -0.6(2) no
P F(5) F(9) F(8) . . . . 65.0(8) no
P F(5) F(9) F(10) . . . . -56.6(8) no
P F(5) F(10) F(1) . . . . -64.5(9) no
P F(5) F(10) F(3) . . . . 33.1(5) no
P F(5) F(10) F(4) . . . . 79(1) no
P F(5) F(10) F(6) . . . . 1.5(1) no
P F(5) F(10) F(7) . . . . -62.7(6) no
P F(5) F(10) F(9) . . . . 48.4(7) no
P F(6) F(1) F(2) . . . . 58.5(4) no
P F(6) F(1) F(4) . . . . -52.6(4) no
P F(6) F(1) F(5) . . . . -1.2(1) no
P F(6) F(1) F(7) . . . . 48.4(6) no
P F(6) F(1) F(10) . . . . -63.6(8) no
P F(6) F(2) F(1) . . . . -56.5(3) no
P F(6) F(2) F(3) . . . . 51.0(4) no
P F(6) F(2) F(5) . . . . 0.7(1) no
P F(6) F(2) F(7) . . . . -46.9(6) no
P F(6) F(2) F(8) . . . . 57.7(8) no
P F(6) F(2) F(9) . . . . 34.3(6) no
P F(6) F(3) F(2) . . . . -58.5(5) no
P F(6) F(3) F(4) . . . . 53.5(5) no
P F(6) F(3) F(5) . . . . 1.3(1) no
P F(6) F(3) F(8) . . . . -65.4(9) no
P F(6) F(3) F(9) . . . . 83(1) no
P F(6) F(3) F(10) . . . . 32.2(5) no
P F(6) F(4) F(1) . . . . 60.1(6) no
P F(6) F(4) F(3) . . . . -54.8(6) no
P F(6) F(4) F(5) . . . . -0.9(2) no
P F(6) F(4) F(9) . . . . -76.8(9) no
P F(6) F(4) F(10) . . . . 73.8(9) no
P F(6) F(7) F(1) . . . . -97.7(8) no
P F(6) F(7) F(2) . . . . 98.8(8) no
P F(6) F(7) F(5) . . . . -0.5(2) no
P F(6) F(7) F(8) . . . . 56.4(6) no
P F(6) F(7) F(10) . . . . -57.3(7) no
P F(6) F(8) F(2) . . . . -89.9(8) no
P F(6) F(8) F(3) . . . . 78.7(9) no
P F(6) F(8) F(5) . . . . 1.6(2) no
P F(6) F(8) F(7) . . . . -46.8(5) no
P F(6) F(8) F(9) . . . . 61.9(7) no
P F(6) F(9) F(2) . . . . -35.9(5) no
P F(6) F(9) F(3) . . . . -70(1) no
P F(6) F(9) F(4) . . . . 65.4(7) no
P F(6) F(9) F(5) . . . . 0.5(2) no
P F(6) F(9) F(8) . . . . -50.9(6) no
P F(6) F(9) F(10) . . . . 50.7(5) no
P F(6) F(10) F(1) . . . . 82.0(8) no
P F(6) F(10) F(3) . . . . -33.2(6) no
P F(6) F(10) F(4) . . . . -77(1) no
P F(6) F(10) F(5) . . . . -1.5(1) no
P F(6) F(10) F(7) . . . . 44.6(4) no
P F(6) F(10) F(9) . . . . -57.1(7) no
P F(7) F(1) F(2) . . . . -50.9(6) no
P F(7) F(1) F(4) . . . . 26.3(5) no
P F(7) F(1) F(5) . . . . 45.1(4) no
P F(7) F(1) F(6) . . . . -38.4(4) no
P F(7) F(1) F(10) . . . . 42(1) no
P F(7) F(2) F(1) . . . . 52.2(6) no
P F(7) F(2) F(3) . . . . -24.0(6) no
P F(7) F(2) F(5) . . . . -42.8(4) no
P F(7) F(2) F(6) . . . . 39.1(4) no
P F(7) F(2) F(8) . . . . -55.8(6) no
P F(7) F(2) F(9) . . . . -6.5(4) no
P F(7) F(5) F(1) . . . . -51.6(5) no
P F(7) F(5) F(2) . . . . 47.6(5) no
P F(7) F(5) F(3) . . . . 28.6(6) no
P F(7) F(5) F(4) . . . . -32.8(5) no
P F(7) F(5) F(8) . . . . 56.4(3) no
P F(7) F(5) F(9) . . . . 2.9(5) no
P F(7) F(5) F(10) . . . . -50.1(6) no
P F(7) F(6) F(1) . . . . 97.7(8) no
P F(7) F(6) F(2) . . . . -98.8(8) no
P F(7) F(6) F(3) . . . . -29.7(5) no
P F(7) F(6) F(4) . . . . 32.9(6) no
P F(7) F(6) F(8) . . . . -56.4(6) no
P F(7) F(6) F(9) . . . . -3.3(6) no
P F(7) F(6) F(10) . . . . 57.3(7) no
P F(7) F(8) F(2) . . . . 98.8(8) no
P F(7) F(8) F(3) . . . . -10.6(9) no
P F(7) F(8) F(5) . . . . -66.2(5) no
P F(7) F(8) F(6) . . . . 39.5(3) no
P F(7) F(8) F(9) . . . . -7.2(6) no
P F(7) F(10) F(1) . . . . -118(1) no
P F(7) F(10) F(3) . . . . 9.9(5) no
P F(7) F(10) F(4) . . . . 24(1) no
P F(7) F(10) F(5) . . . . 65.3(6) no
P F(7) F(10) F(6) . . . . -43.8(5) no
P F(7) F(10) F(9) . . . . 7.9(6) no
P F(8) F(2) F(1) . . . . 12.9(6) no
P F(8) F(2) F(3) . . . . -34(1) no
P F(8) F(2) F(5) . . . . 42.1(3) no
P F(8) F(2) F(6) . . . . -45.3(3) no
P F(8) F(2) F(7) . . . . 53.7(6) no
P F(8) F(2) F(9) . . . . -23.6(6) no
P F(8) F(3) F(2) . . . . 34(1) no
P F(8) F(3) F(4) . . . . -12.3(7) no
P F(8) F(3) F(5) . . . . -49.6(3) no
P F(8) F(3) F(6) . . . . 44.3(3) no
P F(8) F(3) F(9) . . . . 2(2) no
P F(8) F(3) F(10) . . . . -6.7(5) no
P F(8) F(5) F(1) . . . . -28.2(4) no
P F(8) F(5) F(2) . . . . -52.7(5) no
P F(8) F(5) F(3) . . . . 64.4(8) no
P F(8) F(5) F(4) . . . . 29.1(5) no
P F(8) F(5) F(7) . . . . -62.3(5) no
P F(8) F(5) F(9) . . . . 48.2(6) no
P F(8) F(5) F(10) . . . . 1.3(6) no
P F(8) F(6) F(1) . . . . 33.3(4) no
P F(8) F(6) F(2) . . . . 89.9(8) no
P F(8) F(6) F(3) . . . . -78.7(9) no
P F(8) F(6) F(4) . . . . -28.3(6) no
P F(8) F(6) F(7) . . . . 46.8(5) no
P F(8) F(6) F(9) . . . . -61.9(7) no
P F(8) F(6) F(10) . . . . -1.5(6) no
P F(8) F(7) F(1) . . . . -18.4(7) no
P F(8) F(7) F(2) . . . . -98.8(8) no
P F(8) F(7) F(5) . . . . 66.2(5) no
P F(8) F(7) F(6) . . . . -39.5(3) no
P F(8) F(7) F(10) . . . . 8.1(6) no
P F(8) F(9) F(2) . . . . 31.2(9) no
P F(8) F(9) F(3) . . . . -178(3) no
P F(8) F(9) F(4) . . . . -20.8(9) no
P F(8) F(9) F(5) . . . . -54.3(6) no
P F(8) F(9) F(6) . . . . 54.2(6) no
P F(8) F(9) F(10) . . . . -8.6(7) no
P F(9) F(2) F(1) . . . . -21.9(7) no
P F(9) F(2) F(3) . . . . 137(2) no
P F(9) F(2) F(5) . . . . 47.3(7) no
P F(9) F(2) F(6) . . . . -88.5(9) no
P F(9) F(2) F(7) . . . . 13.4(9) no
P F(9) F(2) F(8) . . . . 122(1) no
P F(9) F(3) F(2) . . . . -19.1(9) no
P F(9) F(3) F(4) . . . . 29(2) no
P F(9) F(3) F(5) . . . . 44.6(4) no
P F(9) F(3) F(6) . . . . -50.6(4) no
P F(9) F(3) F(8) . . . . -2(2) no
P F(9) F(3) F(10) . . . . 10(1) no
P F(9) F(4) F(1) . . . . 16.0(7) no
P F(9) F(4) F(3) . . . . -30(2) no
P F(9) F(4) F(5) . . . . -46.7(4) no
P F(9) F(4) F(6) . . . . 51.4(4) no
P F(9) F(4) F(10) . . . . 16(2) no
P F(9) F(5) F(1) . . . . 25.9(5) no
P F(9) F(5) F(2) . . . . -30.2(5) no
P F(9) F(5) F(3) . . . . -87(1) no
P F(9) F(5) F(4) . . . . 81.1(9) no
P F(9) F(5) F(7) . . . . -3.7(7) no
P F(9) F(5) F(8) . . . . -65.0(8) no
P F(9) F(5) F(10) . . . . 56.6(8) no
P F(9) F(6) F(1) . . . . -28.8(6) no
P F(9) F(6) F(2) . . . . 35.9(5) no
P F(9) F(6) F(3) . . . . 70(1) no
P F(9) F(6) F(4) . . . . -65.4(7) no
P F(9) F(6) F(7) . . . . 2.5(5) no
P F(9) F(6) F(8) . . . . 50.9(6) no
P F(9) F(6) F(10) . . . . -50.7(5) no
P F(9) F(8) F(2) . . . . -31.2(9) no
P F(9) F(8) F(3) . . . . 178(3) no
P F(9) F(8) F(5) . . . . 54.3(6) no
P F(9) F(8) F(6) . . . . -54.2(6) no
P F(9) F(8) F(7) . . . . 7.6(7) no
P F(9) F(10) F(1) . . . . 21(1) no
P F(9) F(10) F(3) . . . . -14(2) no
P F(9) F(10) F(4) . . . . -159(2) no
P F(9) F(10) F(5) . . . . -53.6(5) no
P F(9) F(10) F(6) . . . . 60.5(7) no
P F(9) F(10) F(7) . . . . -8.3(6) no
P F(10) F(1) F(2) . . . . 1.3(7) no
P F(10) F(1) F(4) . . . . 16(2) no
P F(10) F(1) F(5) . . . . -45.6(4) no
P F(10) F(1) F(6) . . . . 49.1(4) no
P F(10) F(1) F(7) . . . . -43(1) no
P F(10) F(3) F(2) . . . . -6.9(8) no
P F(10) F(3) F(4) . . . . 179.9946 no
P F(10) F(3) F(5) . . . . 71.1(9) no
P F(10) F(3) F(6) . . . . -66(1) no
P F(10) F(3) F(8) . . . . 15(1) no
P F(10) F(3) F(9) . . . . -157(3) no
P F(10) F(4) F(1) . . . . -16(2) no
P F(10) F(4) F(3) . . . . 0.0(9) no
P F(10) F(4) F(5) . . . . 49.1(3) no
P F(10) F(4) F(6) . . . . -46.2(4) no
P F(10) F(4) F(9) . . . . -15(2) no
P F(10) F(5) F(1) . . . . 64.5(9) no
P F(10) F(5) F(2) . . . . 25.5(5) no
P F(10) F(5) F(3) . . . . -33.1(5) no
P F(10) F(5) F(4) . . . . -79(1) no
P F(10) F(5) F(7) . . . . 62.7(6) no
P F(10) F(5) F(8) . . . . -1.4(7) no
P F(10) F(5) F(9) . . . . -48.4(7) no
P F(10) F(6) F(1) . . . . -82.0(8) no
P F(10) F(6) F(2) . . . . -31.7(5) no
P F(10) F(6) F(3) . . . . 33.2(6) no
P F(10) F(6) F(4) . . . . 77(1) no
P F(10) F(6) F(7) . . . . -44.6(4) no
P F(10) F(6) F(8) . . . . 1.4(6) no
P F(10) F(6) F(9) . . . . 57.1(7) no
P F(10) F(7) F(1) . . . . 118(1) no
P F(10) F(7) F(2) . . . . 25.9(8) no
P F(10) F(7) F(5) . . . . -65.3(6) no
P F(10) F(7) F(6) . . . . 43.8(5) no
P F(10) F(7) F(8) . . . . -8.8(7) no
P F(10) F(9) F(2) . . . . -10.0(5) no
P F(10) F(9) F(3) . . . . 14(2) no
P F(10) F(9) F(4) . . . . 159(2) no
P F(10) F(9) F(5) . . . . 53.6(5) no
P F(10) F(9) F(6) . . . . -60.5(7) no
P F(10) F(9) F(8) . . . . 9.2(7) no
F(1) P F(2) F(3) . . . . -171.6(7) no
F(1) P F(2) F(5) . . . . 98.6(4) no
F(1) P F(2) F(6) . . . . -82.5(4) no
F(1) P F(2) F(7) . . . . 43.9(7) no
F(1) P F(2) F(8) . . . . 163.5(8) no
F(1) P F(2) F(9) . . . . -151(1) no
F(1) P F(3) F(2) . . . . 90(5) no
F(1) P F(3) F(4) . . . . -81(5) no
F(1) P F(3) F(5) . . . . -167(5) no
F(1) P F(3) F(6) . . . . 11(5) no
F(1) P F(3) F(8) . . . . 115(5) no
F(1) P F(3) F(9) . . . . -64(5) no
F(1) P F(3) F(10) . . . . -81(5) no
F(1) P F(4) F(3) . . . . 171.7(6) no
F(1) P F(4) F(5) . . . . -99.0(4) no
F(1) P F(4) F(6) . . . . 82.1(4) no
F(1) P F(4) F(9) . . . . 158(1) no
F(1) P F(4) F(10) . . . . -8(1) no
F(1) P F(5) F(2) . . . . -89.6(6) no
F(1) P F(5) F(3) . . . . 178.1(7) no
F(1) P F(5) F(4) . . . . 87.6(8) no
F(1) P F(5) F(7) . . . . -44.6(6) no
F(1) P F(5) F(8) . . . . -134.0(7) no
F(1) P F(5) F(9) . . . . 139.9(8) no
F(1) P F(5) F(10) . . . . 47.7(8) no
F(1) P F(6) F(2) . . . . 89.1(6) no
F(1) P F(6) F(3) . . . . -178.4(7) no
F(1) P F(6) F(4) . . . . -88.0(8) no
F(1) P F(6) F(7) . . . . 44.1(6) no
F(1) P F(6) F(8) . . . . 134.1(7) no
F(1) P F(6) F(9) . . . . -140.3(8) no
F(1) P F(6) F(10) . . . . -48.1(8) no
F(1) P F(7) F(2) . . . . -118.7(8) no
F(1) P F(7) F(5) . . . . 118.6(6) no
F(1) P F(7) F(6) . . . . -60.9(6) no
F(1) P F(7) F(8) . . . . -160.3(8) no
F(1) P F(7) F(10) . . . . 31.8(9) no
F(1) P F(8) F(2) . . . . -24(1) no
F(1) P F(8) F(3) . . . . -169.3(8) no
F(1) P F(8) F(5) . . . . 93.1(7) no
F(1) P F(8) F(6) . . . . -89.0(7) no
F(1) P F(8) F(7) . . . . 22.0(9) no
F(1) P F(8) F(9) . . . . -169(1) no
F(1) P F(9) F(2) . . . . 135(1) no
F(1) P F(9) F(3) . . . . 169.0(9) no
F(1) P F(9) F(4) . . . . -33(2) no
F(1) P F(9) F(5) . . . . -112(1) no
F(1) P F(9) F(6) . . . . 67(1) no
F(1) P F(9) F(8) . . . . 168(1) no
F(1) P F(9) F(10) . . . . -24(1) no
F(1) P F(10) F(3) . . . . 169.0(9) no
F(1) P F(10) F(4) . . . . 169(2) no
F(1) P F(10) F(5) . . . . -104.2(7) no
F(1) P F(10) F(6) . . . . 77.9(7) no
F(1) P F(10) F(7) . . . . -33.5(9) no
F(1) P F(10) F(9) . . . . 158(1) no
F(1) F(2) P F(3) . . . . 171.6(7) no
F(1) F(2) P F(4) . . . . 65(5) no
F(1) F(2) P F(5) . . . . -98.6(4) no
F(1) F(2) P F(6) . . . . 82.5(4) no
F(1) F(2) P F(7) . . . . -43.9(7) no
F(1) F(2) P F(8) . . . . -163.5(8) no
F(1) F(2) P F(9) . . . . 151(1) no
F(1) F(2) P F(10) . . . . 2(1) no
F(1) F(2) F(3) F(4) . . . . 0.5(5) no
F(1) F(2) F(3) F(5) . . . . -55.2(5) no
F(1) F(2) F(3) F(6) . . . . 55.3(4) no
F(1) F(2) F(3) F(8) . . . . -138(2) no
F(1) F(2) F(3) F(9) . . . . 19(1) no
F(1) F(2) F(3) F(10) . . . . -2.0(5) no
F(1) F(2) F(5) F(3) . . . . 111.3(7) no
F(1) F(2) F(5) F(4) . . . . 52.5(6) no
F(1) F(2) F(5) F(7) . . . . -46.0(7) no
F(1) F(2) F(5) F(8) . . . . 149.1(6) no
F(1) F(2) F(5) F(9) . . . . 85.6(5) no
F(1) F(2) F(5) F(10) . . . . 24.8(6) no
F(1) F(2) F(6) F(3) . . . . -107.6(4) no
F(1) F(2) F(6) F(4) . . . . -54.5(5) no
F(1) F(2) F(6) F(7) . . . . -9.6(6) no
F(1) F(2) F(6) F(8) . . . . -114.2(8) no
F(1) F(2) F(6) F(9) . . . . -90.8(6) no
F(1) F(2) F(6) F(10) . . . . -28.8(6) no
F(1) F(2) F(7) F(5) . . . . 95.1(8) no
F(1) F(2) F(7) F(6) . . . . 13.1(8) no
F(1) F(2) F(7) F(8) . . . . 108.1(8) no
F(1) F(2) F(7) F(10) . . . . 32.4(7) no
F(1) F(2) F(8) F(3) . . . . 47(2) no
F(1) F(2) F(8) F(5) . . . . -29.3(6) no
F(1) F(2) F(8) F(6) . . . . 58.2(4) no
F(1) F(2) F(8) F(7) . . . . -40.8(6) no
F(1) F(2) F(8) F(9) . . . . 37(1) no
F(1) F(2) F(9) F(3) . . . . -159(2) no
F(1) F(2) F(9) F(4) . . . . -10.9(8) no
F(1) F(2) F(9) F(5) . . . . -69.2(4) no
F(1) F(2) F(9) F(6) . . . . 66.5(5) no
F(1) F(2) F(9) F(8) . . . . -144(1) no
F(1) F(2) F(9) F(10) . . . . -6.7(6) no
F(1) F(4) P F(2) . . . . -65(5) no
F(1) F(4) P F(3) . . . . -171.7(6) no
F(1) F(4) P F(5) . . . . 99.0(4) no
F(1) F(4) P F(6) . . . . -82.1(4) no
F(1) F(4) P F(7) . . . . 37.1(8) no
F(1) F(4) P F(8) . . . . 170.8(9) no
F(1) F(4) P F(9) . . . . -158(1) no
F(1) F(4) P F(10) . . . . 8(1) no
F(1) F(4) F(3) F(2) . . . . -0.5(5) no
F(1) F(4) F(3) F(5) . . . . 63.3(4) no
F(1) F(4) F(3) F(6) . . . . -48.4(4) no
F(1) F(4) F(3) F(8) . . . . 22(1) no
F(1) F(4) F(3) F(9) . . . . -135(3) no
F(1) F(4) F(3) F(10) . . . . 6(1) no
F(1) F(4) F(5) F(2) . . . . -48.9(4) no
F(1) F(4) F(5) F(3) . . . . -104.2(5) no
F(1) F(4) F(5) F(7) . . . . -12.9(5) no
F(1) F(4) F(5) F(8) . . . . -81.7(6) no
F(1) F(4) F(5) F(9) . . . . -110(1) no
F(1) F(4) F(5) F(10) . . . . 22(1) no
F(1) F(4) F(6) F(2) . . . . 57.8(6) no
F(1) F(4) F(6) F(3) . . . . 114.9(6) no
F(1) F(4) F(6) F(7) . . . . 33.4(5) no
F(1) F(4) F(6) F(8) . . . . 86.6(6) no
F(1) F(4) F(6) F(9) . . . . 136.9(9) no
F(1) F(4) F(6) F(10) . . . . -13.8(9) no
F(1) F(4) F(9) F(2) . . . . 10.5(8) no
F(1) F(4) F(9) F(3) . . . . 46(3) no
F(1) F(4) F(9) F(5) . . . . 62.7(6) no
F(1) F(4) F(9) F(6) . . . . -35.4(7) no
F(1) F(4) F(9) F(8) . . . . 33(1) no
F(1) F(4) F(9) F(10) . . . . 0(1) no
F(1) F(4) F(10) F(3) . . . . -16(3) no
F(1) F(4) F(10) F(5) . . . . -65(2) no
F(1) F(4) F(10) F(6) . . . . 31(2) no
F(1) F(4) F(10) F(7) . . . . -33(2) no
F(1) F(4) F(10) F(9) . . . . -1(3) no
F(1) F(5) P F(2) . . . . 89.6(6) no
F(1) F(5) P F(3) . . . . -178.1(7) no
F(1) F(5) P F(4) . . . . -87.6(8) no
F(1) F(5) P F(6) . . . . -121(6) no
F(1) F(5) P F(7) . . . . 44.6(6) no
F(1) F(5) P F(8) . . . . 134.0(7) no
F(1) F(5) P F(9) . . . . -139.9(8) no
F(1) F(5) P F(10) . . . . -47.7(8) no
F(1) F(5) F(2) F(3) . . . . -111.3(7) no
F(1) F(5) F(2) F(6) . . . . -55.3(4) no
F(1) F(5) F(2) F(7) . . . . 46.0(7) no
F(1) F(5) F(2) F(8) . . . . -149.1(6) no
F(1) F(5) F(2) F(9) . . . . -85.6(5) no
F(1) F(5) F(3) F(2) . . . . 48.5(4) no
F(1) F(5) F(3) F(4) . . . . -55.1(5) no
F(1) F(5) F(3) F(6) . . . . 0.0(5) no
F(1) F(5) F(3) F(8) . . . . 83.7(9) no
F(1) F(5) F(3) F(9) . . . . -63(1) no
F(1) F(5) F(3) F(10) . . . . -32.2(6) no
F(1) F(5) F(4) F(3) . . . . 104.2(5) no
F(1) F(5) F(4) F(6) . . . . 51.5(4) no
F(1) F(5) F(4) F(9) . . . . 110(1) no
F(1) F(5) F(4) F(10) . . . . -22(1) no
F(1) F(5) F(7) F(2) . . . . -99.2(8) no
F(1) F(5) F(7) F(6) . . . . -51.3(5) no
F(1) F(5) F(7) F(8) . . . . -108.0(7) no
F(1) F(5) F(7) F(10) . . . . -1.6(7) no
F(1) F(5) F(8) F(2) . . . . 24.5(5) no
F(1) F(5) F(8) F(3) . . . . -92.6(9) no
F(1) F(5) F(8) F(6) . . . . -29.6(4) no
F(1) F(5) F(8) F(7) . . . . 34.1(5) no
F(1) F(5) F(8) F(9) . . . . -76.4(6) no
F(1) F(5) F(9) F(2) . . . . 56.0(4) no
F(1) F(5) F(9) F(3) . . . . 113(1) no
F(1) F(5) F(9) F(4) . . . . -55.2(8) no
F(1) F(5) F(9) F(6) . . . . 25.3(5) no
F(1) F(5) F(9) F(8) . . . . 90.8(7) no
F(1) F(5) F(9) F(10) . . . . -30.8(7) no
F(1) F(5) F(10) F(3) . . . . 98(1) no
F(1) F(5) F(10) F(4) . . . . 143(2) no
F(1) F(5) F(10) F(6) . . . . 65.9(9) no
F(1) F(5) F(10) F(7) . . . . 1.7(8) no
F(1) F(5) F(10) F(9) . . . . 113(1) no
F(1) F(6) P F(2) . . . . -89.1(6) no
F(1) F(6) P F(3) . . . . 178.4(7) no
F(1) F(6) P F(4) . . . . 88.0(8) no
F(1) F(6) P F(5) . . . . 121(6) no
F(1) F(6) P F(7) . . . . -44.1(6) no
F(1) F(6) P F(8) . . . . -134.1(7) no
F(1) F(6) P F(9) . . . . 140.3(8) no
F(1) F(6) P F(10) . . . . 48.1(8) no
F(1) F(6) F(2) F(3) . . . . 107.6(4) no
F(1) F(6) F(2) F(5) . . . . 57.2(3) no
F(1) F(6) F(2) F(7) . . . . 9.6(6) no
F(1) F(6) F(2) F(8) . . . . 114.2(8) no
F(1) F(6) F(2) F(9) . . . . 90.8(6) no
F(1) F(6) F(3) F(2) . . . . -59.8(4) no
F(1) F(6) F(3) F(4) . . . . 52.3(6) no
F(1) F(6) F(3) F(5) . . . . 0.1(6) no
F(1) F(6) F(3) F(8) . . . . -66.6(9) no
F(1) F(6) F(3) F(9) . . . . 82(1) no
F(1) F(6) F(3) F(10) . . . . 30.9(5) no
F(1) F(6) F(4) F(3) . . . . -114.9(6) no
F(1) F(6) F(4) F(5) . . . . -60.9(6) no
F(1) F(6) F(4) F(9) . . . . -136.9(9) no
F(1) F(6) F(4) F(10) . . . . 13.8(9) no
F(1) F(6) F(7) F(2) . . . . -163(1) no
F(1) F(6) F(7) F(5) . . . . 97.3(8) no
F(1) F(6) F(7) F(8) . . . . 154.2(9) no
F(1) F(6) F(7) F(10) . . . . 40.4(8) no
F(1) F(6) F(8) F(2) . . . . -56.6(8) no
F(1) F(6) F(8) F(3) . . . . 112.0(9) no
F(1) F(6) F(8) F(5) . . . . 34.8(4) no
F(1) F(6) F(8) F(7) . . . . -13.5(5) no
F(1) F(6) F(8) F(9) . . . . 95.1(7) no
F(1) F(6) F(9) F(2) . . . . -64.7(5) no
F(1) F(6) F(9) F(3) . . . . -99(1) no
F(1) F(6) F(9) F(4) . . . . 36.5(8) no
F(1) F(6) F(9) F(5) . . . . -28.4(6) no
F(1) F(6) F(9) F(8) . . . . -79.7(7) no
F(1) F(6) F(9) F(10) . . . . 21.8(6) no
F(1) F(6) F(10) F(3) . . . . -115.2(9) no
F(1) F(6) F(10) F(4) . . . . -159(2) no
F(1) F(6) F(10) F(5) . . . . -83.5(8) no
F(1) F(6) F(10) F(7) . . . . -37.3(8) no
F(1) F(6) F(10) F(9) . . . . -139(1) no
F(1) F(7) P F(2) . . . . 118.7(8) no
F(1) F(7) P F(3) . . . . 172.0(7) no
F(1) F(7) P F(4) . . . . -49.7(9) no
F(1) F(7) P F(5) . . . . -118.6(6) no
F(1) F(7) P F(6) . . . . 60.9(6) no
F(1) F(7) P F(8) . . . . 160.3(8) no
F(1) F(7) P F(9) . . . . -140(4) no
F(1) F(7) P F(10) . . . . -31.8(9) no
F(1) F(7) F(2) F(3) . . . . -76.2(9) no
F(1) F(7) F(2) F(5) . . . . -95.1(8) no
F(1) F(7) F(2) F(6) . . . . -13.1(8) no
F(1) F(7) F(2) F(8) . . . . -108.1(8) no
F(1) F(7) F(2) F(9) . . . . -58.7(8) no
F(1) F(7) F(5) F(2) . . . . 99.2(8) no
F(1) F(7) F(5) F(3) . . . . 80.2(8) no
F(1) F(7) F(5) F(4) . . . . 18.8(8) no
F(1) F(7) F(5) F(8) . . . . 108.0(7) no
F(1) F(7) F(5) F(9) . . . . 54.5(8) no
F(1) F(7) F(5) F(10) . . . . 1.6(7) no
F(1) F(7) F(6) F(2) . . . . 163(1) no
F(1) F(7) F(6) F(3) . . . . -127.4(8) no
F(1) F(7) F(6) F(4) . . . . -64.8(7) no
F(1) F(7) F(6) F(8) . . . . -154.2(9) no
F(1) F(7) F(6) F(9) . . . . -101.0(8) no
F(1) F(7) F(6) F(10) . . . . -40.4(8) no
F(1) F(7) F(8) F(2) . . . . 80(1) no
F(1) F(7) F(8) F(3) . . . . -29(2) no
F(1) F(7) F(8) F(5) . . . . -84.6(8) no
F(1) F(7) F(8) F(6) . . . . 21.1(8) no
F(1) F(7) F(8) F(9) . . . . -26(1) no
F(1) F(7) F(10) F(3) . . . . 128(1) no
F(1) F(7) F(10) F(4) . . . . 141(2) no
F(1) F(7) F(10) F(5) . . . . -177(1) no
F(1) F(7) F(10) F(6) . . . . 74(1) no
F(1) F(7) F(10) F(9) . . . . 126(2) no
F(1) F(10) P F(2) . . . . -2(1) no
F(1) F(10) P F(3) . . . . -169.0(9) no
F(1) F(10) P F(4) . . . . -169(2) no
F(1) F(10) P F(5) . . . . 104.2(7) no
F(1) F(10) P F(6) . . . . -77.9(7) no
F(1) F(10) P F(7) . . . . 33.5(9) no
F(1) F(10) P F(8) . . . . 112(4) no
F(1) F(10) P F(9) . . . . -158(1) no
F(1) F(10) F(3) F(2) . . . . 3.3(8) no
F(1) F(10) F(3) F(4) . . . . -170(2) no
F(1) F(10) F(3) F(5) . . . . 81.3(8) no
F(1) F(10) F(3) F(6) . . . . -56.0(9) no
F(1) F(10) F(3) F(8) . . . . 25(1) no
F(1) F(10) F(3) F(9) . . . . -146(2) no
F(1) F(10) F(4) F(3) . . . . 16(3) no
F(1) F(10) F(4) F(5) . . . . 65(2) no
F(1) F(10) F(4) F(6) . . . . -31(2) no
F(1) F(10) F(4) F(9) . . . . 1(3) no
F(1) F(10) F(5) F(2) . . . . -38.9(8) no
F(1) F(10) F(5) F(3) . . . . -98(1) no
F(1) F(10) F(5) F(4) . . . . -143(2) no
F(1) F(10) F(5) F(7) . . . . -1.7(8) no
F(1) F(10) F(5) F(8) . . . . -66(1) no
F(1) F(10) F(5) F(9) . . . . -113(1) no
F(1) F(10) F(6) F(2) . . . . 50.3(9) no
F(1) F(10) F(6) F(3) . . . . 115.2(9) no
F(1) F(10) F(6) F(4) . . . . 159(2) no
F(1) F(10) F(6) F(7) . . . . 37.3(8) no
F(1) F(10) F(6) F(8) . . . . 83.4(9) no
F(1) F(10) F(6) F(9) . . . . 139(1) no
F(1) F(10) F(7) F(2) . . . . -92(1) no
F(1) F(10) F(7) F(5) . . . . 177(1) no
F(1) F(10) F(7) F(6) . . . . -74(1) no
F(1) F(10) F(7) F(8) . . . . -127(1) no
F(1) F(10) F(9) F(2) . . . . 11(1) no
F(1) F(10) F(9) F(3) . . . . 36(2) no
F(1) F(10) F(9) F(4) . . . . -179(2) no
F(1) F(10) F(9) F(5) . . . . 75(1) no
F(1) F(10) F(9) F(6) . . . . -39(1) no
F(1) F(10) F(9) F(8) . . . . 31(1) no
F(2) P F(1) F(4) . . . . 171.2(4) no
F(2) P F(1) F(5) . . . . -103.1(3) no
F(2) P F(1) F(6) . . . . 78.8(3) no
F(2) P F(1) F(7) . . . . -46.0(7) no
F(2) P F(1) F(10) . . . . 178.3(9) no
F(2) P F(3) F(4) . . . . -170.7(4) no
F(2) P F(3) F(5) . . . . 103.3(3) no
F(2) P F(3) F(6) . . . . -78.5(3) no
F(2) P F(3) F(8) . . . . 25.4(9) no
F(2) P F(3) F(9) . . . . -153(1) no
F(2) P F(3) F(10) . . . . -171(1) no
F(2) P F(4) F(3) . . . . 107(5) no
F(2) P F(4) F(5) . . . . -164(5) no
F(2) P F(4) F(6) . . . . 17(5) no
F(2) P F(4) F(9) . . . . 93(5) no
F(2) P F(4) F(10) . . . . -73(5) no
F(2) P F(5) F(3) . . . . -92.3(7) no
F(2) P F(5) F(4) . . . . 177.3(8) no
F(2) P F(5) F(7) . . . . 45.1(6) no
F(2) P F(5) F(8) . . . . -44.4(7) no
F(2) P F(5) F(9) . . . . -130.5(8) no
F(2) P F(5) F(10) . . . . 137.4(8) no
F(2) P F(6) F(3) . . . . 92.5(7) no
F(2) P F(6) F(4) . . . . -177.1(8) no
F(2) P F(6) F(7) . . . . -45.0(6) no
F(2) P F(6) F(8) . . . . 45.0(7) no
F(2) P F(6) F(9) . . . . 130.6(8) no
F(2) P F(6) F(10) . . . . -137.2(8) no
F(2) P F(7) F(5) . . . . -122.7(6) no
F(2) P F(7) F(6) . . . . 57.8(6) no
F(2) P F(7) F(8) . . . . -41.6(7) no
F(2) P F(7) F(10) . . . . 150.5(9) no
F(2) P F(8) F(3) . . . . -146(1) no
F(2) P F(8) F(5) . . . . 116.6(6) no
F(2) P F(8) F(6) . . . . -65.5(6) no
F(2) P F(8) F(7) . . . . 45.5(7) no
F(2) P F(8) F(9) . . . . -145(1) no
F(2) P F(9) F(3) . . . . 34(2) no
F(2) P F(9) F(4) . . . . -168.0(5) no
F(2) P F(9) F(5) . . . . 113.0(6) no
F(2) P F(9) F(6) . . . . -67.8(6) no
F(2) P F(9) F(8) . . . . 32.9(8) no
F(2) P F(9) F(10) . . . . -159.3(9) no
F(2) P F(10) F(3) . . . . 166(1) no
F(2) P F(10) F(4) . . . . 166.5(7) no
F(2) P F(10) F(5) . . . . -106.7(7) no
F(2) P F(10) F(6) . . . . 75.4(7) no
F(2) P F(10) F(7) . . . . -36.0(9) no
F(2) P F(10) F(9) . . . . 156(1) no
F(2) F(1) P F(3) . . . . -90(5) no
F(2) F(1) P F(4) . . . . -171.2(4) no
F(2) F(1) P F(5) . . . . 103.1(3) no
F(2) F(1) P F(6) . . . . -78.8(3) no
F(2) F(1) P F(7) . . . . 46.0(7) no
F(2) F(1) P F(8) . . . . 17.7(9) no
F(2) F(1) P F(9) . . . . -145(1) no
F(2) F(1) P F(10) . . . . -178.3(9) no
F(2) F(1) F(4) F(3) . . . . 0.5(6) no
F(2) F(1) F(4) F(5) . . . . 58.0(4) no
F(2) F(1) F(4) F(6) . . . . -50.4(3) no
F(2) F(1) F(4) F(9) . . . . -13.1(9) no
F(2) F(1) F(4) F(10) . . . . 166(3) no
F(2) F(1) F(5) F(3) . . . . -51.9(5) no
F(2) F(1) F(5) F(4) . . . . -110.5(6) no
F(2) F(1) F(5) F(7) . . . . 47.0(7) no
F(2) F(1) F(5) F(8) . . . . -16.4(4) no
F(2) F(1) F(5) F(9) . . . . -75.8(6) no
F(2) F(1) F(5) F(10) . . . . -130(1) no
F(2) F(1) F(6) F(3) . . . . 59.6(5) no
F(2) F(1) F(6) F(4) . . . . 111.0(5) no
F(2) F(1) F(6) F(7) . . . . 10.0(6) no
F(2) F(1) F(6) F(8) . . . . 30.2(4) no
F(2) F(1) F(6) F(9) . . . . 86.7(5) no
F(2) F(1) F(6) F(10) . . . . 122.0(9) no
F(2) F(1) F(7) F(5) . . . . -96.0(8) no
F(2) F(1) F(7) F(6) . . . . -12.5(8) no
F(2) F(1) F(7) F(8) . . . . -35.9(6) no
F(2) F(1) F(7) F(10) . . . . -93(1) no
F(2) F(1) F(10) F(3) . . . . -3.4(9) no
F(2) F(1) F(10) F(4) . . . . -15(3) no
F(2) F(1) F(10) F(5) . . . . 46.9(8) no
F(2) F(1) F(10) F(6) . . . . -47.7(5) no
F(2) F(1) F(10) F(7) . . . . 44.6(7) no
F(2) F(1) F(10) F(9) . . . . -14(1) no
F(2) F(3) P F(4) . . . . 170.7(4) no
F(2) F(3) P F(5) . . . . -103.3(3) no
F(2) F(3) P F(6) . . . . 78.5(3) no
F(2) F(3) P F(7) . . . . -41.1(8) no
F(2) F(3) P F(8) . . . . -25.4(9) no
F(2) F(3) P F(9) . . . . 153(1) no
F(2) F(3) P F(10) . . . . 171(1) no
F(2) F(3) F(4) F(5) . . . . -63.7(4) no
F(2) F(3) F(4) F(6) . . . . 47.9(4) no
F(2) F(3) F(4) F(9) . . . . 135(3) no
F(2) F(3) F(4) F(10) . . . . -6(1) no
F(2) F(3) F(5) F(4) . . . . 103.7(6) no
F(2) F(3) F(5) F(7) . . . . 13.3(6) no
F(2) F(3) F(5) F(8) . . . . -35.1(8) no
F(2) F(3) F(5) F(9) . . . . 112(1) no
F(2) F(3) F(5) F(10) . . . . 80.7(6) no
F(2) F(3) F(6) F(4) . . . . -112.0(5) no
F(2) F(3) F(6) F(7) . . . . -34.8(4) no
F(2) F(3) F(6) F(8) . . . . 6.9(8) no
F(2) F(3) F(6) F(9) . . . . -141(1) no
F(2) F(3) F(6) F(10) . . . . -90.7(5) no
F(2) F(3) F(8) F(5) . . . . 84(1) no
F(2) F(3) F(8) F(6) . . . . -10(1) no
F(2) F(3) F(8) F(7) . . . . 43(1) no
F(2) F(3) F(8) F(9) . . . . 32(3) no
F(2) F(3) F(9) F(4) . . . . -48(3) no
F(2) F(3) F(9) F(5) . . . . -63.7(6) no
F(2) F(3) F(9) F(6) . . . . 31.5(9) no
F(2) F(3) F(9) F(8) . . . . -17(2) no
F(2) F(3) F(9) F(10) . . . . -29(2) no
F(2) F(3) F(10) F(4) . . . . 173(1) no
F(2) F(3) F(10) F(5) . . . . -78.0(5) no
F(2) F(3) F(10) F(6) . . . . 59.3(4) no
F(2) F(3) F(10) F(7) . . . . -23.9(5) no
F(2) F(3) F(10) F(9) . . . . 150(2) no
F(2) F(5) P F(3) . . . . 92.3(7) no
F(2) F(5) P F(4) . . . . -177.3(8) no
F(2) F(5) P F(6) . . . . 149(6) no
F(2) F(5) P F(7) . . . . -45.1(6) no
F(2) F(5) P F(8) . . . . 44.4(7) no
F(2) F(5) P F(9) . . . . 130.5(8) no
F(2) F(5) P F(10) . . . . -137.4(8) no
F(2) F(5) F(1) F(4) . . . . 110.5(6) no
F(2) F(5) F(1) F(6) . . . . 52.0(3) no
F(2) F(5) F(1) F(7) . . . . -47.0(7) no
F(2) F(5) F(1) F(10) . . . . 130(1) no
F(2) F(5) F(3) F(4) . . . . -103.7(6) no
F(2) F(5) F(3) F(6) . . . . -48.6(3) no
F(2) F(5) F(3) F(8) . . . . 35.1(8) no
F(2) F(5) F(3) F(9) . . . . -112(1) no
F(2) F(5) F(3) F(10) . . . . -80.7(6) no
F(2) F(5) F(4) F(3) . . . . 55.2(4) no
F(2) F(5) F(4) F(6) . . . . 2.5(5) no
F(2) F(5) F(4) F(9) . . . . 61(1) no
F(2) F(5) F(4) F(10) . . . . -71(1) no
F(2) F(5) F(7) F(6) . . . . 47.9(5) no
F(2) F(5) F(7) F(8) . . . . -8.8(5) no
F(2) F(5) F(7) F(10) . . . . 97.7(8) no
F(2) F(5) F(8) F(3) . . . . -117(1) no
F(2) F(5) F(8) F(6) . . . . -54.1(5) no
F(2) F(5) F(8) F(7) . . . . 9.6(6) no
F(2) F(5) F(8) F(9) . . . . -100.9(7) no
F(2) F(5) F(9) F(3) . . . . 57(1) no
F(2) F(5) F(9) F(4) . . . . -111.3(9) no
F(2) F(5) F(9) F(6) . . . . -30.7(5) no
F(2) F(5) F(9) F(8) . . . . 34.8(6) no
F(2) F(5) F(9) F(10) . . . . -86.8(8) no
F(2) F(5) F(10) F(3) . . . . 58.6(4) no
F(2) F(5) F(10) F(4) . . . . 104(1) no
F(2) F(5) F(10) F(6) . . . . 27.0(5) no
F(2) F(5) F(10) F(7) . . . . -37.2(5) no
F(2) F(5) F(10) F(9) . . . . 74.0(7) no
F(2) F(6) P F(3) . . . . -92.5(7) no
F(2) F(6) P F(4) . . . . 177.1(8) no
F(2) F(6) P F(5) . . . . -149(6) no
F(2) F(6) P F(7) . . . . 45.0(6) no
F(2) F(6) P F(8) . . . . -45.0(7) no
F(2) F(6) P F(9) . . . . -130.6(8) no
F(2) F(6) P F(10) . . . . 137.2(8) no
F(2) F(6) F(1) F(4) . . . . -111.0(5) no
F(2) F(6) F(1) F(5) . . . . -59.7(4) no
F(2) F(6) F(1) F(7) . . . . -10.0(6) no
F(2) F(6) F(1) F(10) . . . . -122.0(9) no
F(2) F(6) F(3) F(4) . . . . 112.0(5) no
F(2) F(6) F(3) F(5) . . . . 59.8(5) no
F(2) F(6) F(3) F(8) . . . . -6.9(8) no
F(2) F(6) F(3) F(9) . . . . 141(1) no
F(2) F(6) F(3) F(10) . . . . 90.7(5) no
F(2) F(6) F(4) F(3) . . . . -57.1(6) no
F(2) F(6) F(4) F(5) . . . . -3.1(6) no
F(2) F(6) F(4) F(9) . . . . -79.0(9) no
F(2) F(6) F(4) F(10) . . . . 72(1) no
F(2) F(6) F(7) F(5) . . . . -99.3(8) no
F(2) F(6) F(7) F(8) . . . . -42.4(7) no
F(2) F(6) F(7) F(10) . . . . -156(1) no
F(2) F(6) F(8) F(3) . . . . 169(1) no
F(2) F(6) F(8) F(5) . . . . 91.5(8) no
F(2) F(6) F(8) F(7) . . . . 43.1(7) no
F(2) F(6) F(8) F(9) . . . . 152(1) no
F(2) F(6) F(9) F(3) . . . . -34(1) no
F(2) F(6) F(9) F(4) . . . . 101.2(8) no
F(2) F(6) F(9) F(5) . . . . 36.4(6) no
F(2) F(6) F(9) F(8) . . . . -15.0(6) no
F(2) F(6) F(9) F(10) . . . . 86.6(5) no
F(2) F(6) F(10) F(3) . . . . -64.9(5) no
F(2) F(6) F(10) F(4) . . . . -108.3(9) no
F(2) F(6) F(10) F(5) . . . . -33.2(6) no
F(2) F(6) F(10) F(7) . . . . 12.9(6) no
F(2) F(6) F(10) F(9) . . . . -88.8(6) no
F(2) F(7) P F(3) . . . . 53(1) no
F(2) F(7) P F(4) . . . . -168.4(6) no
F(2) F(7) P F(5) . . . . 122.7(6) no
F(2) F(7) P F(6) . . . . -57.8(6) no
F(2) F(7) P F(8) . . . . 41.6(7) no
F(2) F(7) P F(9) . . . . 101(4) no
F(2) F(7) P F(10) . . . . -150.5(9) no
F(2) F(7) F(1) F(4) . . . . 77.2(8) no
F(2) F(7) F(1) F(5) . . . . 96.0(8) no
F(2) F(7) F(1) F(6) . . . . 12.5(8) no
F(2) F(7) F(1) F(10) . . . . 93(1) no
F(2) F(7) F(5) F(3) . . . . -19.0(8) no
F(2) F(7) F(5) F(4) . . . . -80.4(7) no
F(2) F(7) F(5) F(8) . . . . 8.8(5) no
F(2) F(7) F(5) F(9) . . . . -44.8(7) no
F(2) F(7) F(5) F(10) . . . . -97.7(8) no
F(2) F(7) F(6) F(3) . . . . 69.1(7) no
F(2) F(7) F(6) F(4) . . . . 131.8(8) no
F(2) F(7) F(6) F(8) . . . . 42.4(7) no
F(2) F(7) F(6) F(9) . . . . 95.6(8) no
F(2) F(7) F(6) F(10) . . . . 156(1) no
F(2) F(7) F(8) F(3) . . . . -109(1) no
F(2) F(7) F(8) F(5) . . . . -165.1(9) no
F(2) F(7) F(8) F(6) . . . . -59.4(6) no
F(2) F(7) F(8) F(9) . . . . -106.1(9) no
F(2) F(7) F(10) F(3) . . . . 35.8(7) no
F(2) F(7) F(10) F(4) . . . . 50(2) no
F(2) F(7) F(10) F(5) . . . . 91.2(8) no
F(2) F(7) F(10) F(6) . . . . -17.9(7) no
F(2) F(7) F(10) F(9) . . . . 34(1) no
F(2) F(8) P F(3) . . . . 146(1) no
F(2) F(8) P F(4) . . . . 169.5(7) no
F(2) F(8) P F(5) . . . . -116.6(6) no
F(2) F(8) P F(6) . . . . 65.5(6) no
F(2) F(8) P F(7) . . . . -45.5(7) no
F(2) F(8) P F(9) . . . . 145(1) no
F(2) F(8) P F(10) . . . . -125(4) no
F(2) F(8) F(3) F(4) . . . . -46(2) no
F(2) F(8) F(3) F(5) . . . . -84(1) no
F(2) F(8) F(3) F(6) . . . . 10(1) no
F(2) F(8) F(3) F(9) . . . . -32(3) no
F(2) F(8) F(3) F(10) . . . . -41(1) no
F(2) F(8) F(5) F(3) . . . . 117(1) no
F(2) F(8) F(5) F(4) . . . . 81.8(6) no
F(2) F(8) F(5) F(7) . . . . -9.6(6) no
F(2) F(8) F(5) F(9) . . . . 100.9(7) no
F(2) F(8) F(5) F(10) . . . . 54.0(7) no
F(2) F(8) F(6) F(3) . . . . -169(1) no
F(2) F(8) F(6) F(4) . . . . -118.2(9) no
F(2) F(8) F(6) F(7) . . . . -43.1(7) no
F(2) F(8) F(6) F(9) . . . . -152(1) no
F(2) F(8) F(6) F(10) . . . . -91.4(9) no
F(2) F(8) F(7) F(5) . . . . 165.1(9) no
F(2) F(8) F(7) F(6) . . . . 59.4(6) no
F(2) F(8) F(7) F(10) . . . . 107.0(9) no
F(2) F(8) F(9) F(3) . . . . 151(3) no
F(2) F(8) F(9) F(4) . . . . -52(2) no
F(2) F(8) F(9) F(5) . . . . -85.5(9) no
F(2) F(8) F(9) F(6) . . . . 22.9(9) no
F(2) F(8) F(9) F(10) . . . . -40(1) no
F(2) F(9) P F(3) . . . . -34(2) no
F(2) F(9) P F(4) . . . . 168.0(5) no
F(2) F(9) P F(5) . . . . -113.0(6) no
F(2) F(9) P F(6) . . . . 67.8(6) no
F(2) F(9) P F(7) . . . . -93(4) no
F(2) F(9) P F(8) . . . . -32.9(8) no
F(2) F(9) P F(10) . . . . 159.3(9) no
F(2) F(9) F(3) F(4) . . . . 48(3) no
F(2) F(9) F(3) F(5) . . . . 63.7(6) no
F(2) F(9) F(3) F(6) . . . . -31.5(9) no
F(2) F(9) F(3) F(8) . . . . 17(2) no
F(2) F(9) F(3) F(10) . . . . 29(2) no
F(2) F(9) F(4) F(3) . . . . -36(2) no
F(2) F(9) F(4) F(5) . . . . -52.3(4) no
F(2) F(9) F(4) F(6) . . . . 45.9(4) no
F(2) F(9) F(4) F(10) . . . . 10(2) no
F(2) F(9) F(5) F(3) . . . . -57(1) no
F(2) F(9) F(5) F(4) . . . . 111.3(9) no
F(2) F(9) F(5) F(7) . . . . 26.5(5) no
F(2) F(9) F(5) F(8) . . . . -34.8(6) no
F(2) F(9) F(5) F(10) . . . . 86.8(8) no
F(2) F(9) F(6) F(3) . . . . 34(1) no
F(2) F(9) F(6) F(4) . . . . -101.2(8) no
F(2) F(9) F(6) F(7) . . . . -33.4(4) no
F(2) F(9) F(6) F(8) . . . . 15.0(6) no
F(2) F(9) F(6) F(10) . . . . -86.6(5) no
F(2) F(9) F(8) F(3) . . . . -151(3) no
F(2) F(9) F(8) F(5) . . . . 85.5(9) no
F(2) F(9) F(8) F(6) . . . . -22.9(9) no
F(2) F(9) F(8) F(7) . . . . 38.9(7) no
F(2) F(9) F(10) F(3) . . . . -24(2) no
F(2) F(9) F(10) F(4) . . . . -169(2) no
F(2) F(9) F(10) F(5) . . . . -63.6(4) no
F(2) F(9) F(10) F(6) . . . . 50.5(4) no
F(2) F(9) F(10) F(7) . . . . -18.3(5) no
F(3) P F(1) F(4) . . . . 81(5) no
F(3) P F(1) F(5) . . . . 167(5) no
F(3) P F(1) F(6) . . . . -11(5) no
F(3) P F(1) F(7) . . . . -136(5) no
F(3) P F(1) F(10) . . . . 88(5) no
F(3) P F(2) F(5) . . . . -89.8(6) no
F(3) P F(2) F(6) . . . . 89.0(6) no
F(3) P F(2) F(7) . . . . -144.5(8) no
F(3) P F(2) F(8) . . . . -24.9(9) no
F(3) P F(2) F(9) . . . . 21(1) no
F(3) P F(4) F(5) . . . . 89.3(6) no
F(3) P F(4) F(6) . . . . -89.6(6) no
F(3) P F(4) F(9) . . . . -14(1) no
F(3) P F(4) F(10) . . . . -179.9968 no
F(3) P F(5) F(4) . . . . -90.5(9) no
F(3) P F(5) F(7) . . . . 137.3(8) no
F(3) P F(5) F(8) . . . . 47.9(8) no
F(3) P F(5) F(9) . . . . -38.2(9) no
F(3) P F(5) F(10) . . . . -130.4(9) no
F(3) P F(6) F(4) . . . . 90.4(9) no
F(3) P F(6) F(7) . . . . -137.5(8) no
F(3) P F(6) F(8) . . . . -47.5(8) no
F(3) P F(6) F(9) . . . . 38.1(9) no
F(3) P F(6) F(10) . . . . 130.3(9) no
F(3) P F(7) F(5) . . . . -69.5(8) no
F(3) P F(7) F(6) . . . . 111.1(8) no
F(3) P F(7) F(8) . . . . 12(1) no
F(3) P F(7) F(10) . . . . -156(1) no
F(3) P F(8) F(5) . . . . -97.6(8) no
F(3) P F(8) F(6) . . . . 80.3(8) no
F(3) P F(8) F(7) . . . . -169(1) no
F(3) P F(8) F(9) . . . . 1(1) no
F(3) P F(9) F(4) . . . . 158(2) no
F(3) P F(9) F(5) . . . . 79(1) no
F(3) P F(9) F(6) . . . . -102(1) no
F(3) P F(9) F(8) . . . . -1(1) no
F(3) P F(9) F(10) . . . . 167(1) no
F(3) P F(10) F(4) . . . . 0(2) no
F(3) P F(10) F(5) . . . . 86.9(9) no
F(3) P F(10) F(6) . . . . -91.1(9) no
F(3) P F(10) F(7) . . . . 158(1) no
F(3) P F(10) F(9) . . . . -11(1) no
F(3) F(2) P F(4) . . . . -107(5) no
F(3) F(2) P F(5) . . . . 89.8(6) no
F(3) F(2) P F(6) . . . . -89.0(6) no
F(3) F(2) P F(7) . . . . 144.5(8) no
F(3) F(2) P F(8) . . . . 24.9(9) no
F(3) F(2) P F(9) . . . . -21(1) no
F(3) F(2) P F(10) . . . . -170(1) no
F(3) F(2) F(1) F(4) . . . . -0.5(5) no
F(3) F(2) F(1) F(5) . . . . 50.0(4) no
F(3) F(2) F(1) F(6) . . . . -57.5(4) no
F(3) F(2) F(1) F(7) . . . . 107.4(9) no
F(3) F(2) F(1) F(10) . . . . 4(1) no
F(3) F(2) F(5) F(4) . . . . -58.9(8) no
F(3) F(2) F(5) F(7) . . . . -157.3(9) no
F(3) F(2) F(5) F(8) . . . . 37.8(7) no
F(3) F(2) F(5) F(9) . . . . -25.7(7) no
F(3) F(2) F(5) F(10) . . . . -86.5(8) no
F(3) F(2) F(6) F(4) . . . . 53.0(6) no
F(3) F(2) F(6) F(7) . . . . 97.9(7) no
F(3) F(2) F(6) F(8) . . . . -6.7(8) no
F(3) F(2) F(6) F(9) . . . . 16.7(6) no
F(3) F(2) F(6) F(10) . . . . 78.7(6) no
F(3) F(2) F(7) F(5) . . . . 18.9(7) no
F(3) F(2) F(7) F(6) . . . . -63.1(5) no
F(3) F(2) F(7) F(8) . . . . 31.9(6) no
F(3) F(2) F(7) F(10) . . . . -43.8(9) no
F(3) F(2) F(8) F(5) . . . . -76(1) no
F(3) F(2) F(8) F(6) . . . . 11(1) no
F(3) F(2) F(8) F(7) . . . . -88(1) no
F(3) F(2) F(8) F(9) . . . . -10.3(9) no
F(3) F(2) F(9) F(4) . . . . 148(2) no
F(3) F(2) F(9) F(5) . . . . 90(1) no
F(3) F(2) F(9) F(6) . . . . -134(2) no
F(3) F(2) F(9) F(8) . . . . 15(2) no
F(3) F(2) F(9) F(10) . . . . 152(2) no
F(3) F(4) P F(5) . . . . -89.3(6) no
F(3) F(4) P F(6) . . . . 89.6(6) no
F(3) F(4) P F(7) . . . . -151.2(9) no
F(3) F(4) P F(8) . . . . -18(1) no
F(3) F(4) P F(9) . . . . 14(1) no
F(3) F(4) P F(10) . . . . 179.9968 no
F(3) F(4) F(1) F(5) . . . . -57.5(5) no
F(3) F(4) F(1) F(6) . . . . 50.9(5) no
F(3) F(4) F(1) F(7) . . . . -40.0(8) no
F(3) F(4) F(1) F(10) . . . . -166(3) no
F(3) F(4) F(5) F(7) . . . . 91.2(6) no
F(3) F(4) F(5) F(8) . . . . 22.5(6) no
F(3) F(4) F(5) F(9) . . . . -6(1) no
F(3) F(4) F(5) F(10) . . . . 126(1) no
F(3) F(4) F(6) F(7) . . . . -81.4(5) no
F(3) F(4) F(6) F(8) . . . . -28.3(6) no
F(3) F(4) F(6) F(9) . . . . 22.0(8) no
F(3) F(4) F(6) F(10) . . . . -129(1) no
F(3) F(4) F(9) F(5) . . . . 16(3) no
F(3) F(4) F(9) F(6) . . . . -82(3) no
F(3) F(4) F(9) F(8) . . . . -13(2) no
F(3) F(4) F(9) F(10) . . . . -46(4) no
F(3) F(4) F(10) F(5) . . . . -49.1(9) no
F(3) F(4) F(10) F(6) . . . . 46.2(8) no
F(3) F(4) F(10) F(7) . . . . -18(2) no
F(3) F(4) F(10) F(9) . . . . 15(1) no
F(3) F(5) P F(4) . . . . 90.5(9) no
F(3) F(5) P F(6) . . . . 57(6) no
F(3) F(5) P F(7) . . . . -137.3(8) no
F(3) F(5) P F(8) . . . . -47.9(8) no
F(3) F(5) P F(9) . . . . 38.2(9) no
F(3) F(5) P F(10) . . . . 130.4(9) no
F(3) F(5) F(1) F(4) . . . . 58.6(6) no
F(3) F(5) F(1) F(6) . . . . 0.0(5) no
F(3) F(5) F(1) F(7) . . . . -98.9(8) no
F(3) F(5) F(1) F(10) . . . . 78(1) no
F(3) F(5) F(2) F(6) . . . . 56.0(6) no
F(3) F(5) F(2) F(7) . . . . 157.3(9) no
F(3) F(5) F(2) F(8) . . . . -37.8(7) no
F(3) F(5) F(2) F(9) . . . . 25.7(7) no
F(3) F(5) F(4) F(6) . . . . -52.7(5) no
F(3) F(5) F(4) F(9) . . . . 6(1) no
F(3) F(5) F(4) F(10) . . . . -126(1) no
F(3) F(5) F(7) F(6) . . . . 28.9(6) no
F(3) F(5) F(7) F(8) . . . . -27.8(6) no
F(3) F(5) F(7) F(10) . . . . 78.6(8) no
F(3) F(5) F(8) F(6) . . . . 63.1(8) no
F(3) F(5) F(8) F(7) . . . . 127(1) no
F(3) F(5) F(8) F(9) . . . . 16.2(9) no
F(3) F(5) F(9) F(4) . . . . -168(2) no
F(3) F(5) F(9) F(6) . . . . -87(1) no
F(3) F(5) F(9) F(8) . . . . -22(1) no
F(3) F(5) F(9) F(10) . . . . -143(2) no
F(3) F(5) F(10) F(4) . . . . 46(1) no
F(3) F(5) F(10) F(6) . . . . -31.6(5) no
F(3) F(5) F(10) F(7) . . . . -95.8(6) no
F(3) F(5) F(10) F(9) . . . . 15.4(7) no
F(3) F(6) P F(4) . . . . -90.4(9) no
F(3) F(6) P F(5) . . . . -57(6) no
F(3) F(6) P F(7) . . . . 137.5(8) no
F(3) F(6) P F(8) . . . . 47.5(8) no
F(3) F(6) P F(9) . . . . -38.1(9) no
F(3) F(6) P F(10) . . . . -130.3(9) no
F(3) F(6) F(1) F(4) . . . . -51.4(6) no
F(3) F(6) F(1) F(5) . . . . 0.0(5) no
F(3) F(6) F(1) F(7) . . . . 49.6(8) no
F(3) F(6) F(1) F(10) . . . . -62(1) no
F(3) F(6) F(2) F(5) . . . . -50.3(4) no
F(3) F(6) F(2) F(7) . . . . -97.9(7) no
F(3) F(6) F(2) F(8) . . . . 6.7(8) no
F(3) F(6) F(2) F(9) . . . . -16.7(6) no
F(3) F(6) F(4) F(5) . . . . 53.9(6) no
F(3) F(6) F(4) F(9) . . . . -22.0(8) no
F(3) F(6) F(4) F(10) . . . . 129(1) no
F(3) F(6) F(7) F(5) . . . . -30.2(5) no
F(3) F(6) F(7) F(8) . . . . 26.7(6) no
F(3) F(6) F(7) F(10) . . . . -87.0(8) no
F(3) F(6) F(8) F(5) . . . . -77.1(9) no
F(3) F(6) F(8) F(7) . . . . -125(1) no
F(3) F(6) F(8) F(9) . . . . -16.8(8) no
F(3) F(6) F(9) F(4) . . . . 136(2) no
F(3) F(6) F(9) F(5) . . . . 71(1) no
F(3) F(6) F(9) F(8) . . . . 19.4(9) no
F(3) F(6) F(9) F(10) . . . . 121(1) no
F(3) F(6) F(10) F(4) . . . . -43(1) no
F(3) F(6) F(10) F(5) . . . . 31.7(6) no
F(3) F(6) F(10) F(7) . . . . 77.9(6) no
F(3) F(6) F(10) F(9) . . . . -23.8(7) no
F(3) F(8) P F(4) . . . . 24(1) no
F(3) F(8) P F(5) . . . . 97.6(8) no
F(3) F(8) P F(6) . . . . -80.3(8) no
F(3) F(8) P F(7) . . . . 169(1) no
F(3) F(8) P F(9) . . . . -1(1) no
F(3) F(8) P F(10) . . . . 89(4) no
F(3) F(8) F(2) F(5) . . . . 76(1) no
F(3) F(8) F(2) F(6) . . . . -11(1) no
F(3) F(8) F(2) F(7) . . . . 88(1) no
F(3) F(8) F(2) F(9) . . . . 10.3(9) no
F(3) F(8) F(5) F(4) . . . . -35(1) no
F(3) F(8) F(5) F(7) . . . . -127(1) no
F(3) F(8) F(5) F(9) . . . . -16.2(9) no
F(3) F(8) F(5) F(10) . . . . -63(1) no
F(3) F(8) F(6) F(4) . . . . 50.4(9) no
F(3) F(8) F(6) F(7) . . . . 125(1) no
F(3) F(8) F(6) F(9) . . . . 16.8(8) no
F(3) F(8) F(6) F(10) . . . . 77.2(9) no
F(3) F(8) F(7) F(5) . . . . 56(1) no
F(3) F(8) F(7) F(6) . . . . -50.0(9) no
F(3) F(8) F(7) F(10) . . . . -2(1) no
F(3) F(8) F(9) F(4) . . . . 157(3) no
F(3) F(8) F(9) F(5) . . . . 124(3) no
F(3) F(8) F(9) F(6) . . . . -128(3) no
F(3) F(8) F(9) F(10) . . . . 169(3) no
F(3) F(9) P F(4) . . . . -158(2) no
F(3) F(9) P F(5) . . . . -79(1) no
F(3) F(9) P F(6) . . . . 102(1) no
F(3) F(9) P F(7) . . . . -59(5) no
F(3) F(9) P F(8) . . . . 1(1) no
F(3) F(9) P F(10) . . . . -167(1) no
F(3) F(9) F(2) F(5) . . . . -90(1) no
F(3) F(9) F(2) F(6) . . . . 134(2) no
F(3) F(9) F(2) F(7) . . . . -124(2) no
F(3) F(9) F(2) F(8) . . . . -15(2) no
F(3) F(9) F(4) F(5) . . . . -16(3) no
F(3) F(9) F(4) F(6) . . . . 82(3) no
F(3) F(9) F(4) F(10) . . . . 46(4) no
F(3) F(9) F(5) F(4) . . . . 168(2) no
F(3) F(9) F(5) F(7) . . . . 83(1) no
F(3) F(9) F(5) F(8) . . . . 22(1) no
F(3) F(9) F(5) F(10) . . . . 143(2) no
F(3) F(9) F(6) F(4) . . . . -136(2) no
F(3) F(9) F(6) F(7) . . . . -68(1) no
F(3) F(9) F(6) F(8) . . . . -19.4(9) no
F(3) F(9) F(6) F(10) . . . . -121(1) no
F(3) F(9) F(8) F(5) . . . . -124(3) no
F(3) F(9) F(8) F(6) . . . . 128(3) no
F(3) F(9) F(8) F(7) . . . . -170(3) no
F(3) F(9) F(10) F(4) . . . . -145(3) no
F(3) F(9) F(10) F(5) . . . . -39(2) no
F(3) F(9) F(10) F(6) . . . . 75(2) no
F(3) F(9) F(10) F(7) . . . . 6(2) no
F(3) F(10) P F(4) . . . . 0(2) no
F(3) F(10) P F(5) . . . . -86.9(9) no
F(3) F(10) P F(6) . . . . 91.1(9) no
F(3) F(10) P F(7) . . . . -158(1) no
F(3) F(10) P F(8) . . . . -79(4) no
F(3) F(10) P F(9) . . . . 11(1) no
F(3) F(10) F(1) F(4) . . . . 11(2) no
F(3) F(10) F(1) F(5) . . . . -50.2(5) no
F(3) F(10) F(1) F(6) . . . . 44.4(5) no
F(3) F(10) F(1) F(7) . . . . -48(1) no
F(3) F(10) F(4) F(5) . . . . 49.1(9) no
F(3) F(10) F(4) F(6) . . . . -46.2(8) no
F(3) F(10) F(4) F(9) . . . . -15(1) no
F(3) F(10) F(5) F(4) . . . . -46(1) no
F(3) F(10) F(5) F(7) . . . . 95.8(6) no
F(3) F(10) F(5) F(8) . . . . 31.7(6) no
F(3) F(10) F(5) F(9) . . . . -15.4(7) no
F(3) F(10) F(6) F(4) . . . . 43(1) no
F(3) F(10) F(6) F(7) . . . . -77.9(6) no
F(3) F(10) F(6) F(8) . . . . -31.8(5) no
F(3) F(10) F(6) F(9) . . . . 23.8(7) no
F(3) F(10) F(7) F(5) . . . . -55.3(5) no
F(3) F(10) F(7) F(6) . . . . 53.7(4) no
F(3) F(10) F(7) F(8) . . . . 1.2(6) no
F(3) F(10) F(9) F(4) . . . . 145(3) no
F(3) F(10) F(9) F(5) . . . . 39(2) no
F(3) F(10) F(9) F(6) . . . . -75(2) no
F(3) F(10) F(9) F(8) . . . . -5(1) no
F(4) P F(1) F(5) . . . . 85.7(4) no
F(4) P F(1) F(6) . . . . -92.5(4) no
F(4) P F(1) F(7) . . . . 142.8(7) no
F(4) P F(1) F(10) . . . . 7.0(9) no
F(4) P F(2) F(5) . . . . 164(5) no
F(4) P F(2) F(6) . . . . -18(5) no
F(4) P F(2) F(7) . . . . 109(5) no
F(4) P F(2) F(8) . . . . -132(5) no
F(4) P F(2) F(9) . . . . -86(5) no
F(4) P F(3) F(5) . . . . -86.0(4) no
F(4) P F(3) F(6) . . . . 92.2(4) no
F(4) P F(3) F(8) . . . . -163.9(9) no
F(4) P F(3) F(9) . . . . 17(1) no
F(4) P F(3) F(10) . . . . 0(1) no
F(4) P F(5) F(7) . . . . -132.2(8) no
F(4) P F(5) F(8) . . . . 138.4(9) no
F(4) P F(5) F(9) . . . . 52(1) no
F(4) P F(5) F(10) . . . . -40(1) no
F(4) P F(6) F(7) . . . . 132.1(8) no
F(4) P F(6) F(8) . . . . -137.9(9) no
F(4) P F(6) F(9) . . . . -52(1) no
F(4) P F(6) F(10) . . . . 40(1) no
F(4) P F(7) F(5) . . . . 68.8(7) no
F(4) P F(7) F(6) . . . . -110.6(7) no
F(4) P F(7) F(8) . . . . 150.0(8) no
F(4) P F(7) F(10) . . . . -18(1) no
F(4) P F(8) F(5) . . . . -73.8(8) no
F(4) P F(8) F(6) . . . . 104.0(8) no
F(4) P F(8) F(7) . . . . -145.0(9) no
F(4) P F(8) F(9) . . . . 25(1) no
F(4) P F(9) F(5) . . . . -79.1(7) no
F(4) P F(9) F(6) . . . . 100.2(7) no
F(4) P F(9) F(8) . . . . -159.1(9) no
F(4) P F(9) F(10) . . . . 9(1) no
F(4) P F(10) F(5) . . . . 87(1) no
F(4) P F(10) F(6) . . . . -91(1) no
F(4) P F(10) F(7) . . . . 158(1) no
F(4) P F(10) F(9) . . . . -11(1) no
F(4) F(1) P F(5) . . . . -85.7(4) no
F(4) F(1) P F(6) . . . . 92.5(4) no
F(4) F(1) P F(7) . . . . -142.8(7) no
F(4) F(1) P F(8) . . . . -171.0(9) no
F(4) F(1) P F(9) . . . . 26(1) no
F(4) F(1) P F(10) . . . . -7.0(9) no
F(4) F(1) F(2) F(5) . . . . -50.4(3) no
F(4) F(1) F(2) F(6) . . . . 57.1(4) no
F(4) F(1) F(2) F(7) . . . . -107.9(9) no
F(4) F(1) F(2) F(8) . . . . -22.7(8) no
F(4) F(1) F(2) F(9) . . . . 6.8(5) no
F(4) F(1) F(5) F(7) . . . . 157.5(9) no
F(4) F(1) F(5) F(8) . . . . 94.2(6) no
F(4) F(1) F(5) F(9) . . . . 34.7(7) no
F(4) F(1) F(5) F(10) . . . . -20(1) no
F(4) F(1) F(6) F(7) . . . . -101.0(8) no
F(4) F(1) F(6) F(8) . . . . -80.8(6) no
F(4) F(1) F(6) F(9) . . . . -24.3(6) no
F(4) F(1) F(6) F(10) . . . . 11.0(8) no
F(4) F(1) F(7) F(5) . . . . -18.8(7) no
F(4) F(1) F(7) F(6) . . . . 64.7(5) no
F(4) F(1) F(7) F(8) . . . . 41.4(9) no
F(4) F(1) F(7) F(10) . . . . -16(1) no
F(4) F(1) F(10) F(5) . . . . 62(2) no
F(4) F(1) F(10) F(6) . . . . -33(2) no
F(4) F(1) F(10) F(7) . . . . 59(3) no
F(4) F(1) F(10) F(9) . . . . 1(2) no
F(4) F(3) P F(5) . . . . 86.0(4) no
F(4) F(3) P F(6) . . . . -92.2(4) no
F(4) F(3) P F(7) . . . . 148.2(9) no
F(4) F(3) P F(8) . . . . 163.9(9) no
F(4) F(3) P F(9) . . . . -17(1) no
F(4) F(3) P F(10) . . . . 0(1) no
F(4) F(3) F(2) F(5) . . . . 55.7(4) no
F(4) F(3) F(2) F(6) . . . . -54.8(5) no
F(4) F(3) F(2) F(7) . . . . 38.6(8) no
F(4) F(3) F(2) F(8) . . . . 138(2) no
F(4) F(3) F(2) F(9) . . . . -19(1) no
F(4) F(3) F(5) F(7) . . . . -90.4(6) no
F(4) F(3) F(5) F(8) . . . . -139(1) no
F(4) F(3) F(5) F(9) . . . . 8(1) no
F(4) F(3) F(5) F(10) . . . . -23.0(7) no
F(4) F(3) F(6) F(7) . . . . 77.2(5) no
F(4) F(3) F(6) F(8) . . . . 119(1) no
F(4) F(3) F(6) F(9) . . . . -29(1) no
F(4) F(3) F(6) F(10) . . . . 21.3(6) no
F(4) F(3) F(8) F(5) . . . . 37.3(8) no
F(4) F(3) F(8) F(6) . . . . -56.7(7) no
F(4) F(3) F(8) F(7) . . . . -4(1) no
F(4) F(3) F(8) F(9) . . . . -14(2) no
F(4) F(3) F(9) F(5) . . . . -16(3) no
F(4) F(3) F(9) F(6) . . . . 79(3) no
F(4) F(3) F(9) F(8) . . . . 31(4) no
F(4) F(3) F(9) F(10) . . . . 18(2) no
F(4) F(3) F(10) F(5) . . . . 109(2) no
F(4) F(3) F(10) F(6) . . . . -114(1) no
F(4) F(3) F(10) F(7) . . . . 163(2) no
F(4) F(3) F(10) F(9) . . . . -23(2) no
F(4) F(5) P F(6) . . . . -34(6) no
F(4) F(5) P F(7) . . . . 132.2(8) no
F(4) F(5) P F(8) . . . . -138.4(9) no
F(4) F(5) P F(9) . . . . -52(1) no
F(4) F(5) P F(10) . . . . 40(1) no
F(4) F(5) F(1) F(6) . . . . -58.6(5) no
F(4) F(5) F(1) F(7) . . . . -157.5(9) no
F(4) F(5) F(1) F(10) . . . . 20(1) no
F(4) F(5) F(2) F(6) . . . . -2.9(6) no
F(4) F(5) F(2) F(7) . . . . 98.4(8) no
F(4) F(5) F(2) F(8) . . . . -96.7(7) no
F(4) F(5) F(2) F(9) . . . . -33.2(7) no
F(4) F(5) F(3) F(6) . . . . 55.1(5) no
F(4) F(5) F(3) F(8) . . . . 139(1) no
F(4) F(5) F(3) F(9) . . . . -8(1) no
F(4) F(5) F(3) F(10) . . . . 23.0(7) no
F(4) F(5) F(7) F(6) . . . . -32.5(5) no
F(4) F(5) F(7) F(8) . . . . -89.2(5) no
F(4) F(5) F(7) F(10) . . . . 17.3(7) no
F(4) F(5) F(8) F(6) . . . . 27.7(5) no
F(4) F(5) F(8) F(7) . . . . 91.4(6) no
F(4) F(5) F(8) F(9) . . . . -19.1(7) no
F(4) F(5) F(9) F(6) . . . . 80.5(9) no
F(4) F(5) F(9) F(8) . . . . 146(1) no
F(4) F(5) F(9) F(10) . . . . 24.5(9) no
F(4) F(5) F(10) F(6) . . . . -77(1) no
F(4) F(5) F(10) F(7) . . . . -142(1) no
F(4) F(5) F(10) F(9) . . . . -30(1) no
F(4) F(6) P F(5) . . . . 33(6) no
F(4) F(6) P F(7) . . . . -132.1(8) no
F(4) F(6) P F(8) . . . . 137.9(9) no
F(4) F(6) P F(9) . . . . 52(1) no
F(4) F(6) P F(10) . . . . -40(1) no
F(4) F(6) F(1) F(5) . . . . 51.3(4) no
F(4) F(6) F(1) F(7) . . . . 101.0(8) no
F(4) F(6) F(1) F(10) . . . . -11.0(8) no
F(4) F(6) F(2) F(5) . . . . 2.7(6) no
F(4) F(6) F(2) F(7) . . . . -44.9(8) no
F(4) F(6) F(2) F(8) . . . . 59.7(9) no
F(4) F(6) F(2) F(9) . . . . 36.3(7) no
F(4) F(6) F(3) F(5) . . . . -52.2(5) no
F(4) F(6) F(3) F(8) . . . . -119(1) no
F(4) F(6) F(3) F(9) . . . . 29(1) no
F(4) F(6) F(3) F(10) . . . . -21.3(6) no
F(4) F(6) F(7) F(5) . . . . 32.5(6) no
F(4) F(6) F(7) F(8) . . . . 89.4(7) no
F(4) F(6) F(7) F(10) . . . . -24.4(8) no
F(4) F(6) F(8) F(5) . . . . -26.7(6) no
F(4) F(6) F(8) F(7) . . . . -75.1(7) no
F(4) F(6) F(8) F(9) . . . . 33.6(7) no
F(4) F(6) F(9) F(5) . . . . -64.9(7) no
F(4) F(6) F(9) F(8) . . . . -116(1) no
F(4) F(6) F(9) F(10) . . . . -14.7(7) no
F(4) F(6) F(10) F(5) . . . . 75(1) no
F(4) F(6) F(10) F(7) . . . . 121(1) no
F(4) F(6) F(10) F(9) . . . . 19.6(9) no
F(4) F(9) P F(5) . . . . 79.1(7) no
F(4) F(9) P F(6) . . . . -100.2(7) no
F(4) F(9) P F(7) . . . . 99(4) no
F(4) F(9) P F(8) . . . . 159.1(9) no
F(4) F(9) P F(10) . . . . -9(1) no
F(4) F(9) F(2) F(5) . . . . 58.4(8) no
F(4) F(9) F(2) F(6) . . . . -77.4(9) no
F(4) F(9) F(2) F(7) . . . . 24(1) no
F(4) F(9) F(2) F(8) . . . . 133(1) no
F(4) F(9) F(3) F(5) . . . . 16(3) no
F(4) F(9) F(3) F(6) . . . . -79(3) no
F(4) F(9) F(3) F(8) . . . . -31(4) no
F(4) F(9) F(3) F(10) . . . . -18(2) no
F(4) F(9) F(5) F(7) . . . . -85(1) no
F(4) F(9) F(5) F(8) . . . . -146(1) no
F(4) F(9) F(5) F(10) . . . . -24.5(9) no
F(4) F(9) F(6) F(7) . . . . 67.9(8) no
F(4) F(9) F(6) F(8) . . . . 116(1) no
F(4) F(9) F(6) F(10) . . . . 14.7(7) no
F(4) F(9) F(8) F(5) . . . . 34(1) no
F(4) F(9) F(8) F(6) . . . . -75(1) no
F(4) F(9) F(8) F(7) . . . . -13(1) no
F(4) F(9) F(10) F(5) . . . . 106(2) no
F(4) F(9) F(10) F(6) . . . . -140(2) no
F(4) F(9) F(10) F(7) . . . . 151(2) no
F(4) F(10) P F(5) . . . . -87(1) no
F(4) F(10) P F(6) . . . . 91(1) no
F(4) F(10) P F(7) . . . . -158(1) no
F(4) F(10) P F(8) . . . . -79(4) no
F(4) F(10) P F(9) . . . . 11(1) no
F(4) F(10) F(1) F(5) . . . . -62(2) no
F(4) F(10) F(1) F(6) . . . . 33(2) no
F(4) F(10) F(1) F(7) . . . . -59(3) no
F(4) F(10) F(3) F(5) . . . . -109(2) no
F(4) F(10) F(3) F(6) . . . . 114(1) no
F(4) F(10) F(3) F(8) . . . . -165(2) no
F(4) F(10) F(3) F(9) . . . . 23(2) no
F(4) F(10) F(5) F(7) . . . . 142(1) no
F(4) F(10) F(5) F(8) . . . . 78(1) no
F(4) F(10) F(5) F(9) . . . . 30(1) no
F(4) F(10) F(6) F(7) . . . . -121(1) no
F(4) F(10) F(6) F(8) . . . . -75(1) no
F(4) F(10) F(6) F(9) . . . . -19.6(9) no
F(4) F(10) F(7) F(5) . . . . -42(1) no
F(4) F(10) F(7) F(6) . . . . 67(1) no
F(4) F(10) F(7) F(8) . . . . 15(2) no
F(4) F(10) F(9) F(5) . . . . -106(2) no
F(4) F(10) F(9) F(6) . . . . 140(2) no
F(4) F(10) F(9) F(8) . . . . -150(2) no
F(5) P F(1) F(6) . . . . -178.1(2) no
F(5) P F(1) F(7) . . . . 57.1(7) no
F(5) P F(1) F(10) . . . . -78.6(9) no
F(5) P F(2) F(6) . . . . 178.9(2) no
F(5) P F(2) F(7) . . . . -54.7(6) no
F(5) P F(2) F(8) . . . . 64.9(7) no
F(5) P F(2) F(9) . . . . 110.4(9) no
F(5) P F(3) F(6) . . . . 178.2(2) no
F(5) P F(3) F(8) . . . . -77.9(9) no
F(5) P F(3) F(9) . . . . 103(1) no
F(5) P F(3) F(10) . . . . 86(1) no
F(5) P F(4) F(6) . . . . -178.8(2) no
F(5) P F(4) F(9) . . . . -103(1) no
F(5) P F(4) F(10) . . . . 91(1) no
F(5) P F(6) F(7) . . . . 166(6) no
F(5) P F(6) F(8) . . . . -104(6) no
F(5) P F(6) F(9) . . . . -19(6) no
F(5) P F(6) F(10) . . . . 73(6) no
F(5) P F(7) F(6) . . . . -179.4(2) no
F(5) P F(7) F(8) . . . . 81.2(6) no
F(5) P F(7) F(10) . . . . -86.8(8) no
F(5) P F(8) F(6) . . . . 177.9(2) no
F(5) P F(8) F(7) . . . . -71.1(5) no
F(5) P F(8) F(9) . . . . 98.4(8) no
F(5) P F(9) F(6) . . . . 179.3(2) no
F(5) P F(9) F(8) . . . . -80.0(6) no
F(5) P F(9) F(10) . . . . 87.7(7) no
F(5) P F(10) F(6) . . . . -177.9(2) no
F(5) P F(10) F(7) . . . . 70.7(5) no
F(5) P F(10) F(9) . . . . -97.7(8) no
F(5) F(1) P F(6) . . . . 178.1(2) no
F(5) F(1) P F(7) . . . . -57.1(7) no
F(5) F(1) P F(8) . . . . -85.4(8) no
F(5) F(1) P F(9) . . . . 111(1) no
F(5) F(1) P F(10) . . . . 78.6(9) no
F(5) F(1) F(2) F(6) . . . . 107.5(3) no
F(5) F(1) F(2) F(7) . . . . -57.4(8) no
F(5) F(1) F(2) F(8) . . . . 27.7(7) no
F(5) F(1) F(2) F(9) . . . . 57.2(4) no
F(5) F(1) F(4) F(6) . . . . -108.4(5) no
F(5) F(1) F(4) F(9) . . . . -71.0(9) no
F(5) F(1) F(4) F(10) . . . . 108(2) no
F(5) F(1) F(6) F(7) . . . . -49.7(6) no
F(5) F(1) F(6) F(8) . . . . -29.5(5) no
F(5) F(1) F(6) F(9) . . . . 27.0(6) no
F(5) F(1) F(6) F(10) . . . . 62.4(8) no
F(5) F(1) F(7) F(6) . . . . 83.6(5) no
F(5) F(1) F(7) F(8) . . . . 60.2(7) no
F(5) F(1) F(7) F(10) . . . . 3(1) no
F(5) F(1) F(10) F(6) . . . . -94.6(6) no
F(5) F(1) F(10) F(7) . . . . -2(1) no
F(5) F(1) F(10) F(9) . . . . -61.1(8) no
F(5) F(2) P F(6) . . . . -178.9(2) no
F(5) F(2) P F(7) . . . . 54.7(6) no
F(5) F(2) P F(8) . . . . -64.9(7) no
F(5) F(2) P F(9) . . . . -110.4(9) no
F(5) F(2) P F(10) . . . . 100.5(9) no
F(5) F(2) F(1) F(6) . . . . -107.5(3) no
F(5) F(2) F(1) F(7) . . . . 57.4(8) no
F(5) F(2) F(1) F(10) . . . . -45.8(9) no
F(5) F(2) F(3) F(6) . . . . 110.5(5) no
F(5) F(2) F(3) F(8) . . . . -82(2) no
F(5) F(2) F(3) F(9) . . . . 75(1) no
F(5) F(2) F(3) F(10) . . . . 53.3(4) no
F(5) F(2) F(6) F(7) . . . . 47.6(6) no
F(5) F(2) F(6) F(8) . . . . -57.0(8) no
F(5) F(2) F(6) F(9) . . . . -33.6(6) no
F(5) F(2) F(6) F(10) . . . . 28.4(6) no
F(5) F(2) F(7) F(6) . . . . -82.0(5) no
F(5) F(2) F(7) F(8) . . . . 13.0(8) no
F(5) F(2) F(7) F(10) . . . . -62.7(7) no
F(5) F(2) F(8) F(6) . . . . 87.4(4) no
F(5) F(2) F(8) F(7) . . . . -11.5(7) no
F(5) F(2) F(8) F(9) . . . . 65.8(7) no
F(5) F(2) F(9) F(6) . . . . 135.8(7) no
F(5) F(2) F(9) F(8) . . . . -75(1) no
F(5) F(2) F(9) F(10) . . . . 62.5(6) no
F(5) F(3) P F(6) . . . . -178.2(2) no
F(5) F(3) P F(7) . . . . 62.2(8) no
F(5) F(3) P F(8) . . . . 77.9(9) no
F(5) F(3) P F(9) . . . . -103(1) no
F(5) F(3) P F(10) . . . . -86(1) no
F(5) F(3) F(2) F(6) . . . . -110.5(5) no
F(5) F(3) F(2) F(7) . . . . -17.1(7) no
F(5) F(3) F(2) F(8) . . . . 82(2) no
F(5) F(3) F(2) F(9) . . . . -75(1) no
F(5) F(3) F(4) F(6) . . . . 111.6(5) no
F(5) F(3) F(4) F(9) . . . . -161(3) no
F(5) F(3) F(4) F(10) . . . . 57(1) no
F(5) F(3) F(6) F(7) . . . . 25.0(5) no
F(5) F(3) F(6) F(8) . . . . 66.7(9) no
F(5) F(3) F(6) F(9) . . . . -82(1) no
F(5) F(3) F(6) F(10) . . . . -30.9(5) no
F(5) F(3) F(8) F(6) . . . . -94.0(4) no
F(5) F(3) F(8) F(7) . . . . -41.0(7) no
F(5) F(3) F(8) F(9) . . . . -51(2) no
F(5) F(3) F(9) F(6) . . . . 95.2(5) no
F(5) F(3) F(9) F(8) . . . . 46(2) no
F(5) F(3) F(9) F(10) . . . . 34(1) no
F(5) F(3) F(10) F(6) . . . . 137.3(7) no
F(5) F(3) F(10) F(7) . . . . 54.1(5) no
F(5) F(3) F(10) F(9) . . . . -132(2) no
F(5) F(4) P F(6) . . . . 178.8(2) no
F(5) F(4) P F(7) . . . . -62.0(7) no
F(5) F(4) P F(8) . . . . 71.7(9) no
F(5) F(4) P F(9) . . . . 103(1) no
F(5) F(4) P F(10) . . . . -91(1) no
F(5) F(4) F(1) F(6) . . . . 108.4(5) no
F(5) F(4) F(1) F(7) . . . . 17.5(7) no
F(5) F(4) F(1) F(10) . . . . -108(2) no
F(5) F(4) F(3) F(6) . . . . -111.6(5) no
F(5) F(4) F(3) F(8) . . . . -41(1) no
F(5) F(4) F(3) F(9) . . . . 161(3) no
F(5) F(4) F(3) F(10) . . . . -57(1) no
F(5) F(4) F(6) F(7) . . . . -27.5(5) no
F(5) F(4) F(6) F(8) . . . . 25.7(6) no
F(5) F(4) F(6) F(9) . . . . 75.9(9) no
F(5) F(4) F(6) F(10) . . . . -74.7(9) no
F(5) F(4) F(9) F(6) . . . . -98.2(5) no
F(5) F(4) F(9) F(8) . . . . -30(1) no
F(5) F(4) F(9) F(10) . . . . -62(2) no
F(5) F(4) F(10) F(6) . . . . 95.3(4) no
F(5) F(4) F(10) F(7) . . . . 31.5(9) no
F(5) F(4) F(10) F(9) . . . . 64(2) no
F(5) F(7) P F(6) . . . . 179.4(2) no
F(5) F(7) P F(8) . . . . -81.2(6) no
F(5) F(7) P F(9) . . . . -21(4) no
F(5) F(7) P F(10) . . . . 86.8(8) no
F(5) F(7) F(1) F(6) . . . . -83.6(5) no
F(5) F(7) F(1) F(10) . . . . -3(1) no
F(5) F(7) F(2) F(6) . . . . 82.0(5) no
F(5) F(7) F(2) F(8) . . . . -13.0(8) no
F(5) F(7) F(2) F(9) . . . . 36.4(6) no
F(5) F(7) F(6) F(8) . . . . -56.9(6) no
F(5) F(7) F(6) F(9) . . . . -3.7(6) no
F(5) F(7) F(6) F(10) . . . . 56.8(7) no
F(5) F(7) F(8) F(6) . . . . 105.7(4) no
F(5) F(7) F(8) F(9) . . . . 59.0(7) no
F(5) F(7) F(10) F(6) . . . . -109.0(6) no
F(5) F(7) F(10) F(9) . . . . -57.4(7) no
F(5) F(8) P F(6) . . . . -177.9(2) no
F(5) F(8) P F(7) . . . . 71.1(5) no
F(5) F(8) P F(9) . . . . -98.4(8) no
F(5) F(8) P F(10) . . . . -8(4) no
F(5) F(8) F(2) F(6) . . . . -87.4(4) no
F(5) F(8) F(2) F(7) . . . . 11.5(7) no
F(5) F(8) F(2) F(9) . . . . -65.8(7) no
F(5) F(8) F(3) F(6) . . . . 94.0(4) no
F(5) F(8) F(3) F(9) . . . . 51(2) no
F(5) F(8) F(3) F(10) . . . . 43.0(5) no
F(5) F(8) F(6) F(7) . . . . 48.4(5) no
F(5) F(8) F(6) F(9) . . . . -60.3(7) no
F(5) F(8) F(6) F(10) . . . . 0.1(6) no
F(5) F(8) F(7) F(6) . . . . -105.7(4) no
F(5) F(8) F(7) F(10) . . . . -58.1(6) no
F(5) F(8) F(9) F(6) . . . . 108.4(6) no
F(5) F(8) F(9) F(10) . . . . 45.7(7) no
F(5) F(9) P F(6) . . . . -179.3(2) no
F(5) F(9) P F(7) . . . . 20(4) no
F(5) F(9) P F(8) . . . . 80.0(6) no
F(5) F(9) P F(10) . . . . -87.7(7) no
F(5) F(9) F(2) F(6) . . . . -135.8(7) no
F(5) F(9) F(2) F(7) . . . . -33.9(6) no
F(5) F(9) F(2) F(8) . . . . 75(1) no
F(5) F(9) F(3) F(6) . . . . -95.2(5) no
F(5) F(9) F(3) F(8) . . . . -46(2) no
F(5) F(9) F(3) F(10) . . . . -34(1) no
F(5) F(9) F(4) F(6) . . . . 98.2(5) no
F(5) F(9) F(4) F(10) . . . . 62(2) no
F(5) F(9) F(6) F(7) . . . . 3.0(5) no
F(5) F(9) F(6) F(8) . . . . 51.4(6) no
F(5) F(9) F(6) F(10) . . . . -50.2(5) no
F(5) F(9) F(8) F(6) . . . . -108.4(6) no
F(5) F(9) F(8) F(7) . . . . -46.6(5) no
F(5) F(9) F(10) F(6) . . . . 114.1(7) no
F(5) F(9) F(10) F(7) . . . . 45.3(5) no
F(5) F(10) P F(6) . . . . 177.9(2) no
F(5) F(10) P F(7) . . . . -70.7(5) no
F(5) F(10) P F(8) . . . . 8(4) no
F(5) F(10) P F(9) . . . . 97.7(8) no
F(5) F(10) F(1) F(6) . . . . 94.6(6) no
F(5) F(10) F(1) F(7) . . . . 2(1) no
F(5) F(10) F(3) F(6) . . . . -137.3(7) no
F(5) F(10) F(3) F(8) . . . . -56(1) no
F(5) F(10) F(3) F(9) . . . . 132(2) no
F(5) F(10) F(4) F(6) . . . . -95.3(4) no
F(5) F(10) F(4) F(9) . . . . -64(2) no
F(5) F(10) F(6) F(7) . . . . -46.2(5) no
F(5) F(10) F(6) F(8) . . . . -0.1(6) no
F(5) F(10) F(6) F(9) . . . . 55.5(7) no
F(5) F(10) F(7) F(6) . . . . 109.0(6) no
F(5) F(10) F(7) F(8) . . . . 56.5(6) no
F(5) F(10) F(9) F(6) . . . . -114.1(7) no
F(5) F(10) F(9) F(8) . . . . -44.4(7) no
F(6) P F(1) F(7) . . . . -124.8(7) no
F(6) P F(1) F(10) . . . . 99.5(9) no
F(6) P F(2) F(7) . . . . 126.4(6) no
F(6) P F(2) F(8) . . . . -114.0(7) no
F(6) P F(2) F(9) . . . . -68.5(9) no
F(6) P F(3) F(8) . . . . 103.9(9) no
F(6) P F(3) F(9) . . . . -75(1) no
F(6) P F(3) F(10) . . . . -92(1) no
F(6) P F(4) F(9) . . . . 76(1) no
F(6) P F(4) F(10) . . . . -90(1) no
F(6) P F(5) F(7) . . . . -166(6) no
F(6) P F(5) F(8) . . . . 105(6) no
F(6) P F(5) F(9) . . . . 19(6) no
F(6) P F(5) F(10) . . . . -73(6) no
F(6) P F(7) F(8) . . . . -99.4(6) no
F(6) P F(7) F(10) . . . . 92.6(8) no
F(6) P F(8) F(7) . . . . 111.0(5) no
F(6) P F(8) F(9) . . . . -79.5(8) no
F(6) P F(9) F(8) . . . . 100.7(6) no
F(6) P F(9) F(10) . . . . -91.6(7) no
F(6) P F(10) F(7) . . . . -111.4(5) no
F(6) P F(10) F(9) . . . . 80.2(8) no
F(6) F(1) P F(7) . . . . 124.8(7) no
F(6) F(1) P F(8) . . . . 96.5(8) no
F(6) F(1) P F(9) . . . . -67(1) no
F(6) F(1) P F(10) . . . . -99.5(9) no
F(6) F(1) F(2) F(7) . . . . -164.9(9) no
F(6) F(1) F(2) F(8) . . . . -79.8(7) no
F(6) F(1) F(2) F(9) . . . . -50.3(5) no
F(6) F(1) F(4) F(9) . . . . 37.4(9) no
F(6) F(1) F(4) F(10) . . . . -144(3) no
F(6) F(1) F(5) F(7) . . . . 99.0(8) no
F(6) F(1) F(5) F(8) . . . . 35.6(4) no
F(6) F(1) F(5) F(9) . . . . -23.8(6) no
F(6) F(1) F(5) F(10) . . . . -78(1) no
F(6) F(1) F(7) F(8) . . . . -23.4(8) no
F(6) F(1) F(7) F(10) . . . . -81(1) no
F(6) F(1) F(10) F(7) . . . . 92.3(8) no
F(6) F(1) F(10) F(9) . . . . 33.5(9) no
F(6) F(2) P F(7) . . . . -126.4(6) no
F(6) F(2) P F(8) . . . . 114.0(7) no
F(6) F(2) P F(9) . . . . 68.5(9) no
F(6) F(2) P F(10) . . . . -80.7(9) no
F(6) F(2) F(1) F(7) . . . . 164.9(9) no
F(6) F(2) F(1) F(10) . . . . 61.7(9) no
F(6) F(2) F(3) F(8) . . . . 167(2) no
F(6) F(2) F(3) F(9) . . . . -36(1) no
F(6) F(2) F(3) F(10) . . . . -57.3(5) no
F(6) F(2) F(5) F(7) . . . . -101.3(8) no
F(6) F(2) F(5) F(8) . . . . 93.8(6) no
F(6) F(2) F(5) F(9) . . . . 30.3(5) no
F(6) F(2) F(5) F(10) . . . . -30.5(6) no
F(6) F(2) F(7) F(8) . . . . 95.0(6) no
F(6) F(2) F(7) F(10) . . . . 19.3(8) no
F(6) F(2) F(8) F(7) . . . . -99.0(7) no
F(6) F(2) F(8) F(9) . . . . -21.7(8) no
F(6) F(2) F(9) F(8) . . . . 149(1) no
F(6) F(2) F(9) F(10) . . . . -73.3(7) no
F(6) F(3) P F(7) . . . . -119.6(8) no
F(6) F(3) P F(8) . . . . -103.9(9) no
F(6) F(3) P F(9) . . . . 75(1) no
F(6) F(3) P F(10) . . . . 92(1) no
F(6) F(3) F(2) F(7) . . . . 93.5(7) no
F(6) F(3) F(2) F(8) . . . . -167(2) no
F(6) F(3) F(2) F(9) . . . . 36(1) no
F(6) F(3) F(4) F(9) . . . . 87(3) no
F(6) F(3) F(4) F(10) . . . . -54(1) no
F(6) F(3) F(5) F(7) . . . . -35.3(6) no
F(6) F(3) F(5) F(8) . . . . -83.7(9) no
F(6) F(3) F(5) F(9) . . . . 63(1) no
F(6) F(3) F(5) F(10) . . . . 32.1(7) no
F(6) F(3) F(8) F(7) . . . . 53.0(8) no
F(6) F(3) F(8) F(9) . . . . 43(2) no
F(6) F(3) F(9) F(8) . . . . -49(2) no
F(6) F(3) F(9) F(10) . . . . -61(1) no
F(6) F(3) F(10) F(7) . . . . -83.2(7) no
F(6) F(3) F(10) F(9) . . . . 90(2) no
F(6) F(4) P F(7) . . . . 119.2(7) no
F(6) F(4) P F(8) . . . . -107.1(9) no
F(6) F(4) P F(9) . . . . -76(1) no
F(6) F(4) P F(10) . . . . 90(1) no
F(6) F(4) F(1) F(7) . . . . -90.9(7) no
F(6) F(4) F(1) F(10) . . . . 144(3) no
F(6) F(4) F(3) F(8) . . . . 71(1) no
F(6) F(4) F(3) F(9) . . . . -87(3) no
F(6) F(4) F(3) F(10) . . . . 54(1) no
F(6) F(4) F(5) F(7) . . . . 38.5(6) no
F(6) F(4) F(5) F(8) . . . . -30.2(7) no
F(6) F(4) F(5) F(9) . . . . -58.7(9) no
F(6) F(4) F(5) F(10) . . . . 74(1) no
F(6) F(4) F(9) F(8) . . . . 68(1) no
F(6) F(4) F(9) F(10) . . . . 36(2) no
F(6) F(4) F(10) F(7) . . . . -64(1) no
F(6) F(4) F(10) F(9) . . . . -32(1) no
F(6) F(7) P F(8) . . . . 99.4(6) no
F(6) F(7) P F(9) . . . . 159(4) no
F(6) F(7) P F(10) . . . . -92.6(8) no
F(6) F(7) F(1) F(10) . . . . 81(1) no
F(6) F(7) F(2) F(8) . . . . -95.0(6) no
F(6) F(7) F(2) F(9) . . . . -45.6(4) no
F(6) F(7) F(5) F(8) . . . . 56.7(3) no
F(6) F(7) F(5) F(9) . . . . 3.2(5) no
F(6) F(7) F(5) F(10) . . . . -49.7(6) no
F(6) F(7) F(8) F(9) . . . . -46.7(6) no
F(6) F(7) F(10) F(9) . . . . 51.7(7) no
F(6) F(8) P F(7) . . . . -111.0(5) no
F(6) F(8) P F(9) . . . . 79.5(8) no
F(6) F(8) P F(10) . . . . 170(4) no
F(6) F(8) F(2) F(7) . . . . 99.0(7) no
F(6) F(8) F(2) F(9) . . . . 21.7(8) no
F(6) F(8) F(3) F(9) . . . . -43(2) no
F(6) F(8) F(3) F(10) . . . . -51.0(5) no
F(6) F(8) F(5) F(7) . . . . -63.6(5) no
F(6) F(8) F(5) F(9) . . . . 46.8(6) no
F(6) F(8) F(5) F(10) . . . . -0.1(6) no
F(6) F(8) F(7) F(10) . . . . 47.6(6) no
F(6) F(8) F(9) F(10) . . . . -62.7(7) no
F(6) F(9) P F(7) . . . . -160(4) no
F(6) F(9) P F(8) . . . . -100.7(6) no
F(6) F(9) P F(10) . . . . 91.6(7) no
F(6) F(9) F(2) F(7) . . . . 101.9(8) no
F(6) F(9) F(2) F(8) . . . . -149(1) no
F(6) F(9) F(3) F(8) . . . . 49(2) no
F(6) F(9) F(3) F(10) . . . . 61(1) no
F(6) F(9) F(4) F(10) . . . . -36(2) no
F(6) F(9) F(5) F(7) . . . . -4.2(7) no
F(6) F(9) F(5) F(8) . . . . -65.5(8) no
F(6) F(9) F(5) F(10) . . . . 56.1(8) no
F(6) F(9) F(8) F(7) . . . . 61.8(6) no
F(6) F(9) F(10) F(7) . . . . -68.8(7) no
F(6) F(10) P F(7) . . . . 111.4(5) no
F(6) F(10) P F(8) . . . . -170(4) no
F(6) F(10) P F(9) . . . . -80.2(8) no
F(6) F(10) F(1) F(7) . . . . -92.3(8) no
F(6) F(10) F(3) F(8) . . . . 81.3(9) no
F(6) F(10) F(3) F(9) . . . . -90(2) no
F(6) F(10) F(4) F(9) . . . . 32(1) no
F(6) F(10) F(5) F(7) . . . . 64.2(6) no
F(6) F(10) F(5) F(8) . . . . 0.1(7) no
F(6) F(10) F(5) F(9) . . . . -47.0(7) no
F(6) F(10) F(7) F(8) . . . . -52.6(6) no
F(6) F(10) F(9) F(8) . . . . 69.7(8) no
F(7) P F(1) F(10) . . . . -136(1) no
F(7) P F(2) F(8) . . . . 119.6(9) no
F(7) P F(2) F(9) . . . . 165(1) no
F(7) P F(3) F(8) . . . . -16(1) no
F(7) P F(3) F(9) . . . . 166(1) no
F(7) P F(3) F(10) . . . . 148(1) no
F(7) P F(4) F(9) . . . . -165(1) no
F(7) P F(4) F(10) . . . . 29(1) no
F(7) P F(5) F(8) . . . . -89.5(7) no
F(7) P F(5) F(9) . . . . -175.5(8) no
F(7) P F(5) F(10) . . . . 92.3(8) no
F(7) P F(6) F(8) . . . . 90.0(7) no
F(7) P F(6) F(9) . . . . 175.6(9) no
F(7) P F(6) F(10) . . . . -92.2(9) no
F(7) P F(8) F(9) . . . . 169.5(9) no
F(7) P F(9) F(8) . . . . -60(4) no
F(7) P F(9) F(10) . . . . 108(4) no
F(7) P F(10) F(9) . . . . -168.4(9) no
F(7) F(1) P F(8) . . . . -28(1) no
F(7) F(1) P F(9) . . . . 169(1) no
F(7) F(1) P F(10) . . . . 136(1) no
F(7) F(1) F(2) F(8) . . . . 85(1) no
F(7) F(1) F(2) F(9) . . . . 115(1) no
F(7) F(1) F(4) F(9) . . . . -54(1) no
F(7) F(1) F(4) F(10) . . . . 126(3) no
F(7) F(1) F(5) F(8) . . . . -63.3(8) no
F(7) F(1) F(5) F(9) . . . . -122.8(9) no
F(7) F(1) F(5) F(10) . . . . -177(1) no
F(7) F(1) F(6) F(8) . . . . 20.2(7) no
F(7) F(1) F(6) F(9) . . . . 76.7(8) no
F(7) F(1) F(6) F(10) . . . . 112(1) no
F(7) F(1) F(10) F(9) . . . . -59(1) no
F(7) F(2) P F(8) . . . . -119.6(9) no
F(7) F(2) P F(9) . . . . -165(1) no
F(7) F(2) P F(10) . . . . 46(1) no
F(7) F(2) F(1) F(10) . . . . -103(1) no
F(7) F(2) F(3) F(8) . . . . -99(2) no
F(7) F(2) F(3) F(9) . . . . 58(2) no
F(7) F(2) F(3) F(10) . . . . 36.2(7) no
F(7) F(2) F(5) F(8) . . . . -164.9(9) no
F(7) F(2) F(5) F(9) . . . . 131.6(8) no
F(7) F(2) F(5) F(10) . . . . 70.7(8) no
F(7) F(2) F(6) F(8) . . . . -105(1) no
F(7) F(2) F(6) F(9) . . . . -81.2(8) no
F(7) F(2) F(6) F(10) . . . . -19.2(8) no
F(7) F(2) F(8) F(9) . . . . 77.3(9) no
F(7) F(2) F(9) F(8) . . . . -109(1) no
F(7) F(2) F(9) F(10) . . . . 28.6(8) no
F(7) F(5) P F(8) . . . . 89.5(7) no
F(7) F(5) P F(9) . . . . 175.5(8) no
F(7) F(5) P F(10) . . . . -92.3(8) no
F(7) F(5) F(1) F(10) . . . . 177(1) no
F(7) F(5) F(2) F(8) . . . . 164.9(9) no
F(7) F(5) F(2) F(9) . . . . -131.6(8) no
F(7) F(5) F(3) F(8) . . . . 48(1) no
F(7) F(5) F(3) F(9) . . . . -98(1) no
F(7) F(5) F(3) F(10) . . . . -67.4(7) no
F(7) F(5) F(4) F(9) . . . . 97(1) no
F(7) F(5) F(4) F(10) . . . . -35(1) no
F(7) F(5) F(8) F(9) . . . . -110.4(7) no
F(7) F(5) F(9) F(8) . . . . 61.3(7) no
F(7) F(5) F(9) F(10) . . . . -60.3(8) no
F(7) F(5) F(10) F(9) . . . . 111.2(9) no
F(7) F(6) P F(8) . . . . -90.0(7) no
F(7) F(6) P F(9) . . . . -175.6(9) no
F(7) F(6) P F(10) . . . . 92.2(9) no
F(7) F(6) F(1) F(10) . . . . -112(1) no
F(7) F(6) F(2) F(8) . . . . 105(1) no
F(7) F(6) F(2) F(9) . . . . 81.2(8) no
F(7) F(6) F(3) F(8) . . . . -41.7(9) no
F(7) F(6) F(3) F(9) . . . . 107(1) no
F(7) F(6) F(3) F(10) . . . . 55.9(5) no
F(7) F(6) F(4) F(9) . . . . -103.4(9) no
F(7) F(6) F(4) F(10) . . . . 47.2(9) no
F(7) F(6) F(8) F(9) . . . . 108.6(8) no
F(7) F(6) F(9) F(8) . . . . -48.4(6) no
F(7) F(6) F(9) F(10) . . . . 53.2(5) no
F(7) F(6) F(10) F(9) . . . . -101.7(7) no
F(7) F(8) P F(9) . . . . -169.5(9) no
F(7) F(8) P F(10) . . . . -79(4) no
F(7) F(8) F(2) F(9) . . . . -77.3(9) no
F(7) F(8) F(3) F(9) . . . . 10(3) no
F(7) F(8) F(3) F(10) . . . . 2(1) no
F(7) F(8) F(5) F(9) . . . . 110.4(7) no
F(7) F(8) F(5) F(10) . . . . 63.6(6) no
F(7) F(8) F(6) F(9) . . . . -108.6(8) no
F(7) F(8) F(6) F(10) . . . . -48.3(7) no
F(7) F(8) F(9) F(10) . . . . -0.9(9) no
F(7) F(10) P F(8) . . . . 79(4) no
F(7) F(10) P F(9) . . . . 168.4(9) no
F(7) F(10) F(3) F(8) . . . . -2(1) no
F(7) F(10) F(3) F(9) . . . . -174(2) no
F(7) F(10) F(4) F(9) . . . . -32(2) no
F(7) F(10) F(5) F(8) . . . . -64.1(6) no
F(7) F(10) F(5) F(9) . . . . -111.2(9) no
F(7) F(10) F(6) F(8) . . . . 46.1(6) no
F(7) F(10) F(6) F(9) . . . . 101.7(7) no
F(7) F(10) F(9) F(8) . . . . 0.9(9) no
F(8) P F(1) F(10) . . . . -164(1) no
F(8) P F(2) F(9) . . . . 45(1) no
F(8) P F(3) F(9) . . . . -179(2) no
F(8) P F(3) F(10) . . . . 164(1) no
F(8) P F(4) F(9) . . . . -31(1) no
F(8) P F(4) F(10) . . . . 162(1) no
F(8) P F(5) F(9) . . . . -86.1(9) no
F(8) P F(5) F(10) . . . . -178.2(9) no
F(8) P F(6) F(9) . . . . 85.6(9) no
F(8) P F(6) F(10) . . . . 177.8(9) no
F(8) P F(7) F(10) . . . . -168(1) no
F(8) P F(9) F(10) . . . . 167.8(9) no
F(8) P F(10) F(9) . . . . -90(4) no
F(8) F(2) P F(9) . . . . -45(1) no
F(8) F(2) P F(10) . . . . 165(1) no
F(8) F(2) F(1) F(10) . . . . -18(1) no
F(8) F(2) F(3) F(9) . . . . 157(2) no
F(8) F(2) F(3) F(10) . . . . 136(2) no
F(8) F(2) F(5) F(9) . . . . -63.5(7) no
F(8) F(2) F(5) F(10) . . . . -124.3(7) no
F(8) F(2) F(6) F(9) . . . . 23.4(9) no
F(8) F(2) F(6) F(10) . . . . 85(1) no
F(8) F(2) F(7) F(10) . . . . -75.7(9) no
F(8) F(2) F(9) F(10) . . . . 137(1) no
F(8) F(3) P F(9) . . . . 179(2) no
F(8) F(3) P F(10) . . . . -164(1) no
F(8) F(3) F(2) F(9) . . . . -157(2) no
F(8) F(3) F(4) F(9) . . . . 158(3) no
F(8) F(3) F(4) F(10) . . . . 16(2) no
F(8) F(3) F(5) F(9) . . . . 147(2) no
F(8) F(3) F(5) F(10) . . . . 116(1) no
F(8) F(3) F(6) F(9) . . . . -148(2) no
F(8) F(3) F(6) F(10) . . . . -97.6(9) no
F(8) F(3) F(9) F(10) . . . . -12(3) no
F(8) F(3) F(10) F(9) . . . . 172(2) no
F(8) F(5) P F(9) . . . . 86.1(9) no
F(8) F(5) P F(10) . . . . 178.2(9) no
F(8) F(5) F(1) F(10) . . . . 114(1) no
F(8) F(5) F(2) F(9) . . . . 63.5(7) no
F(8) F(5) F(3) F(9) . . . . -147(2) no
F(8) F(5) F(3) F(10) . . . . -116(1) no
F(8) F(5) F(4) F(9) . . . . 29(1) no
F(8) F(5) F(4) F(10) . . . . -104(1) no
F(8) F(5) F(7) F(10) . . . . 106.4(7) no
F(8) F(5) F(9) F(10) . . . . -122(1) no
F(8) F(5) F(10) F(9) . . . . 47.1(8) no
F(8) F(6) P F(9) . . . . -85.6(9) no
F(8) F(6) P F(10) . . . . -177.8(9) no
F(8) F(6) F(1) F(10) . . . . -91.8(9) no
F(8) F(6) F(2) F(9) . . . . -23.4(9) no
F(8) F(6) F(3) F(9) . . . . 148(2) no
F(8) F(6) F(3) F(10) . . . . 97.6(9) no
F(8) F(6) F(4) F(9) . . . . -50.2(8) no
F(8) F(6) F(4) F(10) . . . . 100(1) no
F(8) F(6) F(7) F(10) . . . . -113.7(9) no
F(8) F(6) F(9) F(10) . . . . 101.5(7) no
F(8) F(6) F(10) F(9) . . . . -55.6(6) no
F(8) F(7) P F(9) . . . . 60(4) no
F(8) F(7) P F(10) . . . . 168(1) no
F(8) F(7) F(1) F(10) . . . . 58(1) no
F(8) F(7) F(2) F(9) . . . . 49.4(6) no
F(8) F(7) F(5) F(9) . . . . -53.5(5) no
F(8) F(7) F(5) F(10) . . . . -106.4(7) no
F(8) F(7) F(6) F(9) . . . . 53.2(7) no
F(8) F(7) F(6) F(10) . . . . 113.7(9) no
F(8) F(7) F(10) F(9) . . . . -0.9(9) no
F(8) F(9) P F(10) . . . . -167.8(9) no
F(8) F(9) F(3) F(10) . . . . 12(3) no
F(8) F(9) F(4) F(10) . . . . 33(2) no
F(8) F(9) F(5) F(10) . . . . 122(1) no
F(8) F(9) F(6) F(10) . . . . -101.5(7) no
F(9) P F(1) F(10) . . . . 33(2) no
F(9) P F(3) F(10) . . . . -17(2) no
F(9) P F(4) F(10) . . . . -166(2) no
F(9) P F(5) F(10) . . . . -92(1) no
F(9) P F(6) F(10) . . . . 92(1) no
F(9) P F(7) F(10) . . . . -108(4) no
F(9) F(2) P F(10) . . . . -149(1) no
F(9) F(2) F(1) F(10) . . . . 11(1) no
F(9) F(2) F(3) F(10) . . . . -21(1) no
F(9) F(2) F(5) F(10) . . . . -60.8(7) no
F(9) F(2) F(6) F(10) . . . . 62.0(7) no
F(9) F(2) F(7) F(10) . . . . -26.3(8) no
F(9) F(3) P F(10) . . . . 17(2) no
F(9) F(3) F(4) F(10) . . . . -141(3) no
F(9) F(3) F(5) F(10) . . . . -31(1) no
F(9) F(3) F(6) F(10) . . . . 51(1) no
F(9) F(4) P F(10) . . . . 166(2) no
F(9) F(4) F(1) F(10) . . . . -179(3) no
F(9) F(4) F(3) F(10) . . . . 141(3) no
F(9) F(4) F(5) F(10) . . . . 132(2) no
F(9) F(4) F(6) F(10) . . . . -151(1) no
F(9) F(5) P F(10) . . . . 92(1) no
F(9) F(5) F(1) F(10) . . . . 54(1) no
F(9) F(5) F(3) F(10) . . . . 31(1) no
F(9) F(5) F(4) F(10) . . . . -132(2) no
F(9) F(5) F(7) F(10) . . . . 52.9(7) no
F(9) F(6) P F(10) . . . . -92(1) no
F(9) F(6) F(1) F(10) . . . . -35(1) no
F(9) F(6) F(3) F(10) . . . . -51(1) no
F(9) F(6) F(4) F(10) . . . . 151(1) no
F(9) F(6) F(7) F(10) . . . . -60.6(8) no
F(9) F(8) P F(10) . . . . 90(4) no
F(9) F(8) F(3) F(10) . . . . -8(2) no
F(9) F(8) F(5) F(10) . . . . -46.9(8) no
F(9) F(8) F(6) F(10) . . . . 60.4(8) no
F(9) F(8) F(7) F(10) . . . . 0.9(9) no
O(1) Ag(1) O(2) C(3) . . . . -13.4(1) no
O(1) Ag(1) O(2) C(4) . . . . 10.2(2) no
O(1) Ag(1) O(2) C(5) . . . . 132.9(3) no
O(1) Ag(1) O(2) C(6) . . . . 114.7(1) no
O(1) Ag(1) O(3) C(7) . . . . 100.1(2) no
O(1) Ag(1) O(3) C(8) . . . . 130.9(2) no
O(1) Ag(1) O(3) C(9) . . . . -112.5(3) no
O(1) Ag(1) O(3) C(10) . . . . -85.6(2) no
O(1) Ag(1) O(4) C(9) . . . . 166.6(2) no
O(1) Ag(1) O(4) C(10) . . . . 153.0(3) no
O(1) Ag(1) O(4) C(11) . . . . -80.8(2) no
O(1) Ag(1) O(4) C(12) . . . . -54.0(1) no
O(1) Ag(1) N(1) C(5) . . . . -51.6(2) no
O(1) Ag(1) N(1) C(6) . . . . -25.5(2) no
O(1) Ag(1) N(1) C(7) . . . . -148.9(2) no
O(1) Ag(1) N(1) C(8) . . . . -167.7(1) no
O(1) Ag(1) N(1) C(13) . . . . 91.9(2) no
O(1) Ag(1) N(2) C(1) . . . . -12.9(2) no
O(1) Ag(1) N(2) C(2) . . . . 9.8(1) no
O(1) Ag(1) N(2) C(11) . . . . 131.9(1) no
O(1) Ag(1) N(2) C(12) . . . . 109.1(3) no
O(1) Ag(1) N(2) C(14) . . . . -130.3(3) no
O(1) C(1) N(2) C(2) . . . . -30.8(2) no
O(1) C(1) N(2) C(11) . . . . -97.5(4) no
O(1) C(1) N(2) C(12) . . . . -109.2(3) no
O(1) C(1) N(2) C(14) . . . . 131.0(3) no
O(1) C(1) C(2) N(2) . . . . 63.2(4) no
O(1) C(1) C(2) C(3) . . . . 5.6(3) no
O(1) C(1) C(12) O(4) . . . . 23.0(3) no
O(1) C(1) C(12) N(2) . . . . 77.1(3) no
O(1) C(1) C(12) C(11) . . . . 54.6(7) no
O(1) C(1) C(12) C(14) . . . . 113.2(2) no
O(1) C(1) C(14) N(2) . . . . -57.8(3) no
O(1) C(1) C(14) C(12) . . . . -92.7(3) no
O(1) C(2) N(2) C(1) . . . . 122.0(4) no
O(1) C(2) N(2) C(11) . . . . -99.6(3) no
O(1) C(2) N(2) C(12) . . . . -127.5(3) no
O(1) C(2) N(2) C(14) . . . . 95.1(4) no
O(1) C(2) C(1) N(2) . . . . -63.2(4) no
O(1) C(2) C(1) C(12) . . . . -98.4(3) no
O(1) C(2) C(1) C(14) . . . . -43.6(7) no
O(1) C(2) C(3) O(2) . . . . 34.8(3) no
O(1) C(2) C(3) C(4) . . . . -2.2(5) no
O(1) C(3) O(2) C(4) . . . . -118.7(4) no
O(1) C(3) O(2) C(5) . . . . -83.7(5) no
O(1) C(3) O(2) C(6) . . . . -45.1(3) no
O(1) C(3) C(2) N(2) . . . . -41.2(3) no
O(1) C(3) C(2) C(1) . . . . -9.7(5) no
O(1) C(3) C(4) O(2) . . . . 66.2(4) no
O(1) C(3) C(4) C(5) . . . . 49.2(6) no
O(1) C(4) O(2) C(3) . . . . 32.6(3) no
O(1) C(4) O(2) C(5) . . . . -126.9(3) no
O(1) C(4) O(2) C(6) . . . . -90.6(2) no
O(1) C(4) C(3) O(2) . . . . -66.2(4) no
O(1) C(4) C(3) C(2) . . . . 1.2(3) no
O(1) C(4) C(5) O(2) . . . . 59.0(3) no
O(1) C(4) C(5) N(1) . . . . -10.8(3) no
O(1) C(4) C(5) C(6) . . . . -45.9(3) no
O(2) Ag(1) O(1) C(1) . . . . 178.4(2) no
O(2) Ag(1) O(1) C(2) . . . . 152.6(3) no
O(2) Ag(1) O(1) C(3) . . . . 25.0(2) no
O(2) Ag(1) O(1) C(4) . . . . -5.8(1) no
O(2) Ag(1) O(3) C(7) . . . . 67.2(1) no
O(2) Ag(1) O(3) C(8) . . . . 97.9(2) no
O(2) Ag(1) O(3) C(9) . . . . -145.5(3) no
O(2) Ag(1) O(3) C(10) . . . . -118.6(2) no
O(2) Ag(1) O(4) C(9) . . . . 96.9(2) no
O(2) Ag(1) O(4) C(10) . . . . 83.3(3) no
O(2) Ag(1) O(4) C(11) . . . . -150.5(2) no
O(2) Ag(1) O(4) C(12) . . . . -123.8(1) no
O(2) Ag(1) N(1) C(5) . . . . -2.5(1) no
O(2) Ag(1) N(1) C(6) . . . . 23.6(2) no
O(2) Ag(1) N(1) C(7) . . . . -99.8(2) no
O(2) Ag(1) N(1) C(8) . . . . -118.6(2) no
O(2) Ag(1) N(1) C(13) . . . . 141.0(2) no
O(2) Ag(1) N(2) C(1) . . . . -24.4(3) no
O(2) Ag(1) N(2) C(2) . . . . -1.8(2) no
O(2) Ag(1) N(2) C(11) . . . . 120.4(1) no
O(2) Ag(1) N(2) C(12) . . . . 97.5(3) no
O(2) Ag(1) N(2) C(14) . . . . -141.9(2) no
O(2) C(3) O(1) C(1) . . . . -142.1(5) no
O(2) C(3) O(1) C(2) . . . . -150.0(3) no
O(2) C(3) O(1) C(4) . . . . 31.5(2) no
O(2) C(3) C(2) N(2) . . . . -6.4(4) no
O(2) C(3) C(2) C(1) . . . . 25.1(7) no
O(2) C(3) C(4) C(5) . . . . -17.0(3) no
O(2) C(4) O(1) C(1) . . . . 39(1) no
O(2) C(4) O(1) C(2) . . . . -123.0(6) no
O(2) C(4) O(1) C(3) . . . . -120.2(4) no
O(2) C(4) C(3) C(2) . . . . 67.4(6) no
O(2) C(4) C(5) N(1) . . . . -69.8(3) no
O(2) C(4) C(5) C(6) . . . . -104.9(4) no
O(2) C(5) N(1) C(6) . . . . -126.7(4) no
O(2) C(5) N(1) C(7) . . . . 118.2(3) no
O(2) C(5) N(1) C(8) . . . . 89.2(3) no
O(2) C(5) N(1) C(13) . . . . -109.2(4) no
O(2) C(5) C(4) C(3) . . . . 30.5(5) no
O(2) C(5) C(6) N(1) . . . . 60.7(4) no
O(2) C(5) C(6) C(7) . . . . 94.5(3) no
O(2) C(5) C(6) C(13) . . . . 48.2(7) no
O(2) C(6) N(1) C(5) . . . . 27.8(2) no
O(2) C(6) N(1) C(7) . . . . 100.3(2) no
O(2) C(6) N(1) C(8) . . . . 82.8(3) no
O(2) C(6) N(1) C(13) . . . . -140.7(2) no
O(2) C(6) C(5) N(1) . . . . -60.7(4) no
O(2) C(6) C(5) C(4) . . . . 35.4(2) no
O(2) C(6) C(7) O(3) . . . . -21.6(3) no
O(2) C(6) C(7) N(1) . . . . -84.8(3) no
O(2) C(6) C(7) C(8) . . . . -50.5(6) no
O(2) C(6) C(7) C(13) . . . . -120.9(2) no
O(2) C(6) C(13) N(1) . . . . 47.9(3) no
O(2) C(6) C(13) C(7) . . . . 83.5(2) no
O(3) Ag(1) O(1) C(1) . . . . 140.9(2) no
O(3) Ag(1) O(1) C(2) . . . . 115.1(3) no
O(3) Ag(1) O(1) C(3) . . . . -12.5(3) no
O(3) Ag(1) O(1) C(4) . . . . -43.3(2) no
O(3) Ag(1) O(2) C(3) . . . . 150.6(1) no
O(3) Ag(1) O(2) C(4) . . . . 174.2(2) no
O(3) Ag(1) O(2) C(5) . . . . -63.1(2) no
O(3) Ag(1) O(2) C(6) . . . . -81.3(1) no
O(3) Ag(1) O(4) C(9) . . . . 15.5(2) no
O(3) Ag(1) O(4) C(10) . . . . 1.9(3) no
O(3) Ag(1) O(4) C(11) . . . . 128.2(2) no
O(3) Ag(1) O(4) C(12) . . . . 154.9(1) no
O(3) Ag(1) N(1) C(5) . . . . 99.9(1) no
O(3) Ag(1) N(1) C(6) . . . . 125.9(2) no
O(3) Ag(1) N(1) C(7) . . . . 2.5(2) no
O(3) Ag(1) N(1) C(8) . . . . -16.3(1) no
O(3) Ag(1) N(1) C(13) . . . . -116.7(2) no
O(3) Ag(1) N(2) C(1) . . . . -169.4(2) no
O(3) Ag(1) N(2) C(2) . . . . -146.7(1) no
O(3) Ag(1) N(2) C(11) . . . . -24.5(2) no
O(3) Ag(1) N(2) C(12) . . . . -47.4(3) no
O(3) Ag(1) N(2) C(14) . . . . 73.2(3) no
O(3) C(7) N(1) C(5) . . . . -94.6(2) no
O(3) C(7) N(1) C(6) . . . . -126.4(2) no
O(3) C(7) N(1) C(8) . . . . 32.9(3) no
O(3) C(7) N(1) C(13) . . . . 114.6(2) no
O(3) C(7) C(6) N(1) . . . . 63.2(3) no
O(3) C(7) C(6) C(5) . . . . -54.2(3) no
O(3) C(7) C(6) C(13) . . . . 99.2(2) no
O(3) C(7) C(8) N(1) . . . . -69.2(5) no
O(3) C(7) C(8) C(9) . . . . -7.9(4) no
O(3) C(7) C(13) N(1) . . . . -74.1(3) no
O(3) C(7) C(13) C(6) . . . . -109.8(2) no
O(3) C(8) N(1) C(5) . . . . -56.0(3) no
O(3) C(8) N(1) C(6) . . . . -86.0(4) no
O(3) C(8) N(1) C(7) . . . . -117.0(5) no
O(3) C(8) N(1) C(13) . . . . 135.6(3) no
O(3) C(8) C(7) N(1) . . . . 69.2(5) no
O(3) C(8) C(7) C(6) . . . . 48.4(7) no
O(3) C(8) C(7) C(13) . . . . 105.6(3) no
O(3) C(8) C(9) O(4) . . . . -50.5(3) no
O(3) C(8) C(9) C(10) . . . . -26.6(7) no
O(3) C(9) O(4) C(10) . . . . 128.5(6) no
O(3) C(9) O(4) C(11) . . . . -130.1(3) no
O(3) C(9) O(4) C(12) . . . . -95.5(4) no
O(3) C(9) C(8) N(1) . . . . 47.2(4) no
O(3) C(9) C(8) C(7) . . . . 13.5(6) no
O(3) C(9) C(10) O(4) . . . . -57.3(6) no
O(3) C(9) C(10) C(11) . . . . -92.3(5) no
O(3) C(10) O(4) C(9) . . . . -29.1(4) no
O(3) C(10) O(4) C(11) . . . . -121.9(3) no
O(3) C(10) O(4) C(12) . . . . -113.5(5) no
O(3) C(10) C(9) O(4) . . . . 57.3(6) no
O(3) C(10) C(9) C(8) . . . . 15.6(4) no
O(3) C(10) C(11) O(4) . . . . 64.2(3) no
O(3) C(10) C(11) N(2) . . . . 20.9(3) no
O(3) C(10) C(11) C(12) . . . . 54.0(6) no
O(4) Ag(1) O(1) C(1) . . . . 68.8(1) no
O(4) Ag(1) O(1) C(2) . . . . 43.0(3) no
O(4) Ag(1) O(1) C(3) . . . . -84.7(2) no
O(4) Ag(1) O(1) C(4) . . . . -115.5(1) no
O(4) Ag(1) O(2) C(3) . . . . 88.9(1) no
O(4) Ag(1) O(2) C(4) . . . . 112.4(2) no
O(4) Ag(1) O(2) C(5) . . . . -124.8(2) no
O(4) Ag(1) O(2) C(6) . . . . -143.1(1) no
O(4) Ag(1) O(3) C(7) . . . . -175.4(1) no
O(4) Ag(1) O(3) C(8) . . . . -144.6(2) no
O(4) Ag(1) O(3) C(9) . . . . -28.0(3) no
O(4) Ag(1) O(3) C(10) . . . . -1.1(1) no
O(4) Ag(1) N(1) C(5) . . . . 107.2(2) no
O(4) Ag(1) N(1) C(6) . . . . 133.2(2) no
O(4) Ag(1) N(1) C(7) . . . . 9.8(3) no
O(4) Ag(1) N(1) C(8) . . . . -9.0(2) no
O(4) Ag(1) N(1) C(13) . . . . -109.3(2) no
O(4) Ag(1) N(2) C(1) . . . . -134.1(3) no
O(4) Ag(1) N(2) C(2) . . . . -111.5(1) no
O(4) Ag(1) N(2) C(11) . . . . 10.7(1) no
O(4) Ag(1) N(2) C(12) . . . . -12.2(2) no
O(4) Ag(1) N(2) C(14) . . . . 108.4(3) no
O(4) C(9) O(3) C(7) . . . . 125.8(5) no
O(4) C(9) O(3) C(8) . . . . 135.6(3) no
O(4) C(9) O(3) C(10) . . . . -27.7(4) no
O(4) C(9) C(8) N(1) . . . . -3.3(4) no
O(4) C(9) C(8) C(7) . . . . -37.0(7) no
O(4) C(9) C(10) C(11) . . . . -35.0(3) no
O(4) C(10) O(3) C(7) . . . . 25.1(9) no
O(4) C(10) O(3) C(8) . . . . 104.1(5) no
O(4) C(10) O(3) C(9) . . . . 130.4(6) no
O(4) C(10) C(9) C(8) . . . . -42(1) no
O(4) C(10) C(11) N(2) . . . . -43.2(3) no
O(4) C(10) C(11) C(12) . . . . -10.2(5) no
O(4) C(11) N(2) C(1) . . . . 99.1(5) no
O(4) C(11) N(2) C(2) . . . . 62.7(3) no
O(4) C(11) N(2) C(12) . . . . 119.3(4) no
O(4) C(11) N(2) C(14) . . . . -127.1(3) no
O(4) C(11) C(10) C(9) . . . . 101.9(5) no
O(4) C(11) C(12) N(2) . . . . -66.8(4) no
O(4) C(11) C(12) C(1) . . . . -52.9(7) no
O(4) C(11) C(12) C(14) . . . . -101.1(3) no
O(4) C(12) N(2) C(1) . . . . 135.3(3) no
O(4) C(12) N(2) C(2) . . . . 102.0(2) no
O(4) C(12) N(2) C(11) . . . . -31.6(3) no
O(4) C(12) N(2) C(14) . . . . -106.3(3) no
O(4) C(12) C(1) N(2) . . . . -54.1(3) no
O(4) C(12) C(1) C(2) . . . . 58.8(3) no
O(4) C(12) C(1) C(14) . . . . -90.2(3) no
O(4) C(12) C(11) N(2) . . . . 66.8(4) no
O(4) C(12) C(11) C(10) . . . . 5.8(3) no
O(4) C(12) C(14) N(2) . . . . 80.8(3) no
O(4) C(12) C(14) C(1) . . . . 116.8(2) no
N(1) Ag(1) O(1) C(1) . . . . -127.9(1) no
N(1) Ag(1) O(1) C(2) . . . . -153.7(3) no
N(1) Ag(1) O(1) C(3) . . . . 78.6(3) no
N(1) Ag(1) O(1) C(4) . . . . 47.8(2) no
N(1) Ag(1) O(2) C(3) . . . . -141.8(1) no
N(1) Ag(1) O(2) C(4) . . . . -118.3(2) no
N(1) Ag(1) O(2) C(5) . . . . 4.5(2) no
N(1) Ag(1) O(2) C(6) . . . . -13.8(1) no
N(1) Ag(1) O(3) C(7) . . . . -1.5(1) no
N(1) Ag(1) O(3) C(8) . . . . 29.3(2) no
N(1) Ag(1) O(3) C(9) . . . . 145.9(3) no
N(1) Ag(1) O(3) C(10) . . . . 172.8(2) no
N(1) Ag(1) O(4) C(9) . . . . 7.7(2) no
N(1) Ag(1) O(4) C(10) . . . . -5.9(3) no
N(1) Ag(1) O(4) C(11) . . . . 120.4(2) no
N(1) Ag(1) O(4) C(12) . . . . 147.1(2) no
N(1) Ag(1) N(2) C(1) . . . . 91.2(3) no
N(1) Ag(1) N(2) C(2) . . . . 113.8(2) no
N(1) Ag(1) N(2) C(11) . . . . -124.0(2) no
N(1) Ag(1) N(2) C(12) . . . . -146.9(2) no
N(1) Ag(1) N(2) C(14) . . . . -26.3(3) no
N(1) C(5) O(2) C(3) . . . . 95.4(4) no
N(1) C(5) O(2) C(4) . . . . 117.0(3) no
N(1) C(5) O(2) C(6) . . . . 28.6(2) no
N(1) C(5) C(4) C(3) . . . . -39.3(6) no
N(1) C(5) C(6) C(7) . . . . 33.8(2) no
N(1) C(5) C(6) C(13) . . . . -12.5(4) no
N(1) C(6) O(2) C(3) . . . . 91.9(3) no
N(1) C(6) O(2) C(4) . . . . 128.3(3) no
N(1) C(6) O(2) C(5) . . . . -126.5(4) no
N(1) C(6) C(5) C(4) . . . . 96.2(3) no
N(1) C(6) C(7) C(8) . . . . 34.3(6) no
N(1) C(6) C(7) C(13) . . . . -36.0(2) no
N(1) C(6) C(13) C(7) . . . . 35.6(2) no
N(1) C(7) O(3) C(8) . . . . -119.9(5) no
N(1) C(7) O(3) C(9) . . . . -104.5(6) no
N(1) C(7) O(3) C(10) . . . . -21.6(9) no
N(1) C(7) C(6) C(5) . . . . -117.4(4) no
N(1) C(7) C(6) C(13) . . . . 36.0(2) no
N(1) C(7) C(8) C(9) . . . . 61.3(7) no
N(1) C(7) C(13) C(6) . . . . -35.7(2) no
N(1) C(8) O(3) C(7) . . . . 31.1(3) no
N(1) C(8) O(3) C(9) . . . . -140.1(3) no
N(1) C(8) O(3) C(10) . . . . -125.0(4) no
N(1) C(8) C(7) C(6) . . . . -20.8(4) no
N(1) C(8) C(7) C(13) . . . . 36.5(2) no
N(1) C(8) C(9) C(10) . . . . 20.6(9) no
N(1) C(13) C(6) C(5) . . . . 20.1(6) no
N(1) C(13) C(6) C(7) . . . . -35.6(2) no
N(1) C(13) C(7) C(6) . . . . 35.7(2) no
N(1) C(13) C(7) C(8) . . . . -110.4(4) no
N(2) Ag(1) O(1) C(1) . . . . 7.7(1) no
N(2) Ag(1) O(1) C(2) . . . . -18.1(3) no
N(2) Ag(1) O(1) C(3) . . . . -145.8(3) no
N(2) Ag(1) O(1) C(4) . . . . -176.6(2) no
N(2) Ag(1) O(2) C(3) . . . . -1.1(2) no
N(2) Ag(1) O(2) C(4) . . . . 22.5(3) no
N(2) Ag(1) O(2) C(5) . . . . 145.2(2) no
N(2) Ag(1) O(2) C(6) . . . . 127.0(2) no
N(2) Ag(1) O(3) C(7) . . . . -137.3(1) no
N(2) Ag(1) O(3) C(8) . . . . -106.5(2) no
N(2) Ag(1) O(3) C(9) . . . . 10.1(3) no
N(2) Ag(1) O(3) C(10) . . . . 37.0(2) no
N(2) Ag(1) O(4) C(9) . . . . -132.2(2) no
N(2) Ag(1) O(4) C(10) . . . . -145.8(3) no
N(2) Ag(1) O(4) C(11) . . . . -19.5(2) no
N(2) Ag(1) O(4) C(12) . . . . 7.2(1) no
N(2) Ag(1) N(1) C(5) . . . . -139.5(2) no
N(2) Ag(1) N(1) C(6) . . . . -113.5(2) no
N(2) Ag(1) N(1) C(7) . . . . 123.1(2) no
N(2) Ag(1) N(1) C(8) . . . . 104.3(2) no
N(2) Ag(1) N(1) C(13) . . . . 3.9(3) no
N(2) C(1) O(1) C(2) . . . . 124.7(5) no
N(2) C(1) O(1) C(3) . . . . 112.7(5) no
N(2) C(1) O(1) C(4) . . . . -41(1) no
N(2) C(1) C(2) C(3) . . . . -57.6(6) no
N(2) C(1) C(12) C(11) . . . . -22.5(6) no
N(2) C(1) C(12) C(14) . . . . 36.0(3) no
N(2) C(1) C(14) C(12) . . . . -34.9(2) no
N(2) C(2) O(1) C(1) . . . . -29.2(3) no
N(2) C(2) O(1) C(3) . . . . 144.4(3) no
N(2) C(2) O(1) C(4) . . . . 146.3(5) no
N(2) C(2) C(1) C(12) . . . . -35.2(2) no
N(2) C(2) C(1) C(14) . . . . 19.6(4) no
N(2) C(2) C(3) C(4) . . . . -43.3(6) no
N(2) C(11) O(4) C(9) . . . . 109.3(2) no
N(2) C(11) O(4) C(10) . . . . 143.3(3) no
N(2) C(11) O(4) C(12) . . . . -30.0(2) no
N(2) C(11) C(10) C(9) . . . . 58.7(4) no
N(2) C(11) C(12) C(1) . . . . 13.9(4) no
N(2) C(11) C(12) C(14) . . . . -34.3(2) no
N(2) C(12) O(4) C(9) . . . . 60.7(4) no
N(2) C(12) O(4) C(10) . . . . 109.2(6) no
N(2) C(12) O(4) C(11) . . . . 122.0(4) no
N(2) C(12) C(1) C(2) . . . . 112.9(4) no
N(2) C(12) C(1) C(14) . . . . -36.0(3) no
N(2) C(12) C(11) C(10) . . . . -61.0(6) no
N(2) C(12) C(14) C(1) . . . . 36.1(3) no
N(2) C(14) C(1) C(2) . . . . -31.5(6) no
N(2) C(14) C(1) C(12) . . . . 34.9(2) no
N(2) C(14) C(12) C(1) . . . . -36.1(3) no
N(2) C(14) C(12) C(11) . . . . 115.9(4) no
C(1) O(1) C(2) C(3) . . . . -173.6(3) no
C(1) O(1) C(3) C(2) . . . . 7.8(4) no
C(1) O(1) C(3) C(4) . . . . -173.6(4) no
C(1) O(1) C(4) C(3) . . . . 159(1) no
C(1) O(1) C(4) C(5) . . . . 11(1) no
C(1) N(2) C(2) C(3) . . . . 143.1(4) no
C(1) N(2) C(11) C(10) . . . . 120.9(4) no
C(1) N(2) C(11) C(12) . . . . -20.2(5) no
C(1) N(2) C(12) C(11) . . . . 166.9(4) no
C(1) N(2) C(12) C(14) . . . . -118.4(4) no
C(1) N(2) C(14) C(12) . . . . 119.8(4) no
C(1) C(2) O(1) C(3) . . . . 173.6(3) no
C(1) C(2) O(1) C(4) . . . . 175.5(4) no
C(1) C(2) N(2) C(11) . . . . 138.4(4) no
C(1) C(2) N(2) C(12) . . . . 110.5(4) no
C(1) C(2) N(2) C(14) . . . . -26.9(5) no
C(1) C(2) C(3) C(4) . . . . -11.9(8) no
C(1) C(12) O(4) C(9) . . . . 88.7(4) no
C(1) C(12) O(4) C(10) . . . . 137.2(5) no
C(1) C(12) O(4) C(11) . . . . 149.9(4) no
C(1) C(12) N(2) C(2) . . . . -33.3(3) no
C(1) C(12) N(2) C(11) . . . . -166.9(4) no
C(1) C(12) N(2) C(14) . . . . 118.4(4) no
C(1) C(12) C(11) C(10) . . . . -47.1(9) no
C(1) C(14) N(2) C(2) . . . . 15.1(3) no
C(1) C(14) N(2) C(11) . . . . -152.2(3) no
C(1) C(14) N(2) C(12) . . . . -119.8(4) no
C(1) C(14) C(12) C(11) . . . . 152.0(3) no
C(2) O(1) C(1) C(12) . . . . 90.5(4) no
C(2) O(1) C(1) C(14) . . . . 154.8(5) no
C(2) O(1) C(3) C(4) . . . . 178.5(3) no
C(2) O(1) C(4) C(3) . . . . -2.8(6) no
C(2) O(1) C(4) C(5) . . . . -150.8(5) no
C(2) N(2) C(1) C(12) . . . . 78.4(4) no
C(2) N(2) C(1) C(14) . . . . -161.8(3) no
C(2) N(2) C(11) C(10) . . . . 84.5(3) no
C(2) N(2) C(11) C(12) . . . . -56.7(4) no
C(2) N(2) C(12) C(11) . . . . 133.7(3) no
C(2) N(2) C(12) C(14) . . . . -151.7(3) no
C(2) N(2) C(14) C(12) . . . . 134.9(5) no
C(2) C(1) O(1) C(3) . . . . -12.0(7) no
C(2) C(1) O(1) C(4) . . . . -166(1) no
C(2) C(1) N(2) C(11) . . . . -66.7(5) no
C(2) C(1) N(2) C(12) . . . . -78.4(4) no
C(2) C(1) N(2) C(14) . . . . 161.8(3) no
C(2) C(1) C(12) C(11) . . . . 90.4(7) no
C(2) C(1) C(12) C(14) . . . . 149.0(3) no
C(2) C(1) C(14) C(12) . . . . -66.4(6) no
C(2) C(3) O(1) C(4) . . . . -178.5(3) no
C(2) C(3) O(2) C(4) . . . . -136.7(5) no
C(2) C(3) O(2) C(5) . . . . -101.7(5) no
C(2) C(3) O(2) C(6) . . . . -63.2(3) no
C(2) C(3) C(4) C(5) . . . . 50.5(8) no
C(3) O(1) C(1) C(12) . . . . 78.5(6) no
C(3) O(1) C(1) C(14) . . . . 142.8(5) no
C(3) O(1) C(4) C(5) . . . . -148.0(4) no
C(3) O(2) C(4) C(5) . . . . 159.5(4) no
C(3) O(2) C(5) C(4) . . . . -21.6(4) no
C(3) O(2) C(5) C(6) . . . . 66.8(6) no
C(3) O(2) C(6) C(5) . . . . -141.6(4) no
C(3) O(2) C(6) C(7) . . . . 127.0(2) no
C(3) O(2) C(6) C(13) . . . . 66.3(3) no
C(3) C(2) O(1) C(4) . . . . 1.9(4) no
C(3) C(2) N(2) C(11) . . . . -78.5(3) no
C(3) C(2) N(2) C(12) . . . . -106.4(3) no
C(3) C(2) N(2) C(14) . . . . 116.2(4) no
C(3) C(2) C(1) C(12) . . . . -92.9(5) no
C(3) C(2) C(1) C(14) . . . . -38(1) no
C(3) C(4) O(2) C(5) . . . . -159.5(4) no
C(3) C(4) O(2) C(6) . . . . -123.2(3) no
C(3) C(4) C(5) C(6) . . . . -74.5(6) no
C(4) O(1) C(1) C(12) . . . . -75(1) no
C(4) O(1) C(1) C(14) . . . . -11(2) no
C(4) O(2) C(5) C(6) . . . . 88.4(4) no
C(4) O(2) C(6) C(5) . . . . -105.2(4) no
C(4) O(2) C(6) C(7) . . . . 163.4(3) no
C(4) O(2) C(6) C(13) . . . . 102.7(3) no
C(4) C(3) O(2) C(5) . . . . 35.0(6) no
C(4) C(3) O(2) C(6) . . . . 73.6(4) no
C(4) C(5) O(2) C(6) . . . . -88.4(4) no
C(4) C(5) N(1) C(6) . . . . -95.6(4) no
C(4) C(5) N(1) C(7) . . . . 149.4(2) no
C(4) C(5) N(1) C(8) . . . . 120.3(2) no
C(4) C(5) N(1) C(13) . . . . -78.0(4) no
C(4) C(5) C(6) C(7) . . . . 129.9(2) no
C(4) C(5) C(6) C(13) . . . . 83.6(6) no
C(5) O(2) C(6) C(7) . . . . -91.4(4) no
C(5) O(2) C(6) C(13) . . . . -152.1(5) no
C(5) N(1) C(6) C(7) . . . . -72.6(4) no
C(5) N(1) C(6) C(13) . . . . 168.5(3) no
C(5) N(1) C(7) C(6) . . . . 31.9(2) no
C(5) N(1) C(7) C(8) . . . . -127.5(3) no
C(5) N(1) C(7) C(13) . . . . 150.9(3) no
C(5) N(1) C(8) C(7) . . . . 61.1(4) no
C(5) N(1) C(8) C(9) . . . . -80.3(3) no
C(5) N(1) C(13) C(6) . . . . -10.1(3) no
C(5) N(1) C(13) C(7) . . . . -129.5(5) no
C(5) C(4) O(2) C(6) . . . . 36.3(3) no
C(5) C(6) N(1) C(7) . . . . 72.6(4) no
C(5) C(6) N(1) C(8) . . . . 55.1(5) no
C(5) C(6) N(1) C(13) . . . . -168.5(3) no
C(5) C(6) C(7) C(8) . . . . -83.1(6) no
C(5) C(6) C(7) C(13) . . . . -153.5(3) no
C(5) C(6) C(13) C(7) . . . . 55.7(6) no
C(6) N(1) C(7) C(8) . . . . -159.4(3) no
C(6) N(1) C(7) C(13) . . . . 119.0(3) no
C(6) N(1) C(8) C(7) . . . . 31.1(5) no
C(6) N(1) C(8) C(9) . . . . -110.4(4) no
C(6) N(1) C(13) C(7) . . . . -119.5(3) no
C(6) C(5) N(1) C(7) . . . . -115.1(4) no
C(6) C(5) N(1) C(8) . . . . -144.1(4) no
C(6) C(5) N(1) C(13) . . . . 17.6(5) no
C(6) C(7) O(3) C(8) . . . . -151.3(5) no
C(6) C(7) O(3) C(9) . . . . -135.9(5) no
C(6) C(7) O(3) C(10) . . . . -53.0(9) no
C(6) C(7) N(1) C(8) . . . . 159.4(3) no
C(6) C(7) N(1) C(13) . . . . -119.0(3) no
C(6) C(7) C(8) C(9) . . . . 40(1) no
C(6) C(13) N(1) C(7) . . . . 119.5(3) no
C(6) C(13) N(1) C(8) . . . . 153.1(3) no
C(6) C(13) C(7) C(8) . . . . -146.1(3) no
C(7) O(3) C(8) C(9) . . . . 171.2(4) no
C(7) O(3) C(9) C(8) . . . . -9.8(4) no
C(7) O(3) C(9) C(10) . . . . 153.5(4) no
C(7) O(3) C(10) C(9) . . . . -105.3(9) no
C(7) O(3) C(10) C(11) . . . . -3.5(9) no
C(7) N(1) C(6) C(13) . . . . -118.9(3) no
C(7) N(1) C(8) C(9) . . . . -141.4(5) no
C(7) C(6) N(1) C(8) . . . . -17.5(3) no
C(7) C(6) N(1) C(13) . . . . 118.9(3) no
C(7) C(8) O(3) C(9) . . . . -171.2(4) no
C(7) C(8) O(3) C(10) . . . . -156.1(4) no
C(7) C(8) N(1) C(13) . . . . -107.3(4) no
C(7) C(8) C(9) C(10) . . . . -13(1) no
C(7) C(13) N(1) C(8) . . . . 33.7(2) no
C(8) O(3) C(7) C(13) . . . . -85.4(4) no
C(8) O(3) C(9) C(10) . . . . 163.3(5) no
C(8) O(3) C(10) C(9) . . . . -26.3(7) no
C(8) O(3) C(10) C(11) . . . . 75.6(5) no
C(8) N(1) C(6) C(13) . . . . -136.5(4) no
C(8) N(1) C(7) C(13) . . . . -81.6(4) no
C(8) C(7) O(3) C(9) . . . . 15.4(7) no
C(8) C(7) O(3) C(10) . . . . 98.3(9) no
C(8) C(7) N(1) C(13) . . . . 81.6(4) no
C(8) C(7) C(6) C(13) . . . . 70.4(6) no
C(8) C(9) O(3) C(10) . . . . -163.3(5) no
C(8) C(9) O(4) C(10) . . . . 154.1(6) no
C(8) C(9) O(4) C(11) . . . . -104.5(3) no
C(8) C(9) O(4) C(12) . . . . -69.9(4) no
C(8) C(9) C(10) C(11) . . . . -76.7(8) no
C(9) O(3) C(7) C(13) . . . . -70.0(6) no
C(9) O(3) C(10) C(11) . . . . 101.8(6) no
C(9) O(4) C(10) C(11) . . . . 92.8(5) no
C(9) O(4) C(11) C(10) . . . . -34.0(3) no
C(9) O(4) C(11) C(12) . . . . 139.3(3) no
C(9) O(4) C(12) C(11) . . . . -61.3(4) no
C(9) O(4) C(12) C(14) . . . . 25.8(4) no
C(9) C(8) O(3) C(10) . . . . 15.1(4) no
C(9) C(8) N(1) C(13) . . . . 111.3(3) no
C(9) C(8) C(7) C(13) . . . . 97.7(6) no
C(9) C(10) O(4) C(11) . . . . -92.8(5) no
C(9) C(10) O(4) C(12) . . . . -84.4(7) no
C(9) C(10) C(11) C(12) . . . . 91.8(6) no
C(10) O(3) C(7) C(13) . . . . 12.8(9) no
C(10) O(4) C(11) C(12) . . . . 173.3(3) no
C(10) O(4) C(12) C(11) . . . . -12.7(6) no
C(10) O(4) C(12) C(14) . . . . 74.4(6) no
C(10) C(9) O(4) C(11) . . . . 101.4(5) no
C(10) C(9) O(4) C(12) . . . . 136.1(5) no
C(10) C(11) O(4) C(12) . . . . -173.3(3) no
C(10) C(11) N(2) C(12) . . . . 141.2(5) no
C(10) C(11) N(2) C(14) . . . . -105.2(3) no
C(10) C(11) C(12) C(14) . . . . -95.3(5) no
C(11) O(4) C(12) C(14) . . . . 87.1(4) no
C(11) N(2) C(1) C(12) . . . . 11.7(3) no
C(11) N(2) C(1) C(14) . . . . 131.5(5) no
C(11) N(2) C(12) C(14) . . . . 74.6(4) no
C(11) N(2) C(14) C(12) . . . . -32.5(2) no
C(11) C(10) O(4) C(12) . . . . 8.4(4) no
C(11) C(12) N(2) C(14) . . . . -74.6(4) no
C(11) C(12) C(1) C(14) . . . . -58.6(6) no
C(12) N(2) C(1) C(14) . . . . 119.8(4) no
C(12) C(1) N(2) C(14) . . . . -119.8(4) no
C(12) C(11) N(2) C(14) . . . . 113.6(4) no
